data_7109614
loop_
_publ_author_name
'George F. S. Whitehead'
'Bryony Cross'
'Laura Carthy'
'Victoria A. Milway'
'Harapriya Rath'
'Antonio Fernandez'
'Sarah L. Heath'
'Christopher A. Muryn'
'Robin G. Pritchard'
'Simon J. Teat'
'Grigore A. Timco'
'Richard E. P. Winpenny'

_publ_section_title
;
 Rings and threads as linkers in metal-organic frameworks and
 poly-rotaxanes
;
_journal_name_full Chem.Commun.
_journal_page_first 7195
_journal_paper_doi 10.1039/c3cc42300j
_journal_volume 49
_journal_year 2013
_chemical_formula_sum 'C101 H180 Cr7 Cu F8 N2 Ni O36'
_chemical_formula_weight 2636.72
_space_group_IT_number 2
_symmetry_cell_setting triclinic
_symmetry_space_group_name_Hall '-P 1'
_symmetry_space_group_name_H-M 'P -1'
_atom_sites_solution_hydrogens geom
_atom_sites_solution_primary direct
_atom_sites_solution_secondary difmap
_audit_conform_dict_location ftp://ftp.iucr.org/pub/cif_core.dic
_audit_conform_dict_name cif_core.dic
_audit_conform_dict_version 2.4
_audit_creation_date 2012-07-09T12:23:06-00:00
_audit_creation_method 'WinGX routine CIF_UPDATE'
_cell_angle_alpha 70.065(10)
_cell_angle_beta 87.592(10)
_cell_angle_gamma 81.189(10)
_cell_formula_units_Z 4
_cell_length_a 17.015(2)
_cell_length_b 28.096(3)
_cell_length_c 32.391(4)
_cell_measurement_reflns_used 4727
_cell_measurement_temperature 100(2)
_cell_measurement_theta_max 32.1569
_cell_measurement_theta_min 1.5555
_cell_volume 14384(3)
_computing_cell_refinement
;
        CrysAlisPro, Oxford Diffraction Ltd.,
        Version 1.171.34.44 (release 25-10-2010 CrysAlis171 .NET)
        (compiled Oct 25 2010,18:11:34)
;
_computing_data_collection
;
        CrysAlisPro, Oxford Diffraction Ltd.,
        Version 1.171.34.44 (release 25-10-2010 CrysAlis171 .NET)
        (compiled Oct 25 2010,18:11:34)
;
_computing_data_reduction
;
        CrysAlisPro, Oxford Diffraction Ltd.,
        Version 1.171.34.44 (release 25-10-2010 CrysAlis171 .NET)
        (compiled Oct 25 2010,18:11:34)
;
_computing_structure_refinement 'SHELXL-97 (Sheldrick, 1997)'
_computing_structure_solution 'SHELXS-97 (Sheldrick, 1990)'
_diffrn_measured_fraction_theta_full 0.995
_diffrn_measured_fraction_theta_max 0.995
_diffrn_measurement_device_type 'dtrek-CrysAlisPro-abstract goniometer imported rigaku-d*trek images'
_diffrn_measurement_method '\w scans'
_diffrn_orient_matrix_UB_11 -0.0125011
_diffrn_orient_matrix_UB_12 -0.0062532
_diffrn_orient_matrix_UB_13 0.0214799
_diffrn_orient_matrix_UB_21 -0.0372094
_diffrn_orient_matrix_UB_22 -0.0014679
_diffrn_orient_matrix_UB_23 -0.0065744
_diffrn_orient_matrix_UB_31 0.0113394
_diffrn_orient_matrix_UB_32 -0.0255785
_diffrn_orient_matrix_UB_33 0.0030302
_diffrn_radiation_monochromator synchrotron
_diffrn_radiation_source synchrotron
_diffrn_radiation_type synchrotron
_diffrn_radiation_wavelength 0.6889
_diffrn_reflns_av_R_equivalents 0.1201
_diffrn_reflns_av_unetI/netI 0.1509
_diffrn_reflns_limit_h_max 17
_diffrn_reflns_limit_h_min -17
_diffrn_reflns_limit_k_max 24
_diffrn_reflns_limit_k_min -28
_diffrn_reflns_limit_l_max 33
_diffrn_reflns_limit_l_min -33
_diffrn_reflns_number 82804
_diffrn_reflns_theta_full 21.5
_diffrn_reflns_theta_max 21.5
_diffrn_reflns_theta_min 2.93
_exptl_absorpt_coefficient_mu 0.777
_exptl_absorpt_correction_type multi-scan
_exptl_crystal_density_diffrn 1.214
_exptl_crystal_density_method 'not measured'
_exptl_crystal_F_000 5196
_exptl_crystal_size_max 0.8
_exptl_crystal_size_mid 0.6
_exptl_crystal_size_min 0.1
_refine_diff_density_max 0.826
_refine_diff_density_min -0.569
_refine_diff_density_rms 0.106
_refine_ls_extinction_method none
_refine_ls_goodness_of_fit_ref 1.091
_refine_ls_hydrogen_treatment constr
_refine_ls_matrix_type full
_refine_ls_number_parameters 2846
_refine_ls_number_reflns 32870
_refine_ls_number_restraints 5078
_refine_ls_restrained_S_all 1.054
_refine_ls_R_factor_all 0.1992
_refine_ls_R_factor_gt 0.1238
_refine_ls_shift/su_max 0.002
_refine_ls_shift/su_mean 0.000
_refine_ls_structure_factor_coef Fsqd
_refine_ls_weighting_details 'calc w=1/[\s^2^(Fo^2^)+(0.1281P)^2^+76.4570P] where P=(Fo^2^+2Fc^2^)/3'
_refine_ls_weighting_scheme calc
_refine_ls_wR_factor_gt 0.2889
_refine_ls_wR_factor_ref 0.3381
_reflns_number_gt 18056
_reflns_number_total 36265
_reflns_threshold_expression >2sigma(I)
_cod_data_source_file c3cc42300j.txt
_cod_data_source_block bc-b1-p31-p-1
_cod_database_code 7109614

loop_
_symmetry_equiv_pos_as_xyz
'x, y, z'
'-x, -y, -z'

loop_
_atom_site_label
_atom_site_type_symbol
_atom_site_fract_x
_atom_site_fract_y
_atom_site_fract_z
_atom_site_U_iso_or_equiv
_atom_site_adp_type
_atom_site_occupancy
_atom_site_symmetry_multiplicity
_atom_site_calc_flag
_atom_site_refinement_flags
_atom_site_disorder_assembly
_atom_site_disorder_group
C1 C 1.0413(10) 0.3768(6) 0.4423(5) 0.080(4) Uani 1 1 d DU . .
C2 C 1.0872(9) 0.4211(6) 0.4327(5) 0.107(6) Uani 1 1 d DU . .
C3 C 1.0737(13) 0.4435(7) 0.4692(5) 0.155(9) Uani 1 1 d DU . .
H3A H 1.1033 0.4715 0.4634 0.232 Uiso 1 1 calc R . .
H3B H 1.0912 0.4176 0.4966 0.232 Uiso 1 1 calc R . .
H3C H 1.0181 0.4555 0.4707 0.232 Uiso 1 1 calc R . .
C4 C 1.1744(8) 0.4002(7) 0.4315(7) 0.166(9) Uani 1 1 d DU . .
H4A H 1.2056 0.4275 0.4259 0.249 Uiso 1 1 calc R . .
H4B H 1.1829 0.3855 0.4086 0.249 Uiso 1 1 calc R . .
H4C H 1.1902 0.3744 0.4593 0.249 Uiso 1 1 calc R . .
C5 C 1.0606(12) 0.4606(6) 0.3891(5) 0.140(8) Uani 1 1 d DU . .
H5A H 1.0898 0.4888 0.3830 0.209 Uiso 1 1 calc R . .
H5B H 1.0048 0.4726 0.3901 0.209 Uiso 1 1 calc R . .
H5C H 1.0702 0.4456 0.3665 0.209 Uiso 1 1 calc R . .
C6 C 1.0692(9) 0.2394(5) 0.4494(5) 0.058(4) Uani 1 1 d U . .
C7 C 1.1342(8) 0.2008(6) 0.4404(5) 0.089(5) Uani 1 1 d DU . .
C8 C 1.1442(11) 0.1500(6) 0.4785(6) 0.127(7) Uani 1 1 d DU . .
H8A H 1.1853 0.1263 0.4718 0.191 Uiso 1 1 calc R . .
H8B H 1.0951 0.1361 0.4830 0.191 Uiso 1 1 calc R . .
H8C H 1.1584 0.1555 0.5047 0.191 Uiso 1 1 calc R . .
C9 C 1.2101(8) 0.2239(7) 0.4354(7) 0.134(8) Uani 1 1 d DU . .
H9A H 1.2533 0.2009 0.4295 0.201 Uiso 1 1 calc R . .
H9B H 1.2211 0.2296 0.4621 0.201 Uiso 1 1 calc R . .
H9C H 1.2042 0.2559 0.4115 0.201 Uiso 1 1 calc R . .
C10 C 1.1145(12) 0.1916(8) 0.3986(6) 0.151(8) Uani 1 1 d DU . .
H10A H 1.1557 0.1672 0.3931 0.226 Uiso 1 1 calc R . .
H10B H 1.1106 0.2232 0.3743 0.226 Uiso 1 1 calc R . .
H10C H 1.0647 0.1786 0.4020 0.226 Uiso 1 1 calc R . .
C11 C 0.9570(9) 0.3280(6) 0.3173(5) 0.060(4) Uani 1 1 d U . .
C12 C 1.0172(8) 0.3388(5) 0.2798(5) 0.086(5) Uani 1 1 d DU . .
C13 C 1.0903(10) 0.3519(9) 0.2952(6) 0.152(9) Uani 1 1 d DU . .
H13A H 1.1142 0.3231 0.3193 0.229 Uiso 1 1 calc R . .
H13B H 1.0761 0.3809 0.3047 0.229 Uiso 1 1 calc R . .
H13C H 1.1275 0.3598 0.2716 0.229 Uiso 1 1 calc R . .
C14 C 1.0416(11) 0.2915(6) 0.2660(6) 0.121(7) Uani 1 1 d DU . .
H14A H 1.0697 0.2644 0.2898 0.181 Uiso 1 1 calc R . .
H14B H 1.0755 0.3000 0.2408 0.181 Uiso 1 1 calc R . .
H14C H 0.9949 0.2805 0.2587 0.181 Uiso 1 1 calc R . .
C15 C 0.9752(12) 0.3808(7) 0.2420(5) 0.156(10) Uani 1 1 d DU . .
H15A H 0.9294 0.3697 0.2339 0.234 Uiso 1 1 calc R . .
H15B H 1.0105 0.3892 0.2176 0.234 Uiso 1 1 calc R . .
H15C H 0.9587 0.4104 0.2504 0.234 Uiso 1 1 calc R . .
C16 C 0.7940(10) 0.3860(6) 0.3654(6) 0.072(4) Uani 1 1 d U . .
C17 C 0.7530(13) 0.4435(7) 0.3489(6) 0.146(8) Uani 1 1 d DU . .
C18 C 0.724(2) 0.4595(12) 0.3872(7) 0.34(2) Uani 1 1 d DU . .
H18A H 0.7673 0.4538 0.4070 0.505 Uiso 1 1 calc R . .
H18B H 0.6834 0.4396 0.4021 0.505 Uiso 1 1 calc R . .
H18C H 0.7020 0.4951 0.3769 0.505 Uiso 1 1 calc R . .
C19 C 0.8195(15) 0.4732(9) 0.3255(9) 0.247(14) Uani 1 1 d DU . .
H19A H 0.8364 0.4633 0.3005 0.370 Uiso 1 1 calc R . .
H19B H 0.8636 0.4657 0.3453 0.370 Uiso 1 1 calc R . .
H19C H 0.8002 0.5092 0.3158 0.370 Uiso 1 1 calc R . .
C20 C 0.6875(11) 0.4526(7) 0.3160(6) 0.150(8) Uani 1 1 d DU . .
H20A H 0.7088 0.4433 0.2914 0.225 Uiso 1 1 calc R . .
H20B H 0.6649 0.4881 0.3060 0.225 Uiso 1 1 calc R . .
H20C H 0.6469 0.4322 0.3295 0.225 Uiso 1 1 calc R . .
C21 C 0.6788(12) 0.3048(7) 0.2919(5) 0.083(5) Uani 1 1 d U . .
C22 C 0.6411(10) 0.3325(7) 0.2450(5) 0.104(6) Uani 1 1 d DU . .
C23 C 0.5764(15) 0.3771(9) 0.2433(8) 0.212(12) Uani 1 1 d DU . .
H23A H 0.5342 0.3647 0.2627 0.318 Uiso 1 1 calc R . .
H23B H 0.5559 0.3931 0.2138 0.318 Uiso 1 1 calc R . .
H23C H 0.5984 0.4016 0.2522 0.318 Uiso 1 1 calc R . .
C24 C 0.7076(10) 0.3506(9) 0.2144(5) 0.176(11) Uani 1 1 d DU . .
H24A H 0.7294 0.3759 0.2224 0.265 Uiso 1 1 calc R . .
H24B H 0.6875 0.3654 0.1848 0.265 Uiso 1 1 calc R . .
H24C H 0.7484 0.3222 0.2166 0.265 Uiso 1 1 calc R . .
C25 C 0.6045(14) 0.2939(8) 0.2325(6) 0.174(10) Uani 1 1 d DU . .
H25A H 0.5617 0.2830 0.2521 0.262 Uiso 1 1 calc R . .
H25B H 0.6440 0.2648 0.2345 0.262 Uiso 1 1 calc R . .
H25C H 0.5842 0.3091 0.2029 0.262 Uiso 1 1 calc R . .
C26 C 0.7880(11) 0.1888(6) 0.3505(5) 0.070(4) Uani 1 1 d U . .
C27 C 0.8216(10) 0.1447(6) 0.3340(5) 0.096(5) Uani 1 1 d DU . .
C28 C 0.9116(10) 0.1322(8) 0.3402(7) 0.144(8) Uani 1 1 d DU . .
H28A H 0.9315 0.1047 0.3295 0.216 Uiso 1 1 calc R . .
H28B H 0.9247 0.1221 0.3708 0.216 Uiso 1 1 calc R . .
H28C H 0.9355 0.1619 0.3241 0.216 Uiso 1 1 calc R . .
C29 C 0.8039(13) 0.1633(7) 0.2854(5) 0.142(8) Uani 1 1 d DU . .
H29A H 0.8244 0.1368 0.2736 0.213 Uiso 1 1 calc R . .
H29B H 0.8286 0.1931 0.2710 0.213 Uiso 1 1 calc R . .
H29C H 0.7474 0.1717 0.2806 0.213 Uiso 1 1 calc R . .
C30 C 0.7844(12) 0.0974(6) 0.3584(6) 0.128(7) Uani 1 1 d DU . .
H30A H 0.8060 0.0701 0.3479 0.192 Uiso 1 1 calc R . .
H30B H 0.7279 0.1048 0.3536 0.192 Uiso 1 1 calc R . .
H30C H 0.7957 0.0874 0.3892 0.192 Uiso 1 1 calc R . .
C31 C 0.5279(10) 0.1659(7) 0.3874(6) 0.073(4) Uani 1 1 d U . .
C32 C 0.4793(9) 0.1444(6) 0.3608(5) 0.089(5) Uani 1 1 d DU . .
C33 C 0.5089(10) 0.0886(6) 0.3719(5) 0.100(5) Uani 1 1 d DU . .
H33A H 0.4787 0.0745 0.3557 0.150 Uiso 1 1 calc R . .
H33B H 0.5029 0.0715 0.4028 0.150 Uiso 1 1 calc R . .
H33C H 0.5640 0.0839 0.3644 0.150 Uiso 1 1 calc R . .
C34 C 0.4890(13) 0.1729(7) 0.3122(4) 0.143(9) Uani 1 1 d DU . .
H34A H 0.4688 0.2086 0.3057 0.215 Uiso 1 1 calc R . .
H34B H 0.4600 0.1591 0.2953 0.215 Uiso 1 1 calc R . .
H34C H 0.5443 0.1692 0.3049 0.215 Uiso 1 1 calc R . .
C35 C 0.3931(9) 0.1532(7) 0.3737(6) 0.105(6) Uani 1 1 d DU . .
H35A H 0.3752 0.1893 0.3659 0.158 Uiso 1 1 calc R . .
H35B H 0.3884 0.1370 0.4049 0.158 Uiso 1 1 calc R . .
H35C H 0.3612 0.1388 0.3587 0.158 Uiso 1 1 calc R . .
C36 C 0.5064(11) 0.2668(7) 0.4304(7) 0.090(5) Uani 1 1 d U . .
C37 C 0.4290(10) 0.3054(6) 0.4206(6) 0.116(6) Uani 1 1 d DU . .
C38 C 0.3855(13) 0.2984(9) 0.3832(7) 0.158(9) Uani 1 1 d DU . .
H38A H 0.3722 0.2643 0.3923 0.237 Uiso 1 1 calc R . .
H38B H 0.4192 0.3037 0.3580 0.237 Uiso 1 1 calc R . .
H38C H 0.3377 0.3228 0.3757 0.237 Uiso 1 1 calc R . .
C39 C 0.4497(12) 0.3589(6) 0.4092(9) 0.190(12) Uani 1 1 d DU . .
H39A H 0.4801 0.3670 0.3827 0.286 Uiso 1 1 calc R . .
H39B H 0.4804 0.3605 0.4328 0.286 Uiso 1 1 calc R . .
H39C H 0.4016 0.3830 0.4050 0.286 Uiso 1 1 calc R . .
C40 C 0.3803(11) 0.2928(7) 0.4624(6) 0.120(7) Uani 1 1 d DU . .
H40A H 0.3658 0.2593 0.4693 0.180 Uiso 1 1 calc R . .
H40B H 0.3331 0.3176 0.4582 0.180 Uiso 1 1 calc R . .
H40C H 0.4113 0.2937 0.4862 0.180 Uiso 1 1 calc R . .
C41 C 0.4747(10) 0.1189(6) 0.5509(6) 0.073(4) Uani 1 1 d U . .
C42 C 0.3990(9) 0.0992(6) 0.5686(5) 0.088(5) Uani 1 1 d DU . .
C43 C 0.3741(10) 0.1080(8) 0.6109(5) 0.129(7) Uani 1 1 d DU . .
H43A H 0.3254 0.0946 0.6207 0.193 Uiso 1 1 calc R . .
H43B H 0.3662 0.1441 0.6062 0.193 Uiso 1 1 calc R . .
H43C H 0.4148 0.0910 0.6328 0.193 Uiso 1 1 calc R . .
C44 C 0.4157(13) 0.0413(6) 0.5789(8) 0.169(10) Uani 1 1 d DU . .
H44A H 0.3686 0.0266 0.5903 0.253 Uiso 1 1 calc R . .
H44B H 0.4579 0.0268 0.6003 0.253 Uiso 1 1 calc R . .
H44C H 0.4311 0.0342 0.5525 0.253 Uiso 1 1 calc R . .
C45 C 0.3354(10) 0.1230(9) 0.5337(6) 0.163(10) Uani 1 1 d DU . .
H45A H 0.2864 0.1105 0.5445 0.245 Uiso 1 1 calc R . .
H45B H 0.3512 0.1140 0.5082 0.245 Uiso 1 1 calc R . .
H45C H 0.3281 0.1595 0.5261 0.245 Uiso 1 1 calc R . .
C46 C 0.6727(9) 0.0622(6) 0.5288(6) 0.067(4) Uani 1 1 d U . .
C47 C 0.7065(8) 0.0086(5) 0.5313(5) 0.089(5) Uani 1 1 d DU . .
C48 C 0.7668(11) -0.0142(7) 0.5685(5) 0.149(8) Uani 1 1 d DU . .
H48A H 0.7882 -0.0485 0.5702 0.224 Uiso 1 1 calc R . .
H48B H 0.7414 -0.0148 0.5957 0.224 Uiso 1 1 calc R . .
H48C H 0.8090 0.0061 0.5633 0.224 Uiso 1 1 calc R . .
C49 C 0.6381(10) -0.0215(7) 0.5416(7) 0.155(9) Uani 1 1 d DU . .
H49A H 0.6570 -0.0563 0.5439 0.233 Uiso 1 1 calc R . .
H49B H 0.5988 -0.0068 0.5186 0.233 Uiso 1 1 calc R . .
H49C H 0.6149 -0.0207 0.5689 0.233 Uiso 1 1 calc R . .
C50 C 0.7458(10) 0.0083(6) 0.4881(5) 0.105(6) Uani 1 1 d DU . .
H50A H 0.7672 -0.0263 0.4905 0.158 Uiso 1 1 calc R . .
H50B H 0.7879 0.0288 0.4820 0.158 Uiso 1 1 calc R . .
H50C H 0.7070 0.0220 0.4648 0.158 Uiso 1 1 calc R . .
C51 C 0.6760(13) 0.0661(7) 0.6744(6) 0.078(4) Uani 1 1 d U . .
C52 C 0.6492(9) 0.0243(6) 0.7129(5) 0.086(5) Uani 1 1 d DU . .
C53 C 0.7009(12) 0.0171(8) 0.7519(5) 0.139(8) Uani 1 1 d DU . .
H53A H 0.6845 -0.0092 0.7770 0.209 Uiso 1 1 calc R . .
H53B H 0.6957 0.0486 0.7579 0.209 Uiso 1 1 calc R . .
H53C H 0.7554 0.0074 0.7455 0.209 Uiso 1 1 calc R . .
C54 C 0.5634(11) 0.0384(9) 0.7238(8) 0.231(15) Uani 1 1 d DU . .
H54A H 0.5479 0.0112 0.7485 0.347 Uiso 1 1 calc R . .
H54B H 0.5301 0.0436 0.6989 0.347 Uiso 1 1 calc R . .
H54C H 0.5578 0.0693 0.7308 0.347 Uiso 1 1 calc R . .
C55 C 0.6597(15) -0.0240(6) 0.7013(5) 0.156(9) Uani 1 1 d DU . .
H55A H 0.6427 -0.0513 0.7253 0.234 Uiso 1 1 calc R . .
H55B H 0.7148 -0.0330 0.6955 0.234 Uiso 1 1 calc R . .
H55C H 0.6284 -0.0184 0.6756 0.234 Uiso 1 1 calc R . .
C56 C 0.6256(18) 0.2049(8) 0.6279(7) 0.113(7) Uani 1 1 d U . .
C57 C 0.5645(16) 0.2352(8) 0.6487(7) 0.189(9) Uani 1 1 d DU . .
C58 C 0.5427(19) 0.2015(9) 0.6937(7) 0.252(15) Uani 1 1 d DU . .
H58A H 0.5135 0.1761 0.6909 0.377 Uiso 1 1 calc R . .
H58B H 0.5106 0.2220 0.7083 0.377 Uiso 1 1 calc R . .
H58C H 0.5903 0.1848 0.7107 0.377 Uiso 1 1 calc R . .
C59 C 0.6088(19) 0.2761(10) 0.6519(12) 0.328(18) Uani 1 1 d DU . .
H59A H 0.6538 0.2607 0.6712 0.493 Uiso 1 1 calc R . .
H59B H 0.5742 0.2991 0.6631 0.493 Uiso 1 1 calc R . .
H59C H 0.6267 0.2948 0.6232 0.493 Uiso 1 1 calc R . .
C60 C 0.4919(18) 0.2591(11) 0.6201(9) 0.295(16) Uani 1 1 d DU . .
H60A H 0.4632 0.2328 0.6188 0.443 Uiso 1 1 calc R . .
H60B H 0.5076 0.2781 0.5911 0.443 Uiso 1 1 calc R . .
H60C H 0.4584 0.2817 0.6322 0.443 Uiso 1 1 calc R . .
C61 C 0.8743(14) 0.1645(9) 0.7010(6) 0.120(6) Uani 1 1 d U . .
C62 C 0.9003(13) 0.1507(8) 0.7508(6) 0.147(7) Uani 1 1 d DU . .
C63 C 0.9212(17) 0.1987(8) 0.7555(7) 0.197(11) Uani 1 1 d DU . .
H63A H 0.9688 0.2071 0.7395 0.295 Uiso 1 1 calc R . .
H63B H 0.9296 0.1933 0.7860 0.295 Uiso 1 1 calc R . .
H63C H 0.8784 0.2263 0.7440 0.295 Uiso 1 1 calc R . .
C64 C 0.9723(18) 0.1094(11) 0.7660(10) 0.276(16) Uani 1 1 d DU . .
H64A H 1.0182 0.1213 0.7498 0.414 Uiso 1 1 calc R . .
H64B H 0.9626 0.0790 0.7611 0.414 Uiso 1 1 calc R . .
H64C H 0.9817 0.1019 0.7968 0.414 Uiso 1 1 calc R . .
C65 C 0.8273(14) 0.1342(12) 0.7757(6) 0.233(14) Uani 1 1 d DU . .
H65A H 0.8166 0.1036 0.7715 0.350 Uiso 1 1 calc R . .
H65B H 0.7829 0.1608 0.7651 0.350 Uiso 1 1 calc R . .
H65C H 0.8357 0.1277 0.8063 0.350 Uiso 1 1 calc R . .
C66 C 0.9477(13) 0.0970(7) 0.6288(6) 0.086(5) Uani 1 1 d U . .
C67 C 1.0088(12) 0.0479(6) 0.6346(5) 0.120(6) Uani 1 1 d DU . .
C68 C 0.9676(16) 0.0069(7) 0.6280(8) 0.211(13) Uani 1 1 d DU . .
H68A H 0.9518 0.0170 0.5978 0.316 Uiso 1 1 calc R . .
H68B H 0.9214 0.0026 0.6462 0.316 Uiso 1 1 calc R . .
H68C H 1.0034 -0.0248 0.6359 0.316 Uiso 1 1 calc R . .
C69 C 1.0339(15) 0.0301(8) 0.6820(5) 0.171(10) Uani 1 1 d DU . .
H69A H 0.9887 0.0219 0.7004 0.257 Uiso 1 1 calc R . .
H69B H 1.0556 0.0569 0.6878 0.257 Uiso 1 1 calc R . .
H69C H 1.0736 0.0003 0.6881 0.257 Uiso 1 1 calc R . .
C70 C 1.0789(13) 0.0604(9) 0.6049(8) 0.212(13) Uani 1 1 d DU . .
H70A H 1.0617 0.0711 0.5749 0.317 Uiso 1 1 calc R . .
H70B H 1.1185 0.0305 0.6111 0.317 Uiso 1 1 calc R . .
H70C H 1.1010 0.0874 0.6099 0.317 Uiso 1 1 calc R . .
C71 C 1.0904(10) 0.2418(6) 0.5982(6) 0.068(4) Uani 1 1 d U . .
C72 C 1.1708(9) 0.2399(5) 0.6183(5) 0.080(4) Uani 1 1 d DU . .
C73 C 1.1938(11) 0.1881(6) 0.6540(6) 0.128(7) Uani 1 1 d DU . .
H73A H 1.1998 0.1616 0.6412 0.191 Uiso 1 1 calc R . .
H73B H 1.1531 0.1824 0.6758 0.191 Uiso 1 1 calc R . .
H73C H 1.2432 0.1878 0.6674 0.191 Uiso 1 1 calc R . .
C74 C 1.1624(12) 0.2823(8) 0.6372(8) 0.171(10) Uani 1 1 d DU . .
H74A H 1.2120 0.2820 0.6505 0.257 Uiso 1 1 calc R . .
H74B H 1.1217 0.2774 0.6591 0.257 Uiso 1 1 calc R . .
H74C H 1.1483 0.3146 0.6143 0.257 Uiso 1 1 calc R . .
C75 C 1.2372(9) 0.2480(7) 0.5845(6) 0.122(7) Uani 1 1 d DU . .
H75A H 1.2440 0.2209 0.5724 0.183 Uiso 1 1 calc R . .
H75B H 1.2859 0.2479 0.5985 0.183 Uiso 1 1 calc R . .
H75C H 1.2236 0.2802 0.5614 0.183 Uiso 1 1 calc R . .
C76 C 0.9034(9) 0.3218(7) 0.5780(6) 0.064(4) Uani 1 1 d U . .
C77 C 0.8787(9) 0.3716(6) 0.5910(5) 0.093(5) Uani 1 1 d DU . .
C78 C 0.8259(12) 0.3578(7) 0.6304(6) 0.157(9) Uani 1 1 d DU . .
H78A H 0.8544 0.3307 0.6541 0.236 Uiso 1 1 calc R . .
H78B H 0.7795 0.3466 0.6231 0.236 Uiso 1 1 calc R . .
H78C H 0.8102 0.3872 0.6392 0.236 Uiso 1 1 calc R . .
C79 C 0.9557(10) 0.3860(7) 0.6019(7) 0.128(7) Uani 1 1 d DU . .
H79A H 0.9806 0.3591 0.6270 0.192 Uiso 1 1 calc R . .
H79B H 0.9444 0.4172 0.6085 0.192 Uiso 1 1 calc R . .
H79C H 0.9906 0.3907 0.5773 0.192 Uiso 1 1 calc R . .
C80 C 0.8389(12) 0.4148(7) 0.5529(6) 0.142(8) Uani 1 1 d DU . .
H80A H 0.8750 0.4224 0.5287 0.214 Uiso 1 1 calc R . .
H80B H 0.8242 0.4446 0.5613 0.214 Uiso 1 1 calc R . .
H80C H 0.7922 0.4051 0.5443 0.214 Uiso 1 1 calc R . .
C101 C 0.4643(7) 0.4212(5) 0.8860(4) 0.054(3) Uani 1 1 d DU . .
C102 C 0.5084(7) 0.4633(5) 0.8590(4) 0.069(4) Uani 1 1 d DU . .
C103 C 0.4821(9) 0.5105(4) 0.8710(4) 0.081(5) Uani 1 1 d DU . .
H10D H 0.5104 0.5375 0.8537 0.121 Uiso 1 1 calc R . .
H10E H 0.4932 0.5030 0.9016 0.121 Uiso 1 1 calc R . .
H10F H 0.4261 0.5210 0.8655 0.121 Uiso 1 1 calc R . .
C104 C 0.5960(6) 0.4451(6) 0.8698(5) 0.093(5) Uani 1 1 d DU . .
H10G H 0.6263 0.4712 0.8529 0.139 Uiso 1 1 calc R . .
H10H H 0.6124 0.4145 0.8628 0.139 Uiso 1 1 calc R . .
H10I H 0.6049 0.4380 0.9005 0.139 Uiso 1 1 calc R . .
C105 C 0.4940(9) 0.4749(6) 0.8111(3) 0.090(5) Uani 1 1 d DU . .
H10J H 0.5228 0.5019 0.7943 0.134 Uiso 1 1 calc R . .
H10K H 0.4382 0.4855 0.8046 0.134 Uiso 1 1 calc R . .
H10L H 0.5118 0.4449 0.8035 0.134 Uiso 1 1 calc R . .
C106 C 0.4869(8) 0.2812(5) 0.9399(5) 0.052(3) Uani 1 1 d U . .
C107 C 0.5490(9) 0.2353(6) 0.9517(5) 0.090(5) Uani 1 1 d DU . .
C108 C 0.5277(18) 0.2046(10) 0.9988(6) 0.259(15) Uani 1 1 d DU . .
H10M H 0.5650 0.1736 1.0094 0.389 Uiso 1 1 calc R . .
H10N H 0.4750 0.1962 0.9991 0.389 Uiso 1 1 calc R . .
H10O H 0.5298 0.2246 1.0174 0.389 Uiso 1 1 calc R . .
C109 C 0.6282(10) 0.2497(8) 0.9545(10) 0.199(12) Uani 1 1 d DU . .
H10P H 0.6676 0.2197 0.9620 0.298 Uiso 1 1 calc R . .
H10Q H 0.6276 0.2654 0.9767 0.298 Uiso 1 1 calc R . .
H10R H 0.6408 0.2735 0.9267 0.298 Uiso 1 1 calc R . .
C110 C 0.5485(12) 0.1997(8) 0.9270(8) 0.161(10) Uani 1 1 d DU . .
H11A H 0.5911 0.1717 0.9375 0.242 Uiso 1 1 calc R . .
H11B H 0.5556 0.2175 0.8963 0.242 Uiso 1 1 calc R . .
H11C H 0.4987 0.1868 0.9312 0.242 Uiso 1 1 calc R . .
C111 C 0.3420(11) 0.3412(5) 0.7939(5) 0.060(4) Uani 1 1 d U . .
C112 C 0.3792(10) 0.3407(6) 0.7506(5) 0.091(5) Uani 1 1 d DU . .
C113 C 0.3839(15) 0.3955(6) 0.7246(6) 0.171(10) Uani 1 1 d DU . .
H11D H 0.3313 0.4146 0.7196 0.257 Uiso 1 1 calc R . .
H11E H 0.4085 0.3977 0.6969 0.257 Uiso 1 1 calc R . .
H11F H 0.4150 0.4093 0.7406 0.257 Uiso 1 1 calc R . .
C114 C 0.4614(12) 0.3118(10) 0.7575(7) 0.214(13) Uani 1 1 d DU . .
H11G H 0.4593 0.2763 0.7738 0.321 Uiso 1 1 calc R . .
H11H H 0.4924 0.3255 0.7736 0.321 Uiso 1 1 calc R . .
H11I H 0.4855 0.3148 0.7295 0.321 Uiso 1 1 calc R . .
C115 C 0.3302(13) 0.3182(9) 0.7265(6) 0.174(10) Uani 1 1 d DU . .
H11J H 0.3290 0.2828 0.7433 0.260 Uiso 1 1 calc R . .
H11K H 0.3532 0.3210 0.6984 0.260 Uiso 1 1 calc R . .
H11L H 0.2769 0.3364 0.7225 0.260 Uiso 1 1 calc R . .
C116 C 0.2158(10) 0.4222(6) 0.8464(4) 0.054(3) Uani 1 1 d U . .
C117 C 0.1836(8) 0.4797(6) 0.8394(5) 0.081(4) Uani 1 1 d DU . .
C118 C 0.2163(12) 0.4945(8) 0.8746(7) 0.163(9) Uani 1 1 d DU . .
H11M H 0.1971 0.4751 0.9026 0.244 Uiso 1 1 calc R . .
H11N H 0.1996 0.5304 0.8692 0.244 Uiso 1 1 calc R . .
H11O H 0.2734 0.4877 0.8745 0.244 Uiso 1 1 calc R . .
C119 C 0.0942(8) 0.4881(6) 0.8388(6) 0.098(6) Uani 1 1 d DU . .
H11P H 0.0752 0.4688 0.8670 0.147 Uiso 1 1 calc R . .
H11Q H 0.0753 0.4769 0.8166 0.147 Uiso 1 1 calc R . .
H11R H 0.0750 0.5238 0.8325 0.147 Uiso 1 1 calc R . .
C120 C 0.2117(12) 0.5107(7) 0.7956(6) 0.165(10) Uani 1 1 d DU . .
H12A H 0.1901 0.5012 0.7731 0.248 Uiso 1 1 calc R . .
H12B H 0.2687 0.5044 0.7950 0.248 Uiso 1 1 calc R . .
H12C H 0.1944 0.5464 0.7906 0.248 Uiso 1 1 calc R . .
C121 C 0.0445(12) 0.3295(7) 0.7979(6) 0.080(4) Uani 1 1 d U . .
C122 C -0.0029(10) 0.3583(7) 0.7551(6) 0.110(6) Uani 1 1 d DU . .
C123 C -0.0811(14) 0.3397(12) 0.7597(9) 0.251(15) Uani 1 1 d DU . .
H12D H -0.1103 0.3480 0.7830 0.377 Uiso 1 1 calc R . .
H12E H -0.0729 0.3033 0.7665 0.377 Uiso 1 1 calc R . .
H12F H -0.1108 0.3558 0.7327 0.377 Uiso 1 1 calc R . .
C124 C -0.0116(17) 0.4146(7) 0.7450(9) 0.231(14) Uani 1 1 d DU . .
H12G H -0.0442 0.4238 0.7668 0.346 Uiso 1 1 calc R . .
H12H H -0.0360 0.4319 0.7166 0.346 Uiso 1 1 calc R . .
H12I H 0.0399 0.4246 0.7452 0.346 Uiso 1 1 calc R . .
C125 C 0.0451(14) 0.3453(13) 0.7204(7) 0.289(17) Uani 1 1 d DU . .
H12J H 0.0949 0.3581 0.7181 0.433 Uiso 1 1 calc R . .
H12K H 0.0169 0.3607 0.6929 0.433 Uiso 1 1 calc R . .
H12L H 0.0547 0.3088 0.7276 0.433 Uiso 1 1 calc R . .
C126 C 0.1784(10) 0.2169(6) 0.8526(5) 0.067(4) Uani 1 1 d U . .
C127 C 0.2072(8) 0.1749(5) 0.8329(4) 0.074(4) Uani 1 1 d DU . .
C128 C 0.2960(8) 0.1635(6) 0.8338(5) 0.087(5) Uani 1 1 d DU . .
H12M H 0.3176 0.1943 0.8184 0.131 Uiso 1 1 calc R . .
H12N H 0.3127 0.1385 0.8199 0.131 Uiso 1 1 calc R . .
H12O H 0.3146 0.1503 0.8637 0.131 Uiso 1 1 calc R . .
C129 C 0.1696(11) 0.1281(6) 0.8553(7) 0.133(8) Uani 1 1 d DU . .
H12P H 0.1128 0.1370 0.8537 0.199 Uiso 1 1 calc R . .
H12Q H 0.1864 0.1140 0.8856 0.199 Uiso 1 1 calc R . .
H12R H 0.1856 0.1032 0.8412 0.199 Uiso 1 1 calc R . .
C130 C 0.1778(12) 0.1969(7) 0.7860(5) 0.123(7) Uani 1 1 d DU . .
H13D H 0.1208 0.2038 0.7856 0.184 Uiso 1 1 calc R . .
H13E H 0.1951 0.1729 0.7712 0.184 Uiso 1 1 calc R . .
H13F H 0.1989 0.2282 0.7715 0.184 Uiso 1 1 calc R . .
C131 C -0.0804(11) 0.1908(7) 0.9227(7) 0.092(5) Uani 1 1 d U . .
C132 C -0.1356(9) 0.1604(6) 0.9090(5) 0.096(5) Uani 1 1 d DU . .
C133 C -0.1791(11) 0.1315(7) 0.9491(5) 0.129(7) Uani 1 1 d DU . .
H13G H -0.2146 0.1553 0.9589 0.193 Uiso 1 1 calc R . .
H13H H -0.1413 0.1118 0.9720 0.193 Uiso 1 1 calc R . .
H13I H -0.2089 0.1091 0.9418 0.193 Uiso 1 1 calc R . .
C134 C -0.1931(11) 0.1947(7) 0.8737(6) 0.124(7) Uani 1 1 d DU . .
H13J H -0.2280 0.2175 0.8850 0.186 Uiso 1 1 calc R . .
H13K H -0.2239 0.1743 0.8642 0.186 Uiso 1 1 calc R . .
H13L H -0.1644 0.2142 0.8492 0.186 Uiso 1 1 calc R . .
C135 C -0.0815(9) 0.1241(6) 0.8924(6) 0.092(5) Uani 1 1 d DU . .
H13M H -0.0451 0.1024 0.9153 0.138 Uiso 1 1 calc R . .
H13N H -0.0522 0.1430 0.8678 0.138 Uiso 1 1 calc R . .
H13O H -0.1123 0.1034 0.8832 0.138 Uiso 1 1 calc R . .
C136 C -0.0841(9) 0.3151(6) 0.9330(5) 0.061(4) Uani 1 1 d U . .
C137 C -0.1529(9) 0.3593(6) 0.9225(5) 0.087(5) Uani 1 1 d DU . .
C138 C -0.1822(13) 0.3723(7) 0.9623(5) 0.146(9) Uani 1 1 d DU . .
H13P H -0.2252 0.4002 0.9540 0.219 Uiso 1 1 calc R . .
H13Q H -0.1396 0.3819 0.9748 0.219 Uiso 1 1 calc R . .
H13R H -0.2004 0.3430 0.9836 0.219 Uiso 1 1 calc R . .
C139 C -0.2172(13) 0.3390(10) 0.9064(10) 0.226(13) Uani 1 1 d DU . .
H13S H -0.2636 0.3645 0.8989 0.339 Uiso 1 1 calc R . .
H13T H -0.2299 0.3089 0.9291 0.339 Uiso 1 1 calc R . .
H13U H -0.1992 0.3306 0.8809 0.339 Uiso 1 1 calc R . .
C140 C -0.1325(14) 0.4057(7) 0.8873(6) 0.175(10) Uani 1 1 d DU . .
H14D H -0.1771 0.4326 0.8817 0.262 Uiso 1 1 calc R . .
H14E H -0.1197 0.3979 0.8610 0.262 Uiso 1 1 calc R . .
H14F H -0.0876 0.4167 0.8965 0.262 Uiso 1 1 calc R . .
C141 C -0.1028(11) 0.1827(6) 1.0795(6) 0.069(4) Uani 1 1 d U . .
C142 C -0.1778(9) 0.1680(5) 1.1050(5) 0.081(4) Uani 1 1 d DU . .
C143 C -0.1889(11) 0.1921(7) 1.1400(6) 0.124(7) Uani 1 1 d DU . .
H14G H -0.2355 0.1824 1.1566 0.186 Uiso 1 1 calc R . .
H14H H -0.1951 0.2286 1.1266 0.186 Uiso 1 1 calc R . .
H14I H -0.1433 0.1805 1.1592 0.186 Uiso 1 1 calc R . .
C144 C -0.1669(9) 0.1104(5) 1.1244(5) 0.097(5) Uani 1 1 d DU . .
H14J H -0.2133 0.0998 1.1408 0.145 Uiso 1 1 calc R . .
H14K H -0.1212 0.0985 1.1435 0.145 Uiso 1 1 calc R . .
H14L H -0.1595 0.0961 1.1012 0.145 Uiso 1 1 calc R . .
C145 C -0.2490(9) 0.1857(6) 1.0751(5) 0.094(5) Uani 1 1 d DU . .
H14M H -0.2954 0.1756 1.0916 0.141 Uiso 1 1 calc R . .
H14N H -0.2414 0.1706 1.0525 0.141 Uiso 1 1 calc R . .
H14O H -0.2557 0.2223 1.0619 0.141 Uiso 1 1 calc R . .
C146 C 0.0793(16) 0.1221(9) 1.0485(11) 0.116(7) Uani 1 1 d U . .
C147 C 0.1110(13) 0.0683(8) 1.0505(9) 0.185(9) Uani 1 1 d DU . .
C148 C 0.161(2) 0.0403(9) 1.0908(10) 0.293(16) Uani 1 1 d DU . .
H14P H 0.1805 0.0063 1.0913 0.439 Uiso 1 1 calc R . .
H14Q H 0.1292 0.0387 1.1164 0.439 Uiso 1 1 calc R . .
H14R H 0.2048 0.0581 1.0908 0.439 Uiso 1 1 calc R . .
C149 C 0.0412(14) 0.0425(8) 1.0501(13) 0.301(18) Uani 1 1 d DU . .
H14S H 0.0592 0.0084 1.0500 0.451 Uiso 1 1 calc R . .
H14T H 0.0093 0.0615 1.0244 0.451 Uiso 1 1 calc R . .
H14U H 0.0100 0.0408 1.0758 0.451 Uiso 1 1 calc R . .
C150 C 0.159(2) 0.0719(11) 1.0104(11) 0.321(19) Uani 1 1 d DU . .
H15D H 0.1784 0.0381 1.0100 0.481 Uiso 1 1 calc R . .
H15E H 0.2037 0.0892 1.0107 0.481 Uiso 1 1 calc R . .
H15F H 0.1271 0.0907 0.9848 0.481 Uiso 1 1 calc R . .
C151 C 0.1148(16) 0.1688(11) 1.1847(7) 0.128(8) Uani 1 1 d U . .
C152 C 0.1005(12) 0.1330(8) 1.2296(7) 0.187(10) Uani 1 1 d DU . .
C153 C 0.1585(18) 0.1405(9) 1.2595(6) 0.235(13) Uani 1 1 d DU . .
H15G H 0.1517 0.1183 1.2890 0.353 Uiso 1 1 calc R . .
H15H H 0.1492 0.1755 1.2585 0.353 Uiso 1 1 calc R . .
H15I H 0.2117 0.1326 1.2502 0.353 Uiso 1 1 calc R . .
C154 C 0.0167(15) 0.1453(14) 1.2416(10) 0.43(3) Uani 1 1 d DU . .
H15J H 0.0070 0.1223 1.2704 0.647 Uiso 1 1 calc R . .
H15K H -0.0181 0.1417 1.2207 0.647 Uiso 1 1 calc R . .
H15L H 0.0072 0.1799 1.2416 0.647 Uiso 1 1 calc R . .
C155 C 0.1150(17) 0.0781(8) 1.2320(7) 0.222(12) Uani 1 1 d DU . .
H15M H 0.1046 0.0565 1.2612 0.332 Uiso 1 1 calc R . .
H15N H 0.1693 0.0693 1.2247 0.332 Uiso 1 1 calc R . .
H15O H 0.0804 0.0733 1.2115 0.332 Uiso 1 1 calc R . .
C156 C 0.0294(10) 0.2944(7) 1.1142(5) 0.066(4) Uani 1 1 d U . .
C157 C -0.0406(8) 0.3353(6) 1.1153(4) 0.082(4) Uani 1 1 d DU . .
C158 C -0.0087(10) 0.3822(6) 1.1168(6) 0.102(6) Uani 1 1 d DU . .
H15P H 0.0248 0.3729 1.1423 0.153 Uiso 1 1 calc R . .
H15Q H -0.0522 0.4077 1.1182 0.153 Uiso 1 1 calc R . .
H15R H 0.0216 0.3956 1.0908 0.153 Uiso 1 1 calc R . .
C159 C -0.0869(10) 0.3125(7) 1.1563(5) 0.115(7) Uani 1 1 d DU . .
H15S H -0.0528 0.3031 1.1816 0.173 Uiso 1 1 calc R . .
H15T H -0.1062 0.2828 1.1550 0.173 Uiso 1 1 calc R . .
H15U H -0.1310 0.3373 1.1585 0.173 Uiso 1 1 calc R . .
C160 C -0.0932(10) 0.3507(7) 1.0754(5) 0.102(6) Uani 1 1 d DU . .
H16A H -0.0634 0.3653 1.0496 0.152 Uiso 1 1 calc R . .
H16B H -0.1373 0.3755 1.0776 0.152 Uiso 1 1 calc R . .
H16C H -0.1127 0.3211 1.0737 0.152 Uiso 1 1 calc R . .
C161 C 0.2924(10) 0.3038(9) 1.1669(5) 0.107(5) Uani 1 1 d U . .
C162 C 0.3030(11) 0.3194(9) 1.2065(6) 0.163(8) Uani 1 1 d DU . .
C163 C 0.2446(13) 0.3675(8) 1.2005(6) 0.158(8) Uani 1 1 d DU . .
H16D H 0.1914 0.3600 1.2005 0.237 Uiso 1 1 calc R . .
H16E H 0.2542 0.3931 1.1730 0.237 Uiso 1 1 calc R . .
H16F H 0.2510 0.3800 1.2241 0.237 Uiso 1 1 calc R . .
C164 C 0.2854(14) 0.2776(9) 1.2479(6) 0.207(11) Uani 1 1 d DU . .
H16G H 0.2313 0.2721 1.2471 0.311 Uiso 1 1 calc R . .
H16H H 0.2932 0.2875 1.2729 0.311 Uiso 1 1 calc R . .
H16I H 0.3205 0.2466 1.2503 0.311 Uiso 1 1 calc R . .
C165 C 0.3867(11) 0.3292(14) 1.2078(9) 0.297(16) Uani 1 1 d DU . .
H16J H 0.3936 0.3397 1.2325 0.446 Uiso 1 1 calc R . .
H16K H 0.3975 0.3558 1.1812 0.446 Uiso 1 1 calc R . .
H16L H 0.4228 0.2985 1.2104 0.446 Uiso 1 1 calc R . .
C166 C 0.3646(11) 0.1989(7) 1.1287(5) 0.086(5) Uani 1 1 d U . .
C167 C 0.4173(9) 0.1510(6) 1.1536(4) 0.088(5) Uani 1 1 d DU . .
C168 C 0.4334(11) 0.1551(7) 1.1974(5) 0.116(7) Uani 1 1 d DU . .
H16M H 0.4673 0.1248 1.2147 0.174 Uiso 1 1 calc R . .
H16N H 0.3841 0.1586 1.2124 0.174 Uiso 1 1 calc R . .
H16O H 0.4592 0.1845 1.1931 0.174 Uiso 1 1 calc R . .
C169 C 0.3809(12) 0.1033(7) 1.1603(6) 0.132(7) Uani 1 1 d DU . .
H16P H 0.4172 0.0738 1.1767 0.197 Uiso 1 1 calc R . .
H16Q H 0.3700 0.1010 1.1323 0.197 Uiso 1 1 calc R . .
H16R H 0.3321 0.1048 1.1762 0.197 Uiso 1 1 calc R . .
C170 C 0.4937(10) 0.1481(7) 1.1281(5) 0.136(8) Uani 1 1 d DU . .
H17A H 0.5288 0.1176 1.1437 0.203 Uiso 1 1 calc R . .
H17B H 0.5189 0.1775 1.1249 0.203 Uiso 1 1 calc R . .
H17C H 0.4817 0.1475 1.0996 0.203 Uiso 1 1 calc R . .
C171 C 0.3198(8) 0.4201(6) 1.0245(6) 0.058(4) Uani 1 1 d U . .
C172 C 0.2970(9) 0.4741(6) 1.0272(5) 0.088(5) Uani 1 1 d DU . .
C173 C 0.2650(10) 0.5113(5) 0.9838(5) 0.092(5) Uani 1 1 d DU . .
H17D H 0.3038 0.5112 0.9615 0.138 Uiso 1 1 calc R . .
H17E H 0.2533 0.5450 0.9857 0.138 Uiso 1 1 calc R . .
H17F H 0.2172 0.5014 0.9765 0.138 Uiso 1 1 calc R . .
C174 C 0.3743(11) 0.4867(7) 1.0392(7) 0.155(9) Uani 1 1 d DU . .
H17G H 0.4121 0.4875 1.0163 0.233 Uiso 1 1 calc R . .
H17H H 0.3949 0.4611 1.0662 0.233 Uiso 1 1 calc R . .
H17I H 0.3649 0.5196 1.0429 0.233 Uiso 1 1 calc R . .
C175 C 0.2374(13) 0.4738(8) 1.0628(6) 0.168(10) Uani 1 1 d DU . .
H17J H 0.2590 0.4500 1.0903 0.252 Uiso 1 1 calc R . .
H17K H 0.1895 0.4636 1.0561 0.252 Uiso 1 1 calc R . .
H17L H 0.2257 0.5074 1.0648 0.252 Uiso 1 1 calc R . .
C176 C 0.5108(8) 0.3431(5) 1.0522(5) 0.053(3) Uani 1 1 d U . .
C177 C 0.5915(8) 0.3452(5) 1.0684(4) 0.068(4) Uani 1 1 d DU . .
C178 C 0.5839(10) 0.3906(6) 1.0842(6) 0.105(6) Uani 1 1 d DU . .
H17M H 0.6346 0.3927 1.0949 0.157 Uiso 1 1 calc R . .
H17N H 0.5459 0.3864 1.1075 0.157 Uiso 1 1 calc R . .
H17O H 0.5664 0.4214 1.0604 0.157 Uiso 1 1 calc R . .
C179 C 0.6200(10) 0.2977(6) 1.1069(5) 0.095(5) Uani 1 1 d DU . .
H17P H 0.6713 0.3002 1.1165 0.143 Uiso 1 1 calc R . .
H17Q H 0.6239 0.2681 1.0980 0.143 Uiso 1 1 calc R . .
H17R H 0.5830 0.2945 1.1305 0.143 Uiso 1 1 calc R . .
C180 C 0.6511(8) 0.3510(6) 1.0322(4) 0.083(5) Uani 1 1 d DU . .
H18D H 0.7021 0.3523 1.0430 0.125 Uiso 1 1 calc R . .
H18E H 0.6345 0.3820 1.0083 0.125 Uiso 1 1 calc R . .
H18F H 0.6548 0.3223 1.0221 0.125 Uiso 1 1 calc R . .
N201 N 0.6132(8) 0.3868(4) 0.4987(5) 0.070(3) Uani 1 1 d U . .
C202 C 0.6869(17) 0.3841(10) 0.4959(10) 0.077(7) Uani 0.593(12) 1 d PU A 1
H202 H 0.7102 0.4133 0.4915 0.093 Uiso 0.593(12) 1 calc PR A 1
C203 C 0.7359(15) 0.3374(9) 0.4992(9) 0.067(6) Uani 0.593(12) 1 d PU A 1
H204 H 0.7909 0.3358 0.4994 0.080 Uiso 0.593(12) 1 calc PR A 1
C204 C 0.7057(9) 0.2962(5) 0.5018(5) 0.053(3) Uani 1 1 d U . .
C205 C 0.6242(15) 0.2996(8) 0.5028(9) 0.067(6) Uani 0.593(12) 1 d PU A 1
H205 H 0.6002 0.2714 0.5044 0.080 Uiso 0.593(12) 1 calc PR A 1
C206 C 0.5783(15) 0.3448(9) 0.5015(9) 0.077(7) Uani 0.593(12) 1 d PU A 1
H203 H 0.5232 0.3470 0.5025 0.092 Uiso 0.593(12) 1 calc PR A 1
C402 C 0.645(2) 0.3774(14) 0.4626(15) 0.079(9) Uani 0.407(12) 1 d PU A 2
H402 H 0.6362 0.4027 0.4351 0.095 Uiso 0.407(12) 1 calc PR A 2
C403 C 0.690(2) 0.3297(13) 0.4663(14) 0.069(8) Uani 0.407(12) 1 d PU A 2
H403 H 0.7080 0.3236 0.4409 0.083 Uiso 0.407(12) 1 calc PR A 2
C405 C 0.695(2) 0.3080(13) 0.5376(13) 0.071(9) Uani 0.407(12) 1 d PU A 2
H405 H 0.7166 0.2848 0.5641 0.086 Uiso 0.407(12) 1 calc PR A 2
C406 C 0.653(2) 0.3550(13) 0.5365(14) 0.068(8) Uani 0.407(12) 1 d PU A 2
H406 H 0.6521 0.3649 0.5611 0.082 Uiso 0.407(12) 1 calc PR A 2
C207 C 0.7569(11) 0.2460(6) 0.5105(6) 0.103(6) Uani 1 1 d U A .
H20D H 0.8010 0.2475 0.5279 0.123 Uiso 1 1 calc R . .
H20E H 0.7263 0.2215 0.5305 0.123 Uiso 1 1 calc R . .
N208 N 0.7882(9) 0.2240(5) 0.4851(5) 0.109(5) Uani 1 1 d U . .
H20F H 0.8168 0.2466 0.4665 0.131 Uiso 1 1 calc R A .
H20G H 0.7475 0.2224 0.4689 0.131 Uiso 1 1 calc R . .
C209 C 0.8374(10) 0.1755(6) 0.4945(5) 0.079(5) Uani 1 1 d U A .
H20H H 0.8837 0.1794 0.5089 0.095 Uiso 1 1 calc R . .
H20I H 0.8090 0.1526 0.5176 0.095 Uiso 1 1 calc R . .
C210 C 0.8687(14) 0.1457(7) 0.4695(7) 0.139(8) Uani 1 1 d U . .
H21A H 0.8988 0.1667 0.4460 0.166 Uiso 1 1 calc R A .
H21B H 0.8243 0.1387 0.4558 0.166 Uiso 1 1 calc R . .
C211 C 0.9193(10) 0.0975(5) 0.4898(5) 0.077(5) Uani 1 1 d U A .
H21C H 0.8862 0.0747 0.5097 0.092 Uiso 1 1 calc R . .
H21D H 0.9580 0.1037 0.5077 0.092 Uiso 1 1 calc R . .
C212 C 0.9636(13) 0.0688(7) 0.4637(7) 0.122(7) Uani 1 1 d U . .
H21E H 0.9254 0.0620 0.4457 0.147 Uiso 1 1 calc R A .
H21F H 0.9975 0.0910 0.4438 0.147 Uiso 1 1 calc R . .
C213 C 1.0120(12) 0.0213(5) 0.4863(6) 0.099(6) Uani 1 1 d U . .
H21G H 1.0416 0.0112 0.4636 0.119 Uiso 1 1 calc R . .
H21H H 1.0508 0.0298 0.5028 0.119 Uiso 1 1 calc R . .
C214 C -0.0030(15) 0.4811(8) 0.9891(10) 0.171(14) Uani 1 1 d U . .
H21I H -0.0171 0.5005 0.9586 0.205 Uiso 1 1 calc R . .
H21J H -0.0479 0.4639 1.0020 0.205 Uiso 1 1 calc R . .
C215 C 0.0654(15) 0.4400(10) 0.9891(10) 0.188(12) Uani 1 1 d U . .
H21K H 0.1070 0.4583 0.9727 0.226 Uiso 1 1 calc R . .
H21L H 0.0841 0.4253 1.0193 0.226 Uiso 1 1 calc R . .
C216 C 0.0670(15) 0.4014(10) 0.9760(11) 0.201(12) Uani 1 1 d U . .
H21M H 0.0541 0.4146 0.9449 0.241 Uiso 1 1 calc R . .
H21N H 0.0247 0.3826 0.9908 0.241 Uiso 1 1 calc R . .
C217 C 0.140(2) 0.3649(11) 0.9821(12) 0.231(13) Uani 1 1 d U . .
H21O H 0.1733 0.3821 0.9585 0.277 Uiso 1 1 calc R . .
H21P H 0.1629 0.3658 1.0087 0.277 Uiso 1 1 calc R . .
C218 C 0.1540(15) 0.3260(9) 0.9846(7) 0.140(8) Uani 1 1 d U . .
H21Q H 0.1234 0.3256 0.9602 0.168 Uiso 1 1 calc R . .
H21R H 0.1240 0.3098 1.0104 0.168 Uiso 1 1 calc R . .
N219 N 0.2182(10) 0.2854(6) 0.9871(6) 0.120(6) Uani 1 1 d U . .
H21S H 0.2489 0.2988 0.9639 0.143 Uiso 1 1 calc R . .
H21T H 0.2465 0.2823 1.0109 0.143 Uiso 1 1 calc R . .
C220 C 0.2187(14) 0.2417(7) 0.9884(8) 0.151(9) Uani 1 1 d U . .
H22A H 0.1874 0.2455 0.9628 0.182 Uiso 1 1 calc R . .
H22B H 0.1855 0.2277 1.0134 0.182 Uiso 1 1 calc R . .
C221 C 0.2792(10) 0.2002(6) 0.9906(6) 0.087(6) Uani 1 1 d U . .
C222 C 0.3015(12) 0.1891(6) 0.9545(6) 0.097(5) Uani 1 1 d U . .
H222 H 0.2846 0.2111 0.9267 0.116 Uiso 1 1 calc R . .
C223 C 0.3051(13) 0.1688(7) 1.0280(6) 0.117(7) Uani 1 1 d U . .
H223 H 0.2890 0.1756 1.0534 0.140 Uiso 1 1 calc R . .
C224 C 0.3494(13) 0.1448(7) 0.9602(6) 0.103(6) Uani 1 1 d U . .
H224 H 0.3607 0.1358 0.9353 0.123 Uiso 1 1 calc R . .
C225 C 0.3565(12) 0.1250(7) 1.0307(6) 0.107(6) Uani 1 1 d U . .
H225 H 0.3744 0.1027 1.0582 0.128 Uiso 1 1 calc R . .
N226 N 0.3812(8) 0.1137(5) 0.9960(4) 0.071(4) Uani 1 1 d U . .
C301 C 0.6140(10) 0.5478(7) 0.4694(5) 0.066(4) Uani 1 1 d U . .
C302 C 0.6822(9) 0.5779(6) 0.4493(5) 0.063(4) Uani 1 1 d U . .
C303 C 0.6836(13) 0.6196(8) 0.4692(7) 0.137(8) Uani 1 1 d U . .
H30D H 0.6933 0.6043 0.5002 0.206 Uiso 1 1 calc R . .
H30E H 0.6334 0.6416 0.4639 0.206 Uiso 1 1 calc R . .
H30F H 0.7252 0.6393 0.4559 0.206 Uiso 1 1 calc R . .
C304 C 0.6664(12) 0.6017(8) 0.4010(5) 0.116(7) Uani 1 1 d U . .
H30G H 0.6164 0.6240 0.3959 0.174 Uiso 1 1 calc R . .
H30H H 0.6646 0.5753 0.3886 0.174 Uiso 1 1 calc R . .
H30I H 0.7082 0.6210 0.3875 0.174 Uiso 1 1 calc R . .
C305 C 0.7593(10) 0.5445(7) 0.4560(7) 0.113(7) Uani 1 1 d U . .
H30J H 0.7707 0.5289 0.4869 0.169 Uiso 1 1 calc R . .
H30K H 0.8002 0.5644 0.4421 0.169 Uiso 1 1 calc R . .
H30L H 0.7574 0.5183 0.4434 0.169 Uiso 1 1 calc R . .
C306 C 0.4509(10) 0.5181(6) 0.4235(6) 0.072(4) Uani 1 1 d U . .
C307 C 0.4184(9) 0.5281(6) 0.3781(6) 0.078(4) Uani 1 1 d U . .
C308 C 0.4770(10) 0.5039(6) 0.3503(6) 0.088(5) Uani 1 1 d U . .
H30M H 0.4540 0.5113 0.3218 0.132 Uiso 1 1 calc R . .
H30N H 0.4876 0.4676 0.3647 0.132 Uiso 1 1 calc R . .
H30O H 0.5258 0.5180 0.3471 0.132 Uiso 1 1 calc R . .
C309 C 0.3401(10) 0.5061(7) 0.3841(6) 0.097(5) Uani 1 1 d U . .
H30P H 0.3174 0.5119 0.3559 0.145 Uiso 1 1 calc R . .
H30Q H 0.3037 0.5227 0.4002 0.145 Uiso 1 1 calc R . .
H30R H 0.3499 0.4700 0.4001 0.145 Uiso 1 1 calc R . .
C310 C 0.4006(10) 0.5863(6) 0.3534(6) 0.094(5) Uani 1 1 d U . .
H31A H 0.3799 0.5925 0.3247 0.141 Uiso 1 1 calc R . .
H31B H 0.4488 0.6010 0.3509 0.141 Uiso 1 1 calc R . .
H31C H 0.3622 0.6017 0.3695 0.141 Uiso 1 1 calc R . .
C311 C 0.6068(11) 0.0214(7) 1.0373(5) 0.067(4) Uani 1 1 d U . .
C312 C 0.6708(12) 0.0312(7) 1.0634(6) 0.087(5) Uani 1 1 d U . .
C313 C 0.6672(18) -0.0009(11) 1.1084(7) 0.204(12) Uani 1 1 d U . .
H31D H 0.6763 -0.0362 1.1103 0.306 Uiso 1 1 calc R . .
H31E H 0.6156 0.0067 1.1199 0.306 Uiso 1 1 calc R . .
H31F H 0.7071 0.0053 1.1252 0.306 Uiso 1 1 calc R . .
C314 C 0.7528(15) 0.0152(13) 1.0509(10) 0.213(12) Uani 1 1 d U . .
H31G H 0.7593 -0.0202 1.0534 0.319 Uiso 1 1 calc R . .
H31H H 0.7901 0.0200 1.0701 0.319 Uiso 1 1 calc R . .
H31I H 0.7621 0.0356 1.0211 0.319 Uiso 1 1 calc R . .
C315 C 0.6598(18) 0.0858(9) 1.0589(11) 0.243(15) Uani 1 1 d U . .
H31J H 0.6639 0.1062 1.0285 0.365 Uiso 1 1 calc R . .
H31K H 0.7001 0.0918 1.0756 0.365 Uiso 1 1 calc R . .
H31L H 0.6083 0.0952 1.0695 0.365 Uiso 1 1 calc R . .
C316 C 0.5523(10) 0.0444(7) 0.9235(6) 0.071(4) Uani 1 1 d U . .
C317 C 0.5822(11) 0.0677(7) 0.8791(6) 0.082(4) Uani 1 1 d U . .
C318 C 0.6591(12) 0.0870(9) 0.8838(8) 0.148(8) Uani 1 1 d U . .
H31M H 0.6800 0.1029 0.8552 0.223 Uiso 1 1 calc R . .
H31N H 0.6972 0.0588 0.9005 0.223 Uiso 1 1 calc R . .
H31O H 0.6486 0.1117 0.8986 0.223 Uiso 1 1 calc R . .
C319 C 0.5984(19) 0.0319(9) 0.8547(7) 0.195(12) Uani 1 1 d U . .
H31P H 0.6175 0.0492 0.8260 0.293 Uiso 1 1 calc R . .
H31Q H 0.5503 0.0192 0.8519 0.293 Uiso 1 1 calc R . .
H31R H 0.6379 0.0038 0.8702 0.293 Uiso 1 1 calc R . .
C320 C 0.5307(13) 0.1153(9) 0.8535(6) 0.155(10) Uani 1 1 d U . .
H32A H 0.5530 0.1292 0.8249 0.233 Uiso 1 1 calc R . .
H32B H 0.5272 0.1397 0.8684 0.233 Uiso 1 1 calc R . .
H32C H 0.4786 0.1077 0.8504 0.233 Uiso 1 1 calc R . .
Cr1 Cr 0.99983(14) 0.28422(9) 0.51439(7) 0.0626(7) Uani 0.88 1 d P . .
Cr2 Cr 0.93745(13) 0.32316(8) 0.40915(7) 0.0537(6) Uani 0.88 1 d P . .
Cr3 Cr 0.81157(13) 0.28792(8) 0.35150(7) 0.0552(6) Uani 0.88 1 d P . .
Cr4 Cr 0.64037(14) 0.23967(9) 0.37928(7) 0.0674(7) Uani 0.88 1 d P . .
Cr5 Cr 0.57789(14) 0.15943(8) 0.47468(7) 0.0602(6) Uani 0.88 1 d P . .
Cr6 Cr 0.62861(14) 0.13053(9) 0.58116(7) 0.0626(7) Uani 0.88 1 d P . .
Cr7 Cr 0.7819(2) 0.14028(13) 0.63835(8) 0.0993(11) Uani 0.88 1 d P . .
Cr8 Cr 0.93357(15) 0.20968(10) 0.61166(8) 0.0732(7) Uani 0.88 1 d P . .
Cr11 Cr 0.41016(13) 0.36318(8) 0.97378(7) 0.0521(6) Uani 0.88 1 d P . .
Cr12 Cr 0.36142(12) 0.34749(8) 0.87984(6) 0.0505(6) Uani 0.88 1 d P . .
Cr13 Cr 0.19294(13) 0.32438(8) 0.84403(7) 0.0544(6) Uani 0.88 1 d P . .
Cr14 Cr 0.03837(15) 0.26133(10) 0.89070(8) 0.0719(8) Uani 0.88 1 d P . .
Cr15 Cr -0.02268(15) 0.21618(9) 0.99638(9) 0.0745(8) Uani 0.88 1 d P . .
Cr16 Cr 0.06245(15) 0.19705(9) 1.09373(9) 0.0790(8) Uani 0.88 1 d P . .
Cr17 Cr 0.19697(14) 0.25277(11) 1.12743(7) 0.0819(9) Uani 0.88 1 d P . .
Cr18 Cr 0.35631(13) 0.30833(9) 1.07900(7) 0.0593(6) Uani 0.88 1 d P . .
Ni1 Ni 0.99983(14) 0.28422(9) 0.51439(7) 0.0626(7) Uani 0.13 1 d P . .
Ni2 Ni 0.93745(13) 0.32316(8) 0.40915(7) 0.0537(6) Uani 0.13 1 d P . .
Ni3 Ni 0.81157(13) 0.28792(8) 0.35150(7) 0.0552(6) Uani 0.13 1 d P . .
Ni4 Ni 0.64037(14) 0.23967(9) 0.37928(7) 0.0674(7) Uani 0.13 1 d P . .
Ni5 Ni 0.57789(14) 0.15943(8) 0.47468(7) 0.0602(6) Uani 0.13 1 d P . .
Ni6 Ni 0.62861(14) 0.13053(9) 0.58116(7) 0.0626(7) Uani 0.13 1 d P . .
Ni7 Ni 0.7819(2) 0.14028(13) 0.63835(8) 0.0993(11) Uani 0.13 1 d P . .
Ni8 Ni 0.93357(15) 0.20968(10) 0.61166(8) 0.0732(7) Uani 0.13 1 d P . .
Ni11 Ni 0.41016(13) 0.36318(8) 0.97378(7) 0.0521(6) Uani 0.13 1 d P . .
Ni12 Ni 0.36142(12) 0.34749(8) 0.87984(6) 0.0505(6) Uani 0.13 1 d P . .
Ni13 Ni 0.19294(13) 0.32438(8) 0.84403(7) 0.0544(6) Uani 0.13 1 d P . .
Ni14 Ni 0.03837(15) 0.26133(10) 0.89070(8) 0.0719(8) Uani 0.13 1 d P . .
Ni15 Ni -0.02268(15) 0.21618(9) 0.99638(9) 0.0745(8) Uani 0.13 1 d P . .
Ni16 Ni 0.06245(15) 0.19705(9) 1.09373(9) 0.0790(8) Uani 0.13 1 d P . .
Ni17 Ni 0.19697(14) 0.25277(11) 1.12743(7) 0.0819(9) Uani 0.13 1 d P . .
Ni18 Ni 0.35631(13) 0.30833(9) 1.07900(7) 0.0593(6) Uani 0.13 1 d P . .
Cu1 Cu 0.45641(12) 0.04290(7) 0.99832(6) 0.0724(6) Uani 1 1 d . . .
Cu2 Cu 0.54260(12) 0.45788(7) 0.49847(7) 0.0757(6) Uani 1 1 d . . .
F1 F 0.9167(4) 0.3000(3) 0.4712(2) 0.0541(19) Uani 1 1 d . . .
F2 F 0.8751(4) 0.2743(2) 0.4043(2) 0.0492(18) Uani 1 1 d . . .
F3 F 0.7233(4) 0.2730(3) 0.3901(2) 0.068(2) Uani 1 1 d . . .
F4 F 0.6617(4) 0.1890(3) 0.4380(2) 0.058(2) Uani 1 1 d . . .
F5 F 0.6243(4) 0.1754(3) 0.5214(2) 0.060(2) Uani 1 1 d . . .
F6 F 0.7372(4) 0.1375(3) 0.5861(2) 0.056(2) Uani 1 1 d . . .
F7 F 0.8292(5) 0.1988(3) 0.6031(2) 0.071(2) Uani 1 1 d . . .
F8 F 0.9481(4) 0.2280(3) 0.5493(2) 0.059(2) Uani 1 1 d . . .
F11 F 0.3315(4) 0.3571(2) 0.9354(2) 0.0449(17) Uani 1 1 d . . .
F12 F 0.2746(4) 0.3079(3) 0.8883(2) 0.0518(19) Uani 1 1 d . . .
F13 F 0.1164(4) 0.3041(2) 0.8898(2) 0.058(2) Uani 1 1 d . . .
F14 F 0.0589(5) 0.2283(3) 0.9528(3) 0.072(2) Uani 1 1 d . . .
F15 F 0.0377(4) 0.2378(3) 1.0333(2) 0.059(2) Uani 1 1 d . . .
F16 F 0.1618(5) 0.2223(3) 1.0870(3) 0.083(3) Uani 1 1 d . . .
F17 F 0.2476(4) 0.2980(3) 1.0776(2) 0.068(2) Uani 1 1 d . . .
F18 F 0.3667(4) 0.3098(3) 1.0193(2) 0.058(2) Uani 1 1 d . . .
O1 O 1.0514(7) 0.3423(4) 0.4801(3) 0.088(4) Uani 1 1 d U . .
O2 O 0.9972(6) 0.3747(4) 0.4136(3) 0.074(3) Uani 1 1 d U . .
O3 O 1.0627(5) 0.2376(4) 0.4879(3) 0.069(3) Uani 1 1 d U . .
O4 O 1.0323(6) 0.2716(4) 0.4171(3) 0.068(3) Uani 1 1 d U . .
O5 O 0.9637(6) 0.3455(4) 0.3470(3) 0.068(3) Uani 1 1 d U . .
O6 O 0.9052(6) 0.3022(4) 0.3147(3) 0.063(3) Uani 1 1 d U . .
O7 O 0.8424(6) 0.3749(3) 0.3979(3) 0.065(3) Uani 1 1 d U . .
O8 O 0.7820(6) 0.3602(4) 0.3439(3) 0.068(3) Uani 1 1 d U . .
O9 O 0.7489(7) 0.3032(4) 0.2987(3) 0.079(3) Uani 1 1 d U . .
O10 O 0.6251(7) 0.2900(4) 0.3199(4) 0.091(4) Uani 1 1 d U . .
O11 O 0.8374(6) 0.2155(4) 0.3559(3) 0.069(3) Uani 1 1 d U . .
O12 O 0.7154(7) 0.1932(4) 0.3572(3) 0.076(3) Uani 1 1 d U . .
O13 O 0.5566(7) 0.2045(5) 0.3670(3) 0.088(3) Uani 1 1 d U . .
O14 O 0.5366(7) 0.1419(4) 0.4282(3) 0.085(3) Uani 1 1 d U . .
O15 O 0.5606(7) 0.2813(4) 0.4022(4) 0.089(3) Uani 1 1 d U . .
O16 O 0.5074(6) 0.2243(4) 0.4579(3) 0.069(3) Uani 1 1 d U . .
O17 O 0.4933(7) 0.1275(4) 0.5122(4) 0.087(3) Uani 1 1 d U . .
O18 O 0.5170(7) 0.1251(5) 0.5786(4) 0.109(4) Uani 1 1 d U . .
O19 O 0.6488(7) 0.0926(4) 0.4925(4) 0.087(3) Uani 1 1 d U . .
O20 O 0.6623(7) 0.0716(3) 0.5635(4) 0.076(3) Uani 1 1 d U . .
O21 O 0.6288(8) 0.0838(5) 0.6419(4) 0.104(4) Uani 1 1 d U . .
O22 O 0.7357(10) 0.0816(6) 0.6746(4) 0.137(6) Uani 1 1 d U . .
O23 O 0.5957(8) 0.1890(5) 0.6020(4) 0.109(4) Uani 1 1 d U . .
O24 O 0.6910(10) 0.1829(6) 0.6473(5) 0.119(5) Uani 1 1 d U . .
O25 O 0.8285(10) 0.1408(7) 0.6915(4) 0.153(6) Uani 1 1 d U . .
O26 O 0.9183(8) 0.1920(5) 0.6744(4) 0.098(4) Uani 1 1 d U . .
O27 O 0.8785(8) 0.0933(4) 0.6322(4) 0.100(4) Uani 1 1 d U . .
O28 O 0.9752(7) 0.1384(4) 0.6195(4) 0.090(3) Uani 1 1 d U . .
O29 O 1.0388(7) 0.2200(4) 0.6211(3) 0.091(4) Uani 1 1 d U . .
O30 O 1.0833(7) 0.2676(4) 0.5588(4) 0.088(3) Uani 1 1 d U . .
O31 O 0.8954(7) 0.2800(4) 0.6059(3) 0.083(3) Uani 1 1 d U . .
O32 O 0.9367(7) 0.3303(4) 0.5416(3) 0.079(3) Uani 1 1 d U . .
O101 O 0.4488(5) 0.4182(3) 0.9252(3) 0.060(2) Uani 1 1 d U . .
O102 O 0.4465(5) 0.3895(4) 0.8694(3) 0.061(3) Uani 1 1 d U . .
O103 O 0.4866(5) 0.3112(3) 0.9606(3) 0.051(2) Uani 1 1 d U . .
O104 O 0.4365(5) 0.2862(3) 0.9109(3) 0.055(2) Uani 1 1 d U . .
O105 O 0.3888(6) 0.3369(3) 0.8243(3) 0.060(3) Uani 1 1 d U . .
O106 O 0.2674(6) 0.3432(4) 0.7964(3) 0.064(3) Uani 1 1 d U . .
O107 O 0.2892(6) 0.4126(3) 0.8512(3) 0.049(2) Uani 1 1 d U . .
O108 O 0.1679(6) 0.3937(3) 0.8466(3) 0.059(2) Uani 1 1 d U . .
O109 O 0.1101(7) 0.3436(4) 0.7999(3) 0.076(3) Uani 1 1 d U . .
O110 O 0.0147(7) 0.2967(5) 0.8276(4) 0.083(3) Uani 1 1 d U . .
O111 O 0.2142(6) 0.2549(4) 0.8415(3) 0.061(3) Uani 1 1 d U . .
O112 O 0.1183(7) 0.2115(4) 0.8765(4) 0.085(3) Uani 1 1 d U . .
O113 O -0.0398(7) 0.2160(5) 0.8921(4) 0.099(4) Uani 1 1 d U . .
O114 O -0.0860(7) 0.1934(5) 0.9596(4) 0.103(4) Uani 1 1 d U . .
O115 O -0.0443(6) 0.3122(4) 0.9009(3) 0.074(3) Uani 1 1 d U . .
O116 O -0.0771(6) 0.2863(4) 0.9708(3) 0.064(3) Uani 1 1 d U . .
O117 O -0.1071(6) 0.2035(4) 1.0395(4) 0.075(3) Uani 1 1 d U . .
O118 O -0.0411(7) 0.1714(4) 1.1030(4) 0.084(3) Uani 1 1 d U . .
O119 O 0.0274(9) 0.1463(4) 1.0201(5) 0.101(4) Uani 1 1 d U . .
O120 O 0.1100(7) 0.1384(4) 1.0744(5) 0.104(4) Uani 1 1 d U . .
O121 O 0.0877(8) 0.1567(5) 1.1548(5) 0.124(5) Uani 1 1 d U . .
O122 O 0.1463(7) 0.2068(7) 1.1776(4) 0.121(5) Uani 1 1 d U . .
O123 O 0.0088(6) 0.2554(4) 1.1100(3) 0.069(3) Uani 1 1 d U . .
O124 O 0.0977(6) 0.3032(4) 1.1148(3) 0.072(3) Uani 1 1 d U . .
O125 O 0.2918(7) 0.2017(5) 1.1414(3) 0.109(4) Uani 1 1 d U . .
O126 O 0.3903(6) 0.2342(4) 1.0997(3) 0.078(3) Uani 1 1 d U . .
O127 O 0.2287(6) 0.2872(6) 1.1660(3) 0.106(4) Uani 1 1 d U . .
O128 O 0.3469(6) 0.3086(5) 1.1399(3) 0.088(4) Uani 1 1 d U . .
O129 O 0.4666(6) 0.3172(4) 1.0801(3) 0.065(3) Uani 1 1 d U . .
O130 O 0.4904(5) 0.3675(3) 1.0128(3) 0.059(2) Uani 1 1 d U . .
O131 O 0.3237(5) 0.3832(4) 1.0601(3) 0.064(3) Uani 1 1 d U . .
O132 O 0.3361(6) 0.4162(3) 0.9876(3) 0.060(3) Uani 1 1 d U . .
O201 O 0.4209(7) 0.0026(5) 1.0558(4) 0.091(4) Uani 1 1 d . . .
O202 O 0.5454(7) 0.0537(4) 1.0266(3) 0.079(3) Uani 1 1 d U . .
O203 O 0.5046(7) 0.0700(4) 0.9408(3) 0.078(3) Uani 1 1 d U . .
O204 O 0.3783(7) 0.0205(4) 0.9700(4) 0.096(4) Uani 1 1 d . . .
O205 O 0.5745(7) 0.4509(4) 0.5579(4) 0.093(4) Uani 1 1 d . . .
O206 O 0.6238(6) 0.5007(4) 0.4755(4) 0.078(3) Uani 1 1 d U . .
O207 O 0.4990(6) 0.4776(4) 0.4389(4) 0.086(3) Uani 1 1 d U . .
O208 O 0.4491(7) 0.4285(4) 0.5221(4) 0.101(4) Uani 1 1 d . . .

loop_
_atom_site_aniso_label
_atom_site_aniso_U_11
_atom_site_aniso_U_22
_atom_site_aniso_U_33
_atom_site_aniso_U_23
_atom_site_aniso_U_13
_atom_site_aniso_U_12
C1 0.107(12) 0.070(10) 0.069(10) -0.020(8) 0.007(9) -0.036(9)
C2 0.130(13) 0.101(13) 0.096(12) -0.018(9) -0.006(11) -0.069(11)
C3 0.25(3) 0.129(18) 0.123(15) -0.059(13) 0.037(17) -0.119(18)
C4 0.133(14) 0.114(18) 0.23(3) -0.020(16) 0.027(16) -0.068(13)
C5 0.20(2) 0.109(15) 0.105(13) 0.002(11) -0.017(14) -0.100(14)
C6 0.058(8) 0.050(9) 0.061(9) -0.015(7) 0.011(8) -0.008(7)
C7 0.065(10) 0.090(11) 0.106(12) -0.032(9) 0.021(9) 0.003(8)
C8 0.104(15) 0.071(11) 0.173(17) -0.012(11) 0.001(14) 0.020(10)
C9 0.036(9) 0.124(16) 0.21(2) -0.030(14) 0.039(11) 0.010(9)
C10 0.161(19) 0.15(2) 0.156(16) -0.102(15) 0.013(16) 0.039(16)
C11 0.049(8) 0.075(11) 0.050(8) -0.015(7) 0.001(7) -0.001(7)
C12 0.071(10) 0.095(12) 0.080(10) -0.020(8) 0.033(8) -0.008(9)
C13 0.103(14) 0.26(3) 0.131(17) -0.101(17) 0.076(11) -0.092(16)
C14 0.114(16) 0.118(14) 0.124(16) -0.045(12) 0.058(13) -0.006(12)
C15 0.168(19) 0.125(16) 0.095(14) 0.033(12) 0.057(12) 0.038(15)
C16 0.083(11) 0.058(9) 0.056(10) -0.006(7) 0.003(8) 0.011(8)
C17 0.21(2) 0.089(12) 0.114(15) -0.033(11) -0.031(13) 0.066(12)
C18 0.51(5) 0.26(3) 0.17(2) -0.12(2) -0.08(2) 0.28(3)
C19 0.33(3) 0.085(17) 0.27(3) 0.042(19) -0.11(2) -0.06(2)
C20 0.135(17) 0.125(17) 0.118(16) 0.010(13) -0.005(12) 0.082(13)
C21 0.087(11) 0.099(11) 0.057(9) -0.004(8) -0.013(8) -0.040(10)
C22 0.121(13) 0.127(14) 0.045(9) 0.005(10) -0.019(8) -0.035(10)
C23 0.21(3) 0.24(2) 0.12(2) -0.019(19) -0.040(17) 0.08(2)
C24 0.114(15) 0.30(3) 0.056(11) 0.040(15) -0.028(10) -0.064(16)
C25 0.24(3) 0.24(2) 0.055(12) -0.025(15) -0.041(14) -0.115(19)
C26 0.090(10) 0.081(10) 0.054(9) -0.035(8) 0.005(9) -0.032(9)
C27 0.133(12) 0.088(12) 0.092(11) -0.056(10) 0.016(11) -0.040(10)
C28 0.135(13) 0.145(19) 0.21(2) -0.137(18) 0.038(14) -0.016(13)
C29 0.23(2) 0.134(17) 0.093(11) -0.080(12) 0.029(13) -0.013(17)
C30 0.169(19) 0.083(13) 0.157(17) -0.068(12) 0.055(16) -0.047(13)
C31 0.084(10) 0.077(10) 0.064(9) -0.027(8) 0.012(8) -0.029(9)
C32 0.102(11) 0.110(11) 0.068(9) -0.029(9) 0.007(9) -0.055(10)
C33 0.105(14) 0.122(12) 0.100(13) -0.069(11) 0.015(11) -0.030(11)
C34 0.21(2) 0.176(19) 0.069(10) -0.034(12) -0.011(12) -0.109(18)
C35 0.100(11) 0.106(14) 0.123(15) -0.050(12) -0.017(11) -0.022(11)
C36 0.077(10) 0.053(9) 0.141(14) -0.034(9) 0.017(9) -0.014(8)
C37 0.086(12) 0.073(10) 0.197(17) -0.057(12) 0.000(10) -0.010(9)
C38 0.126(19) 0.16(2) 0.19(2) -0.068(18) -0.041(15) 0.024(16)
C39 0.093(16) 0.049(10) 0.40(4) -0.042(16) -0.007(19) 0.009(10)
C40 0.095(14) 0.106(15) 0.162(17) -0.064(13) -0.005(11) 0.023(11)
C41 0.066(9) 0.080(10) 0.078(10) -0.031(9) 0.013(8) -0.020(8)
C42 0.062(10) 0.087(10) 0.123(13) -0.041(10) 0.010(8) -0.023(9)
C43 0.052(11) 0.21(2) 0.114(13) -0.038(14) 0.029(10) -0.029(13)
C44 0.120(18) 0.099(12) 0.26(3) -0.022(15) 0.043(18) -0.033(12)
C45 0.064(12) 0.24(2) 0.129(15) 0.014(17) 0.004(11) -0.021(14)
C46 0.068(10) 0.049(8) 0.076(10) -0.017(8) 0.036(8) -0.004(7)
C47 0.088(11) 0.042(8) 0.123(12) -0.019(8) 0.054(9) -0.001(8)
C48 0.156(17) 0.089(15) 0.132(14) 0.016(12) 0.047(12) 0.056(12)
C49 0.172(17) 0.070(13) 0.24(2) -0.065(15) 0.139(16) -0.067(13)
C50 0.106(14) 0.064(12) 0.147(14) -0.044(11) 0.071(11) -0.016(10)
C51 0.120(13) 0.083(10) 0.053(8) -0.040(8) 0.017(8) -0.048(10)
C52 0.109(12) 0.083(11) 0.060(9) -0.016(8) 0.016(8) -0.024(10)
C53 0.22(2) 0.156(19) 0.050(10) -0.027(11) 0.021(12) -0.081(17)
C54 0.151(15) 0.20(2) 0.19(2) 0.111(19) 0.092(15) 0.004(18)
C55 0.33(3) 0.095(13) 0.057(12) -0.012(10) 0.008(16) -0.093(16)
C56 0.205(18) 0.070(12) 0.064(12) -0.041(9) 0.055(11) 0.006(12)
C57 0.29(2) 0.116(17) 0.175(18) -0.090(14) 0.154(17) -0.030(14)
C58 0.39(4) 0.21(3) 0.18(2) -0.112(18) 0.20(2) -0.07(2)
C59 0.49(4) 0.16(2) 0.44(5) -0.23(3) 0.26(3) -0.12(3)
C60 0.32(3) 0.18(3) 0.32(3) -0.08(2) 0.12(2) 0.13(2)
C61 0.155(15) 0.161(16) 0.068(9) -0.032(10) 0.013(10) -0.112(12)
C62 0.199(19) 0.203(19) 0.065(10) -0.056(13) 0.010(11) -0.082(15)
C63 0.33(3) 0.23(2) 0.076(15) -0.080(17) 0.017(18) -0.13(2)
C64 0.33(3) 0.30(3) 0.15(2) -0.05(3) -0.06(2) 0.08(3)
C65 0.24(2) 0.47(4) 0.064(13) -0.12(2) 0.028(14) -0.22(3)
C66 0.111(12) 0.057(9) 0.072(10) 0.003(9) -0.014(10) -0.012(9)
C67 0.169(16) 0.061(10) 0.103(12) -0.009(11) -0.041(12) 0.029(10)
C68 0.32(3) 0.063(13) 0.23(3) -0.039(16) -0.14(2) 0.019(16)
C69 0.24(3) 0.119(18) 0.121(14) -0.033(14) -0.088(15) 0.071(17)
C70 0.19(2) 0.14(2) 0.21(2) 0.018(19) 0.024(19) 0.089(15)
C71 0.079(9) 0.064(10) 0.063(9) -0.019(8) -0.011(8) -0.017(8)
C72 0.083(10) 0.066(10) 0.092(11) -0.018(8) -0.021(8) -0.026(9)
C73 0.097(15) 0.146(15) 0.104(15) 0.005(11) -0.018(11) -0.013(13)
C74 0.113(17) 0.192(19) 0.26(3) -0.15(2) -0.089(17) 0.033(16)
C75 0.062(11) 0.125(16) 0.149(17) -0.004(12) -0.010(10) -0.018(11)
C76 0.056(9) 0.072(9) 0.068(10) -0.031(8) -0.006(8) -0.002(8)
C77 0.085(11) 0.094(11) 0.105(12) -0.052(9) -0.023(9) 0.026(9)
C78 0.18(2) 0.119(18) 0.173(19) -0.078(14) 0.058(17) 0.024(15)
C79 0.137(15) 0.117(16) 0.17(2) -0.105(15) -0.050(13) 0.015(12)
C80 0.143(19) 0.095(14) 0.169(18) -0.035(13) -0.050(14) 0.035(13)
C101 0.052(8) 0.060(9) 0.045(8) -0.013(7) 0.003(7) -0.009(7)
C102 0.078(9) 0.085(10) 0.047(8) -0.017(8) 0.015(7) -0.035(8)
C103 0.121(14) 0.062(10) 0.061(10) -0.014(8) -0.002(9) -0.034(9)
C104 0.080(10) 0.101(13) 0.084(12) -0.003(10) 0.016(9) -0.040(9)
C105 0.109(13) 0.100(13) 0.066(9) -0.022(9) 0.016(9) -0.050(11)
C106 0.047(8) 0.052(8) 0.061(9) -0.021(7) 0.010(7) -0.018(6)
C107 0.080(10) 0.080(11) 0.104(12) -0.036(9) -0.005(9) 0.026(8)
C108 0.35(3) 0.18(3) 0.136(16) 0.049(15) 0.01(2) 0.07(2)
C109 0.069(11) 0.17(2) 0.41(4) -0.18(2) -0.050(17) 0.046(12)
C110 0.119(17) 0.142(19) 0.25(2) -0.136(18) -0.054(18) 0.067(14)
C111 0.096(10) 0.049(9) 0.039(7) -0.015(7) 0.021(7) -0.026(8)
C112 0.126(13) 0.104(12) 0.043(8) -0.025(8) 0.026(9) -0.027(10)
C113 0.32(3) 0.129(15) 0.065(13) -0.020(11) 0.108(16) -0.080(15)
C114 0.195(18) 0.32(3) 0.087(16) -0.081(18) 0.039(15) 0.09(2)
C115 0.27(2) 0.24(2) 0.082(14) -0.111(16) 0.073(15) -0.12(2)
C116 0.064(9) 0.059(8) 0.033(7) -0.004(6) 0.009(7) -0.016(7)
C117 0.070(9) 0.060(9) 0.103(11) -0.012(9) -0.005(9) -0.012(8)
C118 0.153(19) 0.124(18) 0.25(2) -0.127(18) -0.077(19) 0.021(16)
C119 0.090(10) 0.050(10) 0.141(16) -0.024(10) -0.015(10) 0.011(9)
C120 0.152(19) 0.067(13) 0.183(16) 0.054(13) 0.054(16) 0.028(13)
C121 0.092(11) 0.094(12) 0.064(9) -0.043(8) -0.008(9) -0.003(9)
C122 0.100(13) 0.160(14) 0.087(11) -0.062(10) -0.035(9) -0.009(12)
C123 0.18(2) 0.36(4) 0.20(3) -0.03(3) -0.087(17) -0.13(3)
C124 0.27(3) 0.131(15) 0.23(3) 0.019(17) -0.15(3) 0.010(18)
C125 0.21(2) 0.53(4) 0.081(14) -0.13(2) -0.089(14) 0.17(3)
C126 0.080(10) 0.058(9) 0.068(9) -0.031(8) 0.016(8) -0.005(8)
C127 0.092(10) 0.065(9) 0.072(9) -0.039(8) 0.015(8) -0.002(8)
C128 0.099(10) 0.085(12) 0.087(12) -0.052(10) 0.006(9) 0.008(9)
C129 0.163(18) 0.070(12) 0.179(19) -0.065(12) 0.066(16) -0.022(12)
C130 0.174(19) 0.118(15) 0.091(11) -0.072(10) -0.038(12) 0.032(14)
C131 0.095(11) 0.103(12) 0.119(12) -0.081(10) 0.056(9) -0.051(9)
C132 0.079(12) 0.110(14) 0.137(14) -0.082(10) 0.050(9) -0.049(9)
C133 0.125(17) 0.18(2) 0.133(15) -0.092(13) 0.049(12) -0.107(15)
C134 0.095(14) 0.120(16) 0.176(18) -0.069(13) 0.016(12) -0.029(11)
C135 0.104(13) 0.079(12) 0.114(14) -0.054(10) 0.017(10) -0.034(9)
C136 0.062(9) 0.083(10) 0.061(9) -0.051(8) 0.007(8) -0.017(7)
C137 0.066(10) 0.111(12) 0.092(11) -0.056(9) 0.004(9) 0.014(8)
C138 0.19(2) 0.106(16) 0.106(14) -0.024(11) 0.042(14) 0.060(15)
C139 0.092(16) 0.27(3) 0.36(4) -0.17(3) -0.09(2) 0.029(17)
C140 0.22(2) 0.120(15) 0.119(17) 0.004(12) 0.053(17) 0.065(14)
C141 0.077(9) 0.041(9) 0.086(10) -0.016(8) 0.033(8) -0.017(8)
C142 0.081(9) 0.085(10) 0.086(11) -0.036(9) 0.030(8) -0.030(9)
C143 0.103(15) 0.180(19) 0.125(15) -0.085(15) 0.070(12) -0.069(14)
C144 0.083(12) 0.103(11) 0.082(12) 0.010(9) 0.014(9) -0.045(10)
C145 0.075(10) 0.087(12) 0.113(13) -0.025(10) 0.023(9) -0.018(9)
C146 0.094(15) 0.056(11) 0.193(19) -0.034(11) 0.086(11) -0.033(9)
C147 0.136(18) 0.055(12) 0.34(3) -0.045(14) 0.094(16) -0.011(10)
C148 0.33(4) 0.064(17) 0.46(4) -0.09(2) -0.06(3) 0.06(2)
C149 0.23(3) 0.054(16) 0.61(5) -0.09(3) 0.01(3) -0.043(17)
C150 0.37(4) 0.18(3) 0.47(4) -0.21(3) 0.20(3) -0.02(3)
C151 0.089(15) 0.152(15) 0.063(11) 0.049(11) 0.019(10) 0.017(11)
C152 0.151(17) 0.188(17) 0.098(12) 0.078(14) 0.032(12) 0.041(15)
C153 0.44(4) 0.20(2) 0.026(10) 0.020(14) 0.014(16) -0.05(3)
C154 0.24(2) 0.52(5) 0.22(3) 0.19(3) 0.17(2) 0.10(3)
C155 0.25(3) 0.176(17) 0.15(2) 0.091(16) -0.06(2) -0.103(19)
C156 0.058(9) 0.096(11) 0.047(8) -0.027(8) 0.014(7) -0.018(8)
C157 0.064(9) 0.114(12) 0.082(10) -0.052(10) 0.013(8) -0.012(8)
C158 0.086(13) 0.113(13) 0.122(15) -0.063(12) 0.005(11) -0.007(10)
C159 0.082(13) 0.19(2) 0.107(12) -0.089(13) 0.048(10) -0.048(13)
C160 0.086(13) 0.110(15) 0.112(12) -0.053(11) -0.025(10) 0.020(10)
C161 0.049(9) 0.229(17) 0.057(9) -0.070(10) 0.007(8) -0.019(11)
C162 0.091(13) 0.36(2) 0.107(13) -0.148(15) 0.034(12) -0.067(15)
C163 0.19(2) 0.25(2) 0.104(15) -0.118(15) 0.043(15) -0.114(16)
C164 0.18(2) 0.37(3) 0.064(11) -0.099(15) -0.009(14) 0.04(2)
C165 0.129(16) 0.71(5) 0.24(3) -0.36(3) 0.052(17) -0.14(2)
C166 0.076(10) 0.107(11) 0.054(9) 0.002(8) 0.001(8) -0.015(9)
C167 0.089(11) 0.107(11) 0.041(8) 0.007(8) -0.009(8) -0.008(9)
C168 0.145(18) 0.102(14) 0.082(11) -0.026(11) -0.053(11) 0.042(13)
C169 0.17(2) 0.116(14) 0.113(17) -0.050(13) 0.017(14) -0.029(14)
C170 0.118(14) 0.130(17) 0.090(13) 0.027(12) 0.008(11) 0.032(12)
C171 0.044(8) 0.070(9) 0.070(9) -0.039(7) -0.020(8) 0.003(7)
C172 0.109(12) 0.078(10) 0.092(11) -0.051(8) -0.011(9) -0.001(10)
C173 0.104(14) 0.055(10) 0.128(13) -0.048(9) -0.033(10) 0.009(9)
C174 0.201(18) 0.102(15) 0.19(2) -0.069(16) -0.101(16) -0.031(15)
C175 0.23(2) 0.14(2) 0.127(16) -0.075(14) 0.045(16) 0.065(17)
C176 0.049(7) 0.053(9) 0.062(9) -0.032(7) 0.016(6) 0.003(7)
C177 0.054(8) 0.085(10) 0.083(10) -0.051(8) -0.001(7) -0.014(8)
C178 0.071(12) 0.140(14) 0.131(16) -0.084(13) -0.003(11) -0.011(11)
C179 0.075(12) 0.134(13) 0.073(11) -0.037(9) 0.002(9) -0.001(11)
C180 0.055(9) 0.121(14) 0.082(11) -0.043(10) 0.009(8) -0.021(10)
N201 0.072(8) 0.034(7) 0.105(9) -0.031(7) 0.002(7) 0.010(6)
C202 0.072(12) 0.041(11) 0.124(17) -0.034(13) 0.000(14) -0.007(10)
C203 0.057(12) 0.046(11) 0.097(15) -0.028(12) -0.006(12) 0.005(9)
C204 0.073(8) 0.030(7) 0.058(8) -0.023(6) 0.030(7) -0.004(6)
C205 0.078(11) 0.026(10) 0.104(16) -0.034(11) 0.016(13) -0.009(9)
C206 0.055(13) 0.045(13) 0.128(19) -0.027(14) -0.001(14) 0.000(9)
C402 0.086(19) 0.041(14) 0.095(15) -0.013(14) 0.025(16) 0.007(14)
C403 0.085(17) 0.042(14) 0.077(13) -0.027(11) 0.020(15) 0.012(13)
C405 0.085(19) 0.042(15) 0.077(14) -0.023(12) 0.011(16) 0.022(14)
C406 0.083(19) 0.047(16) 0.089(15) -0.049(13) 0.004(15) 0.004(14)
C207 0.118(13) 0.055(9) 0.118(13) -0.025(9) 0.055(11) 0.011(9)
N208 0.106(11) 0.062(9) 0.149(13) -0.036(9) 0.055(10) 0.007(8)
C209 0.098(12) 0.051(9) 0.086(11) -0.028(8) 0.044(9) -0.002(8)
C210 0.171(18) 0.081(12) 0.143(16) -0.035(11) 0.059(14) 0.024(11)
C211 0.103(12) 0.047(9) 0.082(11) -0.028(8) 0.032(9) -0.012(8)
C212 0.145(16) 0.069(12) 0.123(14) -0.018(10) 0.039(12) 0.029(10)
C213 0.123(16) 0.058(12) 0.104(15) -0.026(10) 0.005(12) 0.018(10)
C214 0.082(13) 0.11(2) 0.22(3) 0.037(18) 0.050(16) 0.045(15)
C215 0.122(16) 0.131(19) 0.22(2) 0.023(17) 0.086(16) 0.051(15)
C216 0.129(16) 0.108(17) 0.26(2) 0.030(17) 0.130(16) 0.031(14)
C217 0.22(2) 0.113(17) 0.28(2) -0.02(2) 0.08(2) 0.065(17)
C218 0.185(19) 0.094(15) 0.113(14) -0.030(14) 0.027(14) 0.043(14)
N219 0.164(14) 0.063(9) 0.137(12) -0.055(10) 0.060(11) -0.001(9)
C220 0.160(17) 0.053(10) 0.179(17) 0.014(11) 0.073(14) 0.028(11)
C221 0.080(10) 0.054(9) 0.077(10) 0.022(8) 0.048(9) 0.027(8)
C222 0.153(16) 0.054(10) 0.074(10) -0.010(9) -0.015(10) -0.005(9)
C223 0.168(17) 0.090(13) 0.077(10) -0.038(9) -0.016(11) 0.052(11)
C224 0.189(18) 0.059(11) 0.065(9) -0.036(9) -0.012(11) 0.004(11)
C225 0.156(16) 0.091(12) 0.064(9) -0.042(9) -0.043(10) 0.059(11)
N226 0.105(10) 0.056(8) 0.058(8) -0.034(6) 0.001(7) 0.008(7)
C301 0.066(9) 0.062(10) 0.079(10) -0.036(9) 0.003(8) -0.008(8)
C302 0.068(9) 0.070(10) 0.066(9) -0.039(8) 0.004(7) -0.018(7)
C303 0.17(2) 0.144(17) 0.160(18) -0.104(16) 0.055(16) -0.092(14)
C304 0.121(16) 0.139(17) 0.071(10) -0.003(10) -0.016(10) -0.037(13)
C305 0.061(10) 0.110(14) 0.139(16) -0.005(12) 0.021(10) -0.020(9)
C306 0.073(11) 0.044(9) 0.101(10) -0.031(9) 0.013(8) 0.000(8)
C307 0.066(10) 0.053(9) 0.107(11) -0.025(9) 0.005(8) 0.007(8)
C308 0.087(12) 0.074(11) 0.104(12) -0.034(10) 0.012(10) -0.007(9)
C309 0.081(11) 0.107(14) 0.117(15) -0.054(12) 0.018(10) -0.024(10)
C310 0.096(13) 0.072(10) 0.102(13) -0.016(9) -0.003(10) -0.010(9)
C311 0.097(11) 0.053(10) 0.058(9) -0.026(8) 0.008(8) -0.013(8)
C312 0.108(11) 0.084(11) 0.084(11) -0.042(9) -0.004(9) -0.023(10)
C313 0.25(3) 0.25(3) 0.099(14) 0.000(16) -0.064(15) -0.12(3)
C314 0.118(14) 0.34(3) 0.26(3) -0.19(3) 0.011(18) -0.06(2)
C315 0.25(3) 0.104(14) 0.39(4) -0.094(17) -0.22(3) -0.006(16)
C316 0.089(11) 0.068(11) 0.079(9) -0.051(8) 0.011(8) -0.024(9)
C317 0.112(12) 0.077(11) 0.075(10) -0.046(8) 0.016(9) -0.022(9)
C318 0.099(14) 0.18(2) 0.15(2) -0.030(16) 0.020(13) -0.039(14)
C319 0.36(4) 0.147(19) 0.110(17) -0.088(15) 0.09(2) -0.06(2)
C320 0.140(17) 0.18(2) 0.086(14) -0.006(13) 0.009(13) 0.050(16)
Cr1 0.0674(16) 0.0678(16) 0.0573(15) -0.0210(12) -0.0017(12) -0.0240(13)
Cr2 0.0528(14) 0.0581(15) 0.0526(14) -0.0188(11) 0.0070(11) -0.0166(11)
Cr3 0.0513(14) 0.0631(15) 0.0484(13) -0.0165(11) -0.0033(11) -0.0052(11)
Cr4 0.0652(16) 0.0761(17) 0.0517(14) -0.0045(12) -0.0117(12) -0.0197(13)
Cr5 0.0753(17) 0.0534(15) 0.0532(14) -0.0197(12) 0.0009(12) -0.0099(12)
Cr6 0.0628(16) 0.0693(17) 0.0542(14) -0.0194(12) 0.0122(12) -0.0122(13)
Cr7 0.131(3) 0.138(3) 0.0471(16) -0.0290(16) 0.0184(16) -0.083(2)
Cr8 0.0845(19) 0.0822(19) 0.0591(16) -0.0251(14) 0.0053(13) -0.0292(15)
Cr11 0.0573(14) 0.0564(15) 0.0434(13) -0.0181(11) 0.0087(10) -0.0102(11)
Cr12 0.0567(14) 0.0528(14) 0.0408(12) -0.0144(10) 0.0066(10) -0.0099(11)
Cr13 0.0654(15) 0.0565(15) 0.0437(13) -0.0188(11) 0.0050(11) -0.0135(12)
Cr14 0.0746(17) 0.0823(19) 0.0810(18) -0.0511(15) 0.0315(14) -0.0317(14)
Cr15 0.0836(18) 0.0641(17) 0.0883(19) -0.0388(14) 0.0405(15) -0.0291(14)
Cr16 0.0664(17) 0.0621(17) 0.0856(19) 0.0016(14) 0.0225(14) -0.0088(13)
Cr17 0.0553(16) 0.129(2) 0.0409(14) -0.0005(14) 0.0066(12) -0.0184(15)
Cr18 0.0501(14) 0.0850(18) 0.0403(13) -0.0186(12) 0.0061(10) -0.0104(12)
Ni1 0.0674(16) 0.0678(16) 0.0573(15) -0.0210(12) -0.0017(12) -0.0240(13)
Ni2 0.0528(14) 0.0581(15) 0.0526(14) -0.0188(11) 0.0070(11) -0.0166(11)
Ni3 0.0513(14) 0.0631(15) 0.0484(13) -0.0165(11) -0.0033(11) -0.0052(11)
Ni4 0.0652(16) 0.0761(17) 0.0517(14) -0.0045(12) -0.0117(12) -0.0197(13)
Ni5 0.0753(17) 0.0534(15) 0.0532(14) -0.0197(12) 0.0009(12) -0.0099(12)
Ni6 0.0628(16) 0.0693(17) 0.0542(14) -0.0194(12) 0.0122(12) -0.0122(13)
Ni7 0.131(3) 0.138(3) 0.0471(16) -0.0290(16) 0.0184(16) -0.083(2)
Ni8 0.0845(19) 0.0822(19) 0.0591(16) -0.0251(14) 0.0053(13) -0.0292(15)
Ni11 0.0573(14) 0.0564(15) 0.0434(13) -0.0181(11) 0.0087(10) -0.0102(11)
Ni12 0.0567(14) 0.0528(14) 0.0408(12) -0.0144(10) 0.0066(10) -0.0099(11)
Ni13 0.0654(15) 0.0565(15) 0.0437(13) -0.0188(11) 0.0050(11) -0.0135(12)
Ni14 0.0746(17) 0.0823(19) 0.0810(18) -0.0511(15) 0.0315(14) -0.0317(14)
Ni15 0.0836(18) 0.0641(17) 0.0883(19) -0.0388(14) 0.0405(15) -0.0291(14)
Ni16 0.0664(17) 0.0621(17) 0.0856(19) 0.0016(14) 0.0225(14) -0.0088(13)
Ni17 0.0553(16) 0.129(2) 0.0409(14) -0.0005(14) 0.0066(12) -0.0184(15)
Ni18 0.0501(14) 0.0850(18) 0.0403(13) -0.0186(12) 0.0061(10) -0.0104(12)
Cu1 0.0920(15) 0.0589(13) 0.0814(14) -0.0463(11) 0.0130(11) -0.0069(11)
Cu2 0.0758(14) 0.0367(11) 0.1124(17) -0.0304(11) 0.0179(12) 0.0059(10)
F1 0.062(5) 0.057(5) 0.052(4) -0.025(4) 0.007(4) -0.020(4)
F2 0.048(4) 0.036(4) 0.060(5) -0.016(3) 0.007(4) 0.001(3)
F3 0.062(5) 0.065(5) 0.064(5) -0.006(4) -0.007(4) -0.010(4)
F4 0.056(5) 0.063(5) 0.050(4) -0.016(4) -0.005(4) 0.004(4)
F5 0.065(5) 0.052(5) 0.059(5) -0.021(4) 0.000(4) 0.006(4)
F6 0.069(5) 0.051(5) 0.051(4) -0.022(4) 0.009(4) -0.013(4)
F7 0.089(6) 0.071(6) 0.064(5) -0.033(4) 0.011(4) -0.023(5)
F8 0.065(5) 0.074(5) 0.052(5) -0.032(4) 0.004(4) -0.028(4)
F11 0.058(5) 0.039(4) 0.034(4) -0.011(3) 0.008(3) -0.003(3)
F12 0.065(5) 0.057(5) 0.038(4) -0.022(4) 0.015(4) -0.011(4)
F13 0.073(5) 0.038(4) 0.066(5) -0.024(4) 0.021(4) -0.010(4)
F14 0.088(6) 0.038(5) 0.098(6) -0.032(4) 0.040(5) -0.023(4)
F15 0.062(5) 0.044(5) 0.069(5) -0.016(4) 0.028(4) -0.016(4)
F16 0.082(6) 0.054(5) 0.081(6) 0.013(4) 0.012(5) 0.000(5)
F17 0.065(5) 0.084(6) 0.048(5) -0.011(4) 0.007(4) -0.014(4)
F18 0.061(5) 0.059(5) 0.046(4) -0.013(4) 0.003(4) 0.000(4)
O1 0.108(9) 0.101(9) 0.061(7) -0.014(6) -0.009(6) -0.063(7)
O2 0.096(8) 0.065(7) 0.062(7) -0.015(5) 0.000(6) -0.030(6)
O3 0.058(6) 0.081(7) 0.059(6) -0.015(6) 0.008(5) -0.001(5)
O4 0.071(7) 0.082(7) 0.053(6) -0.028(5) 0.002(5) -0.003(6)
O5 0.065(7) 0.089(8) 0.047(6) -0.011(5) 0.008(5) -0.036(6)
O6 0.058(6) 0.076(7) 0.053(6) -0.022(5) -0.011(5) 0.002(5)
O7 0.085(8) 0.039(6) 0.069(7) -0.018(5) 0.008(5) -0.005(5)
O8 0.065(7) 0.073(7) 0.051(6) -0.008(5) 0.003(5) 0.000(6)
O9 0.071(7) 0.112(9) 0.055(6) -0.023(6) -0.008(5) -0.028(7)
O10 0.085(8) 0.111(9) 0.068(7) -0.002(7) -0.020(6) -0.047(7)
O11 0.077(7) 0.072(7) 0.070(7) -0.039(6) -0.001(6) -0.004(6)
O12 0.096(8) 0.095(8) 0.057(6) -0.037(6) 0.014(6) -0.047(7)
O13 0.088(8) 0.102(9) 0.062(7) -0.001(6) -0.014(6) -0.037(7)
O14 0.119(9) 0.080(8) 0.055(6) -0.012(6) -0.003(6) -0.042(7)
O15 0.080(8) 0.057(7) 0.115(9) -0.009(6) 0.003(7) -0.011(6)
O16 0.074(7) 0.066(7) 0.069(7) -0.027(5) 0.003(5) -0.013(6)
O17 0.100(9) 0.100(8) 0.073(7) -0.030(7) 0.006(6) -0.049(7)
O18 0.076(8) 0.167(12) 0.076(8) -0.025(8) 0.016(6) -0.041(8)
O19 0.142(10) 0.046(7) 0.067(7) -0.021(5) 0.016(7) 0.003(6)
O20 0.104(8) 0.046(6) 0.072(7) -0.012(5) -0.018(6) -0.005(6)
O21 0.118(10) 0.125(10) 0.066(7) -0.005(7) 0.013(7) -0.076(8)
O22 0.181(13) 0.165(12) 0.060(8) 0.011(8) -0.023(8) -0.122(11)
O23 0.126(10) 0.119(10) 0.069(8) -0.044(7) 0.010(7) 0.049(8)
O24 0.160(12) 0.133(13) 0.110(11) -0.083(10) 0.058(9) -0.076(10)
O25 0.194(14) 0.243(16) 0.059(8) -0.042(9) 0.015(8) -0.168(12)
O26 0.124(10) 0.115(10) 0.064(7) -0.021(7) -0.005(7) -0.063(8)
O27 0.098(9) 0.065(8) 0.108(9) 0.006(6) -0.033(8) -0.001(7)
O28 0.095(8) 0.055(7) 0.093(8) 0.001(6) 0.016(7) 0.000(6)
O29 0.088(8) 0.102(9) 0.065(7) 0.004(6) -0.007(6) -0.032(7)
O30 0.099(8) 0.099(9) 0.072(7) -0.018(6) 0.001(6) -0.057(7)
O31 0.106(9) 0.088(8) 0.067(7) -0.039(6) 0.027(6) -0.034(7)
O32 0.126(10) 0.056(7) 0.061(7) -0.022(5) -0.004(6) -0.021(6)
O101 0.071(6) 0.053(6) 0.059(6) -0.017(5) 0.008(5) -0.025(5)
O102 0.071(7) 0.065(7) 0.052(6) -0.025(5) 0.014(5) -0.018(5)
O103 0.057(6) 0.049(6) 0.046(5) -0.016(4) 0.003(4) -0.006(5)
O104 0.052(6) 0.058(6) 0.057(6) -0.025(5) 0.013(5) -0.010(5)
O105 0.065(6) 0.065(6) 0.050(6) -0.019(5) 0.012(5) -0.009(5)
O106 0.081(7) 0.064(6) 0.040(5) -0.004(5) 0.009(5) -0.020(6)
O107 0.069(6) 0.040(5) 0.041(5) -0.015(4) 0.009(5) -0.019(5)
O108 0.070(7) 0.053(6) 0.054(6) -0.015(5) 0.001(5) -0.013(5)
O109 0.084(8) 0.087(8) 0.052(6) -0.017(5) -0.006(6) -0.013(6)
O110 0.090(8) 0.109(9) 0.072(7) -0.052(7) 0.011(6) -0.033(7)
O111 0.075(7) 0.064(7) 0.047(6) -0.024(5) 0.014(5) -0.013(5)
O112 0.113(9) 0.057(7) 0.104(9) -0.050(6) 0.046(7) -0.031(6)
O113 0.099(9) 0.120(10) 0.116(9) -0.077(8) 0.047(7) -0.060(7)
O114 0.102(9) 0.122(10) 0.131(10) -0.090(9) 0.069(8) -0.065(8)
O115 0.070(7) 0.088(8) 0.075(7) -0.044(6) 0.020(6) -0.007(6)
O116 0.067(7) 0.072(7) 0.065(6) -0.042(6) 0.017(5) -0.009(5)
O117 0.093(8) 0.063(7) 0.071(7) -0.024(6) 0.032(6) -0.022(6)
O118 0.087(8) 0.060(7) 0.091(8) -0.009(6) 0.027(6) -0.017(6)
O119 0.121(11) 0.053(8) 0.136(11) -0.043(7) 0.074(8) -0.029(7)
O120 0.066(8) 0.053(8) 0.163(13) -0.002(7) 0.049(8) -0.012(6)
O121 0.078(9) 0.114(10) 0.113(10) 0.047(9) 0.027(9) -0.020(7)
O122 0.071(9) 0.187(14) 0.050(7) 0.023(8) 0.010(6) -0.009(9)
O123 0.054(6) 0.090(8) 0.056(6) -0.015(6) 0.020(5) -0.017(6)
O124 0.054(6) 0.086(8) 0.072(7) -0.022(6) 0.016(5) -0.016(6)
O125 0.071(7) 0.144(11) 0.063(7) 0.030(7) 0.008(6) -0.018(7)
O126 0.073(7) 0.098(8) 0.046(6) -0.006(5) 0.012(5) -0.004(6)
O127 0.050(7) 0.215(13) 0.053(6) -0.044(7) 0.003(5) -0.026(8)
O128 0.057(6) 0.166(11) 0.050(6) -0.047(7) 0.015(5) -0.021(7)
O129 0.060(6) 0.082(7) 0.050(6) -0.020(5) 0.012(5) -0.005(5)
O130 0.064(6) 0.060(6) 0.053(6) -0.017(5) 0.015(5) -0.017(5)
O131 0.059(6) 0.085(7) 0.062(6) -0.045(5) 0.005(5) -0.008(6)
O132 0.076(7) 0.049(6) 0.062(6) -0.031(5) -0.005(5) -0.001(5)
O201 0.102(9) 0.072(8) 0.100(9) -0.043(7) 0.026(7) 0.007(7)
O202 0.119(9) 0.042(6) 0.085(8) -0.041(6) -0.002(7) 0.004(6)
O203 0.116(9) 0.059(7) 0.063(7) -0.032(5) 0.001(6) 0.004(6)
O204 0.090(9) 0.075(8) 0.141(11) -0.070(8) 0.001(7) 0.009(7)
O205 0.103(9) 0.052(7) 0.119(10) -0.039(7) 0.013(7) 0.029(6)
O206 0.070(7) 0.045(6) 0.116(9) -0.033(6) 0.017(6) 0.011(5)
O207 0.079(8) 0.066(7) 0.125(9) -0.058(7) -0.010(7) 0.019(6)
O208 0.087(9) 0.055(7) 0.164(12) -0.052(8) 0.040(8) -0.001(6)

loop_
_atom_type_symbol
_atom_type_description
_atom_type_scat_dispersion_real
_atom_type_scat_dispersion_imag
_atom_type_scat_source
C C 0.0033 0.0016 'International Tables Vol C Tables 4.2.6.8 and 6.1.1.4'
H H 0 0 'International Tables Vol C Tables 4.2.6.8 and 6.1.1.4'
N N 0.0061 0.0033 'International Tables Vol C Tables 4.2.6.8 and 6.1.1.4'
O O 0.0106 0.006 'International Tables Vol C Tables 4.2.6.8 and 6.1.1.4'
F F 0.0171 0.0103 'International Tables Vol C Tables 4.2.6.8 and 6.1.1.4'
Cr Cr 0.3209 0.6236 'International Tables Vol C Tables 4.2.6.8 and 6.1.1.4'
Ni Ni 0.3393 1.1124 'International Tables Vol C Tables 4.2.6.8 and 6.1.1.4'
Cu Cu 0.3201 1.2651 'International Tables Vol C Tables 4.2.6.8 and 6.1.1.4'

loop_
_geom_angle_atom_site_label_1
_geom_angle_atom_site_label_2
_geom_angle_atom_site_label_3
_geom_angle
_geom_angle_site_symmetry_1
_geom_angle_site_symmetry_3
O2 C1 O1 122.9(15) . .
O2 C1 C2 119.9(12) . .
O1 C1 C2 117.2(13) . .
C5 C2 C1 109.5(11) . .
C5 C2 C3 111.0(11) . .
C1 C2 C3 109.0(11) . .
C5 C2 C4 110.5(11) . .
C1 C2 C4 107.3(11) . .
C3 C2 C4 109.5(11) . .
C2 C3 H3A 109.5 . .
C2 C3 H3B 109.5 . .
H3A C3 H3B 109.5 . .
C2 C3 H3C 109.5 . .
H3A C3 H3C 109.5 . .
H3B C3 H3C 109.5 . .
C2 C4 H4A 109.5 . .
C2 C4 H4B 109.5 . .
H4A C4 H4B 109.5 . .
C2 C4 H4C 109.5 . .
H4A C4 H4C 109.5 . .
H4B C4 H4C 109.5 . .
C2 C5 H5A 109.5 . .
C2 C5 H5B 109.5 . .
H5A C5 H5B 109.5 . .
C2 C5 H5C 109.5 . .
H5A C5 H5C 109.5 . .
H5B C5 H5C 109.5 . .
O3 C6 O4 126.7(14) . .
O3 C6 C7 116.0(14) . .
O4 C6 C7 117.1(14) . .
C9 C7 C6 106.2(12) . .
C9 C7 C10 111.0(13) . .
C6 C7 C10 109.8(13) . .
C9 C7 C8 109.1(13) . .
C6 C7 C8 111.4(13) . .
C10 C7 C8 109.3(13) . .
C7 C8 H8A 109.5 . .
C7 C8 H8B 109.5 . .
H8A C8 H8B 109.5 . .
C7 C8 H8C 109.5 . .
H8A C8 H8C 109.5 . .
H8B C8 H8C 109.5 . .
C7 C9 H9A 109.5 . .
C7 C9 H9B 109.5 . .
H9A C9 H9B 109.5 . .
C7 C9 H9C 109.5 . .
H9A C9 H9C 109.5 . .
H9B C9 H9C 109.5 . .
C7 C10 H10A 109.5 . .
C7 C10 H10B 109.5 . .
H10A C10 H10B 109.5 . .
C7 C10 H10C 109.5 . .
H10A C10 H10C 109.5 . .
H10B C10 H10C 109.5 . .
O5 C11 O6 125.9(14) . .
O5 C11 C12 118.0(15) . .
O6 C11 C12 116.1(15) . .
C15 C12 C13 114.1(14) . .
C15 C12 C11 106.1(12) . .
C13 C12 C11 108.9(13) . .
C15 C12 C14 108.6(13) . .
C13 C12 C14 108.2(12) . .
C11 C12 C14 110.8(13) . .
C12 C13 H13A 109.5 . .
C12 C13 H13B 109.5 . .
H13A C13 H13B 109.5 . .
C12 C13 H13C 109.5 . .
H13A C13 H13C 109.5 . .
H13B C13 H13C 109.5 . .
C12 C14 H14A 109.5 . .
C12 C14 H14B 109.5 . .
H14A C14 H14B 109.5 . .
C12 C14 H14C 109.5 . .
H14A C14 H14C 109.5 . .
H14B C14 H14C 109.5 . .
C12 C15 H15A 109.5 . .
C12 C15 H15B 109.5 . .
H15A C15 H15B 109.5 . .
C12 C15 H15C 109.5 . .
H15A C15 H15C 109.5 . .
H15B C15 H15C 109.5 . .
O8 C16 O7 129.2(15) . .
O8 C16 C17 116.8(16) . .
O7 C16 C17 113.7(16) . .
C18 C17 C20 111.9(16) . .
C18 C17 C19 110.5(17) . .
C20 C17 C19 108.2(15) . .
C18 C17 C16 110.2(16) . .
C20 C17 C16 111.7(15) . .
C19 C17 C16 104.0(15) . .
C17 C18 H18A 109.5 . .
C17 C18 H18B 109.5 . .
H18A C18 H18B 109.5 . .
C17 C18 H18C 109.5 . .
H18A C18 H18C 109.5 . .
H18B C18 H18C 109.5 . .
C17 C19 H19A 109.5 . .
C17 C19 H19B 109.5 . .
H19A C19 H19B 109.5 . .
C17 C19 H19C 109.5 . .
H19A C19 H19C 109.5 . .
H19B C19 H19C 109.5 . .
C17 C20 H20A 109.5 . .
C17 C20 H20B 109.5 . .
H20A C20 H20B 109.5 . .
C17 C20 H20C 109.5 . .
H20A C20 H20C 109.5 . .
H20B C20 H20C 109.5 . .
O9 C21 O10 127.9(15) . .
O9 C21 C22 121.5(16) . .
O10 C21 C22 110.4(15) . .
C25 C22 C24 110.5(14) . .
C25 C22 C23 108.4(15) . .
C24 C22 C23 110.7(14) . .
C25 C22 C21 107.6(13) . .
C24 C22 C21 107.0(14) . .
C23 C22 C21 112.6(16) . .
C22 C23 H23A 109.5 . .
C22 C23 H23B 109.5 . .
H23A C23 H23B 109.5 . .
C22 C23 H23C 109.5 . .
H23A C23 H23C 109.5 . .
H23B C23 H23C 109.5 . .
C22 C24 H24A 109.5 . .
C22 C24 H24B 109.5 . .
H24A C24 H24B 109.5 . .
C22 C24 H24C 109.5 . .
H24A C24 H24C 109.5 . .
H24B C24 H24C 109.5 . .
C22 C25 H25A 109.5 . .
C22 C25 H25B 109.5 . .
H25A C25 H25B 109.5 . .
C22 C25 H25C 109.5 . .
H25A C25 H25C 109.5 . .
H25B C25 H25C 109.5 . .
O12 C26 O11 128.4(16) . .
O12 C26 C27 115.2(14) . .
O11 C26 C27 116.4(15) . .
C29 C27 C30 112.0(13) . .
C29 C27 C28 107.8(14) . .
C30 C27 C28 109.3(14) . .
C29 C27 C26 106.7(13) . .
C30 C27 C26 110.2(13) . .
C28 C27 C26 110.8(13) . .
C27 C28 H28A 109.5 . .
C27 C28 H28B 109.5 . .
H28A C28 H28B 109.5 . .
C27 C28 H28C 109.5 . .
H28A C28 H28C 109.5 . .
H28B C28 H28C 109.5 . .
C27 C29 H29A 109.5 . .
C27 C29 H29B 109.5 . .
H29A C29 H29B 109.5 . .
C27 C29 H29C 109.5 . .
H29A C29 H29C 109.5 . .
H29B C29 H29C 109.5 . .
C27 C30 H30A 109.5 . .
C27 C30 H30B 109.5 . .
H30A C30 H30B 109.5 . .
C27 C30 H30C 109.5 . .
H30A C30 H30C 109.5 . .
H30B C30 H30C 109.5 . .
O13 C31 O14 125.1(15) . .
O13 C31 C32 116.9(14) . .
O14 C31 C32 118.0(14) . .
C33 C32 C35 110.9(12) . .
C33 C32 C34 110.9(13) . .
C35 C32 C34 110.3(13) . .
C33 C32 C31 108.5(13) . .
C35 C32 C31 107.1(13) . .
C34 C32 C31 109.0(13) . .
C32 C33 H33A 109.5 . .
C32 C33 H33B 109.5 . .
H33A C33 H33B 109.5 . .
C32 C33 H33C 109.5 . .
H33A C33 H33C 109.5 . .
H33B C33 H33C 109.5 . .
C32 C34 H34A 109.5 . .
C32 C34 H34B 109.5 . .
H34A C34 H34B 109.5 . .
C32 C34 H34C 109.5 . .
H34A C34 H34C 109.5 . .
H34B C34 H34C 109.5 . .
C32 C35 H35A 109.5 . .
C32 C35 H35B 109.5 . .
H35A C35 H35B 109.5 . .
C32 C35 H35C 109.5 . .
H35A C35 H35C 109.5 . .
H35B C35 H35C 109.5 . .
O16 C36 O15 126.1(17) . .
O16 C36 C37 120.3(17) . .
O15 C36 C37 112.5(17) . .
C39 C37 C40 109.2(14) . .
C39 C37 C38 112.7(15) . .
C40 C37 C38 111.2(14) . .
C39 C37 C36 108.9(14) . .
C40 C37 C36 107.0(15) . .
C38 C37 C36 107.7(15) . .
C37 C38 H38A 109.5 . .
C37 C38 H38B 109.5 . .
H38A C38 H38B 109.5 . .
C37 C38 H38C 109.5 . .
H38A C38 H38C 109.5 . .
H38B C38 H38C 109.5 . .
C37 C39 H39A 109.5 . .
C37 C39 H39B 109.5 . .
H39A C39 H39B 109.5 . .
C37 C39 H39C 109.5 . .
H39A C39 H39C 109.5 . .
H39B C39 H39C 109.5 . .
C37 C40 H40A 109.5 . .
C37 C40 H40B 109.5 . .
H40A C40 H40B 109.5 . .
C37 C40 H40C 109.5 . .
H40A C40 H40C 109.5 . .
H40B C40 H40C 109.5 . .
O17 C41 O18 123.5(16) . .
O17 C41 C42 122.0(16) . .
O18 C41 C42 114.5(16) . .
C41 C42 C45 108.5(14) . .
C41 C42 C43 113.2(13) . .
C45 C42 C43 111.7(13) . .
C41 C42 C44 106.0(14) . .
C45 C42 C44 110.3(14) . .
C43 C42 C44 107.0(14) . .
C42 C43 H43A 109.5 . .
C42 C43 H43B 109.5 . .
H43A C43 H43B 109.5 . .
C42 C43 H43C 109.5 . .
H43A C43 H43C 109.5 . .
H43B C43 H43C 109.5 . .
C42 C44 H44A 109.5 . .
C42 C44 H44B 109.5 . .
H44A C44 H44B 109.5 . .
C42 C44 H44C 109.5 . .
H44A C44 H44C 109.5 . .
H44B C44 H44C 109.5 . .
C42 C45 H45A 109.5 . .
C42 C45 H45B 109.5 . .
H45A C45 H45B 109.5 . .
C42 C45 H45C 109.5 . .
H45A C45 H45C 109.5 . .
H45B C45 H45C 109.5 . .
O19 C46 O20 123.8(14) . .
O19 C46 C47 117.2(15) . .
O20 C46 C47 118.5(15) . .
C49 C47 C46 106.3(12) . .
C49 C47 C48 108.7(13) . .
C46 C47 C48 109.5(14) . .
C49 C47 C50 111.5(12) . .
C46 C47 C50 110.9(12) . .
C48 C47 C50 109.9(12) . .
C47 C48 H48A 109.5 . .
C47 C48 H48B 109.5 . .
H48A C48 H48B 109.5 . .
C47 C48 H48C 109.5 . .
H48A C48 H48C 109.5 . .
H48B C48 H48C 109.5 . .
C47 C49 H49A 109.5 . .
C47 C49 H49B 109.5 . .
H49A C49 H49B 109.5 . .
C47 C49 H49C 109.5 . .
H49A C49 H49C 109.5 . .
H49B C49 H49C 109.5 . .
C47 C50 H50A 109.5 . .
C47 C50 H50B 109.5 . .
H50A C50 H50B 109.5 . .
C47 C50 H50C 109.5 . .
H50A C50 H50C 109.5 . .
H50B C50 H50C 109.5 . .
O22 C51 O21 122.2(17) . .
O22 C51 C52 122.6(18) . .
O21 C51 C52 115.2(16) . .
C51 C52 C53 107.9(14) . .
C51 C52 C54 111.1(14) . .
C53 C52 C54 108.9(14) . .
C51 C52 C55 107.9(13) . .
C53 C52 C55 110.4(13) . .
C54 C52 C55 110.6(15) . .
C52 C53 H53A 109.5 . .
C52 C53 H53B 109.5 . .
H53A C53 H53B 109.5 . .
C52 C53 H53C 109.5 . .
H53A C53 H53C 109.5 . .
H53B C53 H53C 109.5 . .
C52 C54 H54A 109.5 . .
C52 C54 H54B 109.5 . .
H54A C54 H54B 109.5 . .
C52 C54 H54C 109.5 . .
H54A C54 H54C 109.5 . .
H54B C54 H54C 109.5 . .
C52 C55 H55A 109.5 . .
C52 C55 H55B 109.5 . .
H55A C55 H55B 109.5 . .
C52 C55 H55C 109.5 . .
H55A C55 H55C 109.5 . .
H55B C55 H55C 109.5 . .
O23 C56 O24 121.5(19) . .
O23 C56 C57 113(3) . .
O24 C56 C57 120(2) . .
C59 C57 C60 109.9(17) . .
C59 C57 C58 111.0(16) . .
C60 C57 C58 111.1(17) . .
C59 C57 C56 102.3(19) . .
C60 C57 C56 112(2) . .
C58 C57 C56 110.2(17) . .
C57 C58 H58A 109.5 . .
C57 C58 H58B 109.5 . .
H58A C58 H58B 109.5 . .
C57 C58 H58C 109.5 . .
H58A C58 H58C 109.5 . .
H58B C58 H58C 109.5 . .
C57 C59 H59A 109.5 . .
C57 C59 H59B 109.5 . .
H59A C59 H59B 109.5 . .
C57 C59 H59C 109.5 . .
H59A C59 H59C 109.5 . .
H59B C59 H59C 109.5 . .
C57 C60 H60A 109.5 . .
C57 C60 H60B 109.5 . .
H60A C60 H60B 109.5 . .
C57 C60 H60C 109.5 . .
H60A C60 H60C 109.5 . .
H60B C60 H60C 109.5 . .
O25 C61 O26 125.1(18) . .
O25 C61 C62 120.0(17) . .
O26 C61 C62 112.9(16) . .
C65 C62 C63 112.9(16) . .
C65 C62 C64 111.5(17) . .
C63 C62 C64 107.4(16) . .
C65 C62 C61 103.1(16) . .
C63 C62 C61 107.0(16) . .
C64 C62 C61 115(2) . .
C62 C63 H63A 109.5 . .
C62 C63 H63B 109.5 . .
H63A C63 H63B 109.5 . .
C62 C63 H63C 109.5 . .
H63A C63 H63C 109.5 . .
H63B C63 H63C 109.5 . .
C62 C64 H64A 109.5 . .
C62 C64 H64B 109.5 . .
H64A C64 H64B 109.5 . .
C62 C64 H64C 109.5 . .
H64A C64 H64C 109.5 . .
H64B C64 H64C 109.5 . .
C62 C65 H65A 109.5 . .
C62 C65 H65B 109.5 . .
H65A C65 H65B 109.5 . .
C62 C65 H65C 109.5 . .
H65A C65 H65C 109.5 . .
H65B C65 H65C 109.5 . .
O27 C66 O28 124.5(19) . .
O27 C66 C67 118.6(18) . .
O28 C66 C67 116.8(19) . .
C69 C67 C70 110.7(15) . .
C69 C67 C68 107.7(14) . .
C70 C67 C68 113.6(16) . .
C69 C67 C66 104.1(15) . .
C70 C67 C66 110.5(15) . .
C68 C67 C66 109.8(16) . .
C67 C68 H68A 109.5 . .
C67 C68 H68B 109.5 . .
H68A C68 H68B 109.5 . .
C67 C68 H68C 109.5 . .
H68A C68 H68C 109.5 . .
H68B C68 H68C 109.5 . .
C67 C69 H69A 109.5 . .
C67 C69 H69B 109.5 . .
H69A C69 H69B 109.5 . .
C67 C69 H69C 109.5 . .
H69A C69 H69C 109.5 . .
H69B C69 H69C 109.5 . .
C67 C70 H70A 109.5 . .
C67 C70 H70B 109.5 . .
H70A C70 H70B 109.5 . .
C67 C70 H70C 109.5 . .
H70A C70 H70C 109.5 . .
H70B C70 H70C 109.5 . .
O29 C71 O30 125.5(15) . .
O29 C71 C72 120.2(15) . .
O30 C71 C72 114.3(15) . .
C74 C72 C73 110.6(13) . .
C74 C72 C75 108.4(13) . .
C73 C72 C75 108.0(12) . .
C74 C72 C71 107.2(13) . .
C73 C72 C71 109.9(13) . .
C75 C72 C71 112.7(13) . .
C72 C73 H73A 109.5 . .
C72 C73 H73B 109.5 . .
H73A C73 H73B 109.5 . .
C72 C73 H73C 109.5 . .
H73A C73 H73C 109.5 . .
H73B C73 H73C 109.5 . .
C72 C74 H74A 109.5 . .
C72 C74 H74B 109.5 . .
H74A C74 H74B 109.5 . .
C72 C74 H74C 109.5 . .
H74A C74 H74C 109.5 . .
H74B C74 H74C 109.5 . .
C72 C75 H75A 109.5 . .
C72 C75 H75B 109.5 . .
H75A C75 H75B 109.5 . .
C72 C75 H75C 109.5 . .
H75A C75 H75C 109.5 . .
H75B C75 H75C 109.5 . .
O31 C76 O32 128.1(15) . .
O31 C76 C77 117.9(15) . .
O32 C76 C77 113.5(15) . .
C80 C77 C78 112.6(14) . .
C80 C77 C79 108.8(13) . .
C78 C77 C79 111.3(14) . .
C80 C77 C76 110.5(14) . .
C78 C77 C76 107.5(14) . .
C79 C77 C76 105.9(12) . .
C77 C78 H78A 109.5 . .
C77 C78 H78B 109.5 . .
H78A C78 H78B 109.5 . .
C77 C78 H78C 109.5 . .
H78A C78 H78C 109.5 . .
H78B C78 H78C 109.5 . .
C77 C79 H79A 109.5 . .
C77 C79 H79B 109.5 . .
H79A C79 H79B 109.5 . .
C77 C79 H79C 109.5 . .
H79A C79 H79C 109.5 . .
H79B C79 H79C 109.5 . .
C77 C80 H80A 109.5 . .
C77 C80 H80B 109.5 . .
H80A C80 H80B 109.5 . .
C77 C80 H80C 109.5 . .
H80A C80 H80C 109.5 . .
H80B C80 H80C 109.5 . .
O102 C101 O101 123.0(13) . .
O102 C101 C102 119.3(11) . .
O101 C101 C102 117.6(12) . .
C105 C102 C101 110.7(10) . .
C105 C102 C103 110.0(9) . .
C101 C102 C103 109.5(9) . .
C105 C102 C104 109.9(9) . .
C101 C102 C104 107.1(9) . .
C103 C102 C104 109.5(9) . .
C102 C103 H10D 109.5 . .
C102 C103 H10E 109.5 . .
H10D C103 H10E 109.5 . .
C102 C103 H10F 109.5 . .
H10D C103 H10F 109.5 . .
H10E C103 H10F 109.5 . .
C102 C104 H10G 109.5 . .
C102 C104 H10H 109.5 . .
H10G C104 H10H 109.5 . .
C102 C104 H10I 109.5 . .
H10G C104 H10I 109.5 . .
H10H C104 H10I 109.5 . .
C102 C105 H10J 109.5 . .
C102 C105 H10K 109.5 . .
H10J C105 H10K 109.5 . .
C102 C105 H10L 109.5 . .
H10J C105 H10L 109.5 . .
H10K C105 H10L 109.5 . .
O103 C106 O104 124.4(13) . .
O103 C106 C107 117.5(13) . .
O104 C106 C107 118.0(14) . .
C110 C107 C109 113.8(14) . .
C110 C107 C106 117.1(14) . .
C109 C107 C106 110.7(14) . .
C110 C107 C108 104.5(14) . .
C109 C107 C108 106.1(15) . .
C106 C107 C108 103.2(14) . .
C107 C108 H10M 109.5 . .
C107 C108 H10N 109.5 . .
H10M C108 H10N 109.5 . .
C107 C108 H10O 109.5 . .
H10M C108 H10O 109.5 . .
H10N C108 H10O 109.5 . .
C107 C109 H10P 109.5 . .
C107 C109 H10Q 109.5 . .
H10P C109 H10Q 109.5 . .
C107 C109 H10R 109.5 . .
H10P C109 H10R 109.5 . .
H10Q C109 H10R 109.5 . .
C107 C110 H11A 109.5 . .
C107 C110 H11B 109.5 . .
H11A C110 H11B 109.5 . .
C107 C110 H11C 109.5 . .
H11A C110 H11C 109.5 . .
H11B C110 H11C 109.5 . .
O105 C111 O106 126.4(13) . .
O105 C111 C112 116.8(15) . .
O106 C111 C112 116.7(14) . .
C114 C112 C113 108.5(15) . .
C114 C112 C115 109.4(14) . .
C113 C112 C115 110.6(14) . .
C114 C112 C111 111.0(14) . .
C113 C112 C111 105.4(12) . .
C115 C112 C111 111.9(14) . .
C112 C113 H11D 109.5 . .
C112 C113 H11E 109.5 . .
H11D C113 H11E 109.5 . .
C112 C113 H11F 109.5 . .
H11D C113 H11F 109.5 . .
H11E C113 H11F 109.5 . .
C112 C114 H11G 109.5 . .
C112 C114 H11H 109.5 . .
H11G C114 H11H 109.5 . .
C112 C114 H11I 109.5 . .
H11G C114 H11I 109.5 . .
H11H C114 H11I 109.5 . .
C112 C115 H11J 109.5 . .
C112 C115 H11K 109.5 . .
H11J C115 H11K 109.5 . .
C112 C115 H11L 109.5 . .
H11J C115 H11L 109.5 . .
H11K C115 H11L 109.5 . .
O108 C116 O107 129.5(14) . .
O108 C116 C117 118.3(14) . .
O107 C116 C117 112.2(13) . .
C120 C117 C118 109.8(14) . .
C120 C117 C119 108.5(12) . .
C118 C117 C119 111.8(13) . .
C120 C117 C116 107.2(12) . .
C118 C117 C116 109.4(13) . .
C119 C117 C116 110.1(12) . .
C117 C118 H11M 109.5 . .
C117 C118 H11N 109.5 . .
H11M C118 H11N 109.5 . .
C117 C118 H11O 109.5 . .
H11M C118 H11O 109.5 . .
H11N C118 H11O 109.5 . .
C117 C119 H11P 109.5 . .
C117 C119 H11Q 109.5 . .
H11P C119 H11Q 109.5 . .
C117 C119 H11R 109.5 . .
H11P C119 H11R 109.5 . .
H11Q C119 H11R 109.5 . .
C117 C120 H12A 109.5 . .
C117 C120 H12B 109.5 . .
H12A C120 H12B 109.5 . .
C117 C120 H12C 109.5 . .
H12A C120 H12C 109.5 . .
H12B C120 H12C 109.5 . .
O110 C121 O109 125.7(17) . .
O110 C121 C122 119.1(18) . .
O109 C121 C122 115.1(18) . .
C125 C122 C123 111.6(16) . .
C125 C122 C124 108.5(16) . .
C123 C122 C124 112.1(16) . .
C125 C122 C121 105.5(15) . .
C123 C122 C121 107.9(18) . .
C124 C122 C121 111.1(15) . .
C122 C123 H12D 109.5 . .
C122 C123 H12E 109.5 . .
H12D C123 H12E 109.5 . .
C122 C123 H12F 109.5 . .
H12D C123 H12F 109.5 . .
H12E C123 H12F 109.5 . .
C122 C124 H12G 109.5 . .
C122 C124 H12H 109.5 . .
H12G C124 H12H 109.5 . .
C122 C124 H12I 109.5 . .
H12G C124 H12I 109.5 . .
H12H C124 H12I 109.5 . .
C122 C125 H12J 109.5 . .
C122 C125 H12K 109.5 . .
H12J C125 H12K 109.5 . .
C122 C125 H12L 109.5 . .
H12J C125 H12L 109.5 . .
H12K C125 H12L 109.5 . .
O111 C126 O112 125.5(14) . .
O111 C126 C127 117.1(14) . .
O112 C126 C127 117.3(14) . .
C128 C127 C129 112.1(12) . .
C128 C127 C130 109.7(12) . .
C129 C127 C130 108.1(13) . .
C128 C127 C126 111.0(12) . .
C129 C127 C126 110.8(12) . .
C130 C127 C126 104.8(12) . .
C127 C128 H12M 109.5 . .
C127 C128 H12N 109.5 . .
H12M C128 H12N 109.5 . .
C127 C128 H12O 109.5 . .
H12M C128 H12O 109.5 . .
H12N C128 H12O 109.5 . .
C127 C129 H12P 109.5 . .
C127 C129 H12Q 109.5 . .
H12P C129 H12Q 109.5 . .
C127 C129 H12R 109.5 . .
H12P C129 H12R 109.5 . .
H12Q C129 H12R 109.5 . .
C127 C130 H13D 109.5 . .
C127 C130 H13E 109.5 . .
H13D C130 H13E 109.5 . .
C127 C130 H13F 109.5 . .
H13D C130 H13F 109.5 . .
H13E C130 H13F 109.5 . .
O114 C131 O113 126.0(16) . .
O114 C131 C132 119.0(16) . .
O113 C131 C132 114.5(16) . .
C135 C132 C134 110.4(13) . .
C135 C132 C133 110.4(13) . .
C134 C132 C133 110.8(13) . .
C135 C132 C131 104.9(12) . .
C134 C132 C131 111.6(15) . .
C133 C132 C131 108.5(14) . .
C132 C133 H13G 109.5 . .
C132 C133 H13H 109.5 . .
H13G C133 H13H 109.5 . .
C132 C133 H13I 109.5 . .
H13G C133 H13I 109.5 . .
H13H C133 H13I 109.5 . .
C132 C134 H13J 109.5 . .
C132 C134 H13K 109.5 . .
H13J C134 H13K 109.5 . .
C132 C134 H13L 109.5 . .
H13J C134 H13L 109.5 . .
H13K C134 H13L 109.5 . .
C132 C135 H13M 109.5 . .
C132 C135 H13N 109.5 . .
H13M C135 H13N 109.5 . .
C132 C135 H13O 109.5 . .
H13M C135 H13O 109.5 . .
H13N C135 H13O 109.5 . .
O116 C136 O115 128.2(16) . .
O116 C136 C137 116.9(13) . .
O115 C136 C137 114.8(14) . .
C140 C137 C139 109.5(15) . .
C140 C137 C138 110.3(13) . .
C139 C137 C138 108.7(14) . .
C140 C137 C136 111.9(14) . .
C139 C137 C136 103.3(14) . .
C138 C137 C136 112.8(13) . .
C137 C138 H13P 109.5 . .
C137 C138 H13Q 109.5 . .
H13P C138 H13Q 109.5 . .
C137 C138 H13R 109.5 . .
H13P C138 H13R 109.5 . .
H13Q C138 H13R 109.5 . .
C137 C139 H13S 109.5 . .
C137 C139 H13T 109.5 . .
H13S C139 H13T 109.5 . .
C137 C139 H13U 109.5 . .
H13S C139 H13U 109.5 . .
H13T C139 H13U 109.5 . .
C137 C140 H14D 109.5 . .
C137 C140 H14E 109.5 . .
H14D C140 H14E 109.5 . .
C137 C140 H14F 109.5 . .
H14D C140 H14F 109.5 . .
H14E C140 H14F 109.5 . .
O117 C141 O118 126.6(16) . .
O117 C141 C142 119.2(17) . .
O118 C141 C142 114.3(16) . .
C145 C142 C143 109.6(12) . .
C145 C142 C144 108.7(12) . .
C143 C142 C144 111.5(13) . .
C145 C142 C141 110.8(14) . .
C143 C142 C141 108.9(13) . .
C144 C142 C141 107.3(12) . .
C142 C143 H14G 109.5 . .
C142 C143 H14H 109.5 . .
H14G C143 H14H 109.5 . .
C142 C143 H14I 109.5 . .
H14G C143 H14I 109.5 . .
H14H C143 H14I 109.5 . .
C142 C144 H14J 109.5 . .
C142 C144 H14K 109.5 . .
H14J C144 H14K 109.5 . .
C142 C144 H14L 109.5 . .
H14J C144 H14L 109.5 . .
H14K C144 H14L 109.5 . .
C142 C145 H14M 109.5 . .
C142 C145 H14N 109.5 . .
H14M C145 H14N 109.5 . .
C142 C145 H14O 109.5 . .
H14M C145 H14O 109.5 . .
H14N C145 H14O 109.5 . .
O119 C146 O120 127(2) . .
O119 C146 C147 117(3) . .
O120 C146 C147 117(3) . .
C149 C147 C150 110.1(18) . .
C149 C147 C148 110.8(17) . .
C150 C147 C148 110.3(17) . .
C149 C147 C146 107.0(18) . .
C150 C147 C146 107.4(18) . .
C148 C147 C146 111(2) . .
C147 C148 H14P 109.5 . .
C147 C148 H14Q 109.5 . .
H14P C148 H14Q 109.5 . .
C147 C148 H14R 109.5 . .
H14P C148 H14R 109.5 . .
H14Q C148 H14R 109.5 . .
C147 C149 H14S 109.5 . .
C147 C149 H14T 109.5 . .
H14S C149 H14T 109.5 . .
C147 C149 H14U 109.5 . .
H14S C149 H14U 109.5 . .
H14T C149 H14U 109.5 . .
C147 C150 H15D 109.5 . .
C147 C150 H15E 109.5 . .
H15D C150 H15E 109.5 . .
C147 C150 H15F 109.5 . .
H15D C150 H15F 109.5 . .
H15E C150 H15F 109.5 . .
O122 C151 O121 123(2) . .
O122 C151 C152 124(3) . .
O121 C151 C152 113(3) . .
C154 C152 C153 112.5(18) . .
C154 C152 C151 108.9(18) . .
C153 C152 C151 106(2) . .
C154 C152 C155 108.4(17) . .
C153 C152 C155 108.8(15) . .
C151 C152 C155 112(2) . .
C152 C153 H15G 109.5 . .
C152 C153 H15H 109.5 . .
H15G C153 H15H 109.5 . .
C152 C153 H15I 109.5 . .
H15G C153 H15I 109.5 . .
H15H C153 H15I 109.5 . .
C152 C154 H15J 109.5 . .
C152 C154 H15K 109.5 . .
H15J C154 H15K 109.5 . .
C152 C154 H15L 109.5 . .
H15J C154 H15L 109.5 . .
H15K C154 H15L 109.5 . .
C152 C155 H15M 109.5 . .
C152 C155 H15N 109.5 . .
H15M C155 H15N 109.5 . .
C152 C155 H15O 109.5 . .
H15M C155 H15O 109.5 . .
H15N C155 H15O 109.5 . .
O124 C156 O123 126.6(16) . .
O124 C156 C157 119.6(16) . .
O123 C156 C157 113.6(14) . .
C160 C157 C159 110.2(12) . .
C160 C157 C158 108.7(12) . .
C159 C157 C158 110.6(12) . .
C160 C157 C156 111.5(12) . .
C159 C157 C156 106.9(13) . .
C158 C157 C156 109.0(13) . .
C157 C158 H15P 109.5 . .
C157 C158 H15Q 109.5 . .
H15P C158 H15Q 109.5 . .
C157 C158 H15R 109.5 . .
H15P C158 H15R 109.5 . .
H15Q C158 H15R 109.5 . .
C157 C159 H15S 109.5 . .
C157 C159 H15T 109.5 . .
H15S C159 H15T 109.5 . .
C157 C159 H15U 109.5 . .
H15S C159 H15U 109.5 . .
H15T C159 H15U 109.5 . .
C157 C160 H16A 109.5 . .
C157 C160 H16B 109.5 . .
H16A C160 H16B 109.5 . .
C157 C160 H16C 109.5 . .
H16A C160 H16C 109.5 . .
H16B C160 H16C 109.5 . .
O128 C161 O127 128.2(16) . .
O128 C161 C162 117.1(17) . .
O127 C161 C162 114.7(14) . .
C165 C162 C164 110.1(16) . .
C165 C162 C163 111.1(17) . .
C164 C162 C163 110.3(14) . .
C165 C162 C161 109.1(15) . .
C164 C162 C161 109.9(17) . .
C163 C162 C161 106.3(16) . .
C162 C163 H16D 109.5 . .
C162 C163 H16E 109.5 . .
H16D C163 H16E 109.5 . .
C162 C163 H16F 109.5 . .
H16D C163 H16F 109.5 . .
H16E C163 H16F 109.5 . .
C162 C164 H16G 109.5 . .
C162 C164 H16H 109.5 . .
H16G C164 H16H 109.5 . .
C162 C164 H16I 109.5 . .
H16G C164 H16I 109.5 . .
H16H C164 H16I 109.5 . .
C162 C165 H16J 109.5 . .
C162 C165 H16K 109.5 . .
H16J C165 H16K 109.5 . .
C162 C165 H16L 109.5 . .
H16J C165 H16L 109.5 . .
H16K C165 H16L 109.5 . .
O126 C166 O125 122.7(16) . .
O126 C166 C167 122.0(16) . .
O125 C166 C167 115.1(15) . .
C166 C167 C168 106.7(13) . .
C166 C167 C169 113.2(15) . .
C168 C167 C169 109.6(12) . .
C166 C167 C170 108.0(13) . .
C168 C167 C170 110.8(13) . .
C169 C167 C170 108.6(14) . .
C167 C168 H16M 109.5 . .
C167 C168 H16N 109.5 . .
H16M C168 H16N 109.5 . .
C167 C168 H16O 109.5 . .
H16M C168 H16O 109.5 . .
H16N C168 H16O 109.5 . .
C167 C169 H16P 109.5 . .
C167 C169 H16Q 109.5 . .
H16P C169 H16Q 109.5 . .
C167 C169 H16R 109.5 . .
H16P C169 H16R 109.5 . .
H16Q C169 H16R 109.5 . .
C167 C170 H17A 109.5 . .
C167 C170 H17B 109.5 . .
H17A C170 H17B 109.5 . .
C167 C170 H17C 109.5 . .
H17A C170 H17C 109.5 . .
H17B C170 H17C 109.5 . .
O132 C171 O131 125.1(14) . .
O132 C171 C172 118.0(14) . .
O131 C171 C172 116.8(14) . .
C173 C172 C175 110.5(13) . .
C173 C172 C174 111.5(13) . .
C175 C172 C174 109.4(14) . .
C173 C172 C171 110.6(12) . .
C175 C172 C171 110.8(14) . .
C174 C172 C171 104.0(12) . .
C172 C173 H17D 109.5 . .
C172 C173 H17E 109.5 . .
H17D C173 H17E 109.5 . .
C172 C173 H17F 109.5 . .
H17D C173 H17F 109.5 . .
H17E C173 H17F 109.5 . .
C172 C174 H17G 109.5 . .
C172 C174 H17H 109.5 . .
H17G C174 H17H 109.5 . .
C172 C174 H17I 109.5 . .
H17G C174 H17I 109.5 . .
H17H C174 H17I 109.5 . .
C172 C175 H17J 109.5 . .
C172 C175 H17K 109.5 . .
H17J C175 H17K 109.5 . .
C172 C175 H17L 109.5 . .
H17J C175 H17L 109.5 . .
H17K C175 H17L 109.5 . .
O129 C176 O130 123.7(13) . .
O129 C176 C177 116.2(13) . .
O130 C176 C177 120.1(13) . .
C180 C177 C176 110.3(11) . .
C180 C177 C179 109.2(11) . .
C176 C177 C179 111.5(12) . .
C180 C177 C178 110.2(11) . .
C176 C177 C178 107.9(11) . .
C179 C177 C178 107.7(11) . .
C177 C178 H17M 109.5 . .
C177 C178 H17N 109.5 . .
H17M C178 H17N 109.5 . .
C177 C178 H17O 109.5 . .
H17M C178 H17O 109.5 . .
H17N C178 H17O 109.5 . .
C177 C179 H17P 109.5 . .
C177 C179 H17Q 109.5 . .
H17P C179 H17Q 109.5 . .
C177 C179 H17R 109.5 . .
H17P C179 H17R 109.5 . .
H17Q C179 H17R 109.5 . .
C177 C180 H18D 109.5 . .
C177 C180 H18E 109.5 . .
H18D C180 H18E 109.5 . .
C177 C180 H18F 109.5 . .
H18D C180 H18F 109.5 . .
H18E C180 H18F 109.5 . .
C202 N201 C402 65(2) . .
C202 N201 C206 119.4(18) . .
C402 N201 C206 80(2) . .
C202 N201 C406 66(2) . .
C402 N201 C406 112(2) . .
C206 N201 C406 85(2) . .
C202 N201 Cu2 119.2(15) . .
C402 N201 Cu2 125.0(18) . .
C206 N201 Cu2 121.4(13) . .
C406 N201 Cu2 119.4(16) . .
N201 C202 C203 121(2) . .
N201 C202 H202 119.4 . .
C203 C202 H202 119.4 . .
C204 C203 C202 122(2) . .
C204 C203 H204 119.2 . .
C202 C203 H204 119.2 . .
C403 C204 C405 119(3) . .
C403 C204 C203 69(2) . .
C405 C204 C203 67(2) . .
C403 C204 C205 81(2) . .
C405 C204 C205 83(2) . .
C203 C204 C205 117.3(17) . .
C403 C204 C207 128(2) . .
C405 C204 C207 111(2) . .
C203 C204 C207 121.2(18) . .
C205 C204 C207 120.8(16) . .
C204 C205 C206 120(2) . .
C204 C205 H205 120.1 . .
C206 C205 H205 120.1 . .
N201 C206 C205 120(2) . .
N201 C206 H203 119.8 . .
C205 C206 H203 119.8 . .
N201 C402 C403 121(3) . .
N201 C402 H402 119.7 . .
C403 C402 H402 119.7 . .
C204 C403 C402 122(3) . .
C204 C403 H403 118.9 . .
C402 C403 H403 118.9 . .
C204 C405 C406 121(3) . .
C204 C405 H405 119.6 . .
C406 C405 H405 119.6 . .
N201 C406 C405 120(3) . .
N201 C406 H406 120.1 . .
C405 C406 H406 120.1 . .
N208 C207 C204 131.2(18) . .
N208 C207 H20D 104.5 . .
C204 C207 H20D 104.5 . .
N208 C207 H20E 104.5 . .
C204 C207 H20E 104.5 . .
H20D C207 H20E 105.6 . .
C207 N208 C209 129.8(17) . .
C207 N208 H20F 104.8 . .
C209 N208 H20F 104.8 . .
C207 N208 H20G 104.8 . .
C209 N208 H20G 104.8 . .
H20F N208 H20G 105.8 . .
C210 C209 N208 134.3(17) . .
C210 C209 H20H 103.6 . .
N208 C209 H20H 103.6 . .
C210 C209 H20I 103.6 . .
N208 C209 H20I 103.6 . .
H20H C209 H20I 105.3 . .
C209 C210 C211 120.2(19) . .
C209 C210 H21A 107.3 . .
C211 C210 H21A 107.3 . .
C209 C210 H21B 107.3 . .
C211 C210 H21B 107.3 . .
H21A C210 H21B 106.9 . .
C210 C211 C212 121.9(16) . .
C210 C211 H21C 106.9 . .
C212 C211 H21C 106.9 . .
C210 C211 H21D 106.9 . .
C212 C211 H21D 106.9 . .
H21C C211 H21D 106.7 . .
C213 C212 C211 118.4(17) . .
C213 C212 H21E 107.7 . .
C211 C212 H21E 107.7 . .
C213 C212 H21F 107.7 . .
C211 C212 H21F 107.7 . .
H21E C212 H21F 107.1 . .
C213 C213 C212 127(2) 2_756 .
C213 C213 H21G 105.5 2_756 .
C212 C213 H21G 105.5 . .
C213 C213 H21H 105.5 2_756 .
C212 C213 H21H 105.5 . .
H21G C213 H21H 106.1 . .
C214 C214 C215 122(3) 2_567 .
C214 C214 H21I 106.8 2_567 .
C215 C214 H21I 106.8 . .
C214 C214 H21J 106.8 2_567 .
C215 C214 H21J 106.8 . .
H21I C214 H21J 106.7 . .
C216 C215 C214 129(3) . .
C216 C215 H21K 104.9 . .
C214 C215 H21K 104.9 . .
C216 C215 H21L 104.9 . .
C214 C215 H21L 104.9 . .
H21K C215 H21L 105.8 . .
C215 C216 C217 119(4) . .
C215 C216 H21M 107.6 . .
C217 C216 H21M 107.6 . .
C215 C216 H21N 107.6 . .
C217 C216 H21N 107.6 . .
H21M C216 H21N 107.0 . .
C218 C217 C216 135(4) . .
C218 C217 H21O 103.4 . .
C216 C217 H21O 103.4 . .
C218 C217 H21P 103.4 . .
C216 C217 H21P 103.4 . .
H21O C217 H21P 105.2 . .
C217 C218 N219 144(4) . .
C217 C218 H21Q 100.8 . .
N219 C218 H21Q 100.8 . .
C217 C218 H21R 100.8 . .
N219 C218 H21R 100.8 . .
H21Q C218 H21R 104.4 . .
C220 N219 C218 132(2) . .
C220 N219 H21S 104.4 . .
C218 N219 H21S 104.4 . .
C220 N219 H21T 104.4 . .
C218 N219 H21T 104.4 . .
H21S N219 H21T 105.6 . .
N219 C220 C221 134(2) . .
N219 C220 H22A 103.6 . .
C221 C220 H22A 103.6 . .
N219 C220 H22B 103.6 . .
C221 C220 H22B 103.6 . .
H22A C220 H22B 105.3 . .
C223 C221 C222 118.7(16) . .
C223 C221 C220 119.8(19) . .
C222 C221 C220 120.7(19) . .
C221 C222 C224 117.0(16) . .
C221 C222 H222 121.5 . .
C224 C222 H222 121.5 . .
C221 C223 C225 120.4(18) . .
C221 C223 H223 119.8 . .
C225 C223 H223 119.8 . .
N226 C224 C222 127.1(17) . .
N226 C224 H224 116.4 . .
C222 C224 H224 116.4 . .
N226 C225 C223 122.4(15) . .
N226 C225 H225 118.8 . .
C223 C225 H225 118.8 . .
C224 N226 C225 114.0(15) . .
C224 N226 Cu1 121.3(11) . .
C225 N226 Cu1 124.1(11) . .
O208 C301 O206 123.2(15) 2_666 .
O208 C301 C302 118.4(15) 2_666 .
O206 C301 C302 118.3(14) . .
C305 C302 C304 108.1(15) . .
C305 C302 C303 110.4(16) . .
C304 C302 C303 109.6(16) . .
C305 C302 C301 111.8(14) . .
C304 C302 C301 107.5(13) . .
C303 C302 C301 109.3(13) . .
C302 C303 H30D 109.5 . .
C302 C303 H30E 109.5 . .
H30D C303 H30E 109.5 . .
C302 C303 H30F 109.5 . .
H30D C303 H30F 109.5 . .
H30E C303 H30F 109.5 . .
C302 C304 H30G 109.5 . .
C302 C304 H30H 109.5 . .
H30G C304 H30H 109.5 . .
C302 C304 H30I 109.5 . .
H30G C304 H30I 109.5 . .
H30H C304 H30I 109.5 . .
C302 C305 H30J 109.5 . .
C302 C305 H30K 109.5 . .
H30J C305 H30K 109.5 . .
C302 C305 H30L 109.5 . .
H30J C305 H30L 109.5 . .
H30K C305 H30L 109.5 . .
O205 C306 O207 126.9(17) 2_666 .
O205 C306 C307 117.6(15) 2_666 .
O207 C306 C307 115.4(15) . .
C306 C307 C309 107.0(14) . .
C306 C307 C310 109.7(14) . .
C309 C307 C310 108.5(14) . .
C306 C307 C308 112.5(14) . .
C309 C307 C308 110.8(14) . .
C310 C307 C308 108.3(14) . .
C307 C308 H30M 109.5 . .
C307 C308 H30N 109.5 . .
H30M C308 H30N 109.5 . .
C307 C308 H30O 109.5 . .
H30M C308 H30O 109.5 . .
H30N C308 H30O 109.5 . .
C307 C309 H30P 109.5 . .
C307 C309 H30Q 109.5 . .
H30P C309 H30Q 109.5 . .
C307 C309 H30R 109.5 . .
H30P C309 H30R 109.5 . .
H30Q C309 H30R 109.5 . .
C307 C310 H31A 109.5 . .
C307 C310 H31B 109.5 . .
H31A C310 H31B 109.5 . .
C307 C310 H31C 109.5 . .
H31A C310 H31C 109.5 . .
H31B C310 H31C 109.5 . .
O202 C311 O204 127.1(16) . 2_657
O202 C311 C312 118.3(15) . .
O204 C311 C312 114.5(16) 2_657 .
C313 C312 C315 112(2) . .
C313 C312 C314 103(2) . .
C315 C312 C314 110(2) . .
C313 C312 C311 108.9(17) . .
C315 C312 C311 109.8(16) . .
C314 C312 C311 113.7(17) . .
C312 C313 H31D 109.5 . .
C312 C313 H31E 109.5 . .
H31D C313 H31E 109.5 . .
C312 C313 H31F 109.5 . .
H31D C313 H31F 109.5 . .
H31E C313 H31F 109.5 . .
C312 C314 H31G 109.5 . .
C312 C314 H31H 109.5 . .
H31G C314 H31H 109.5 . .
C312 C314 H31I 109.5 . .
H31G C314 H31I 109.5 . .
H31H C314 H31I 109.5 . .
C312 C315 H31J 109.5 . .
C312 C315 H31K 109.5 . .
H31J C315 H31K 109.5 . .
C312 C315 H31L 109.5 . .
H31J C315 H31L 109.5 . .
H31K C315 H31L 109.5 . .
O203 C316 O201 121.5(16) . 2_657
O203 C316 C317 120.9(17) . .
O201 C316 C317 117.5(15) 2_657 .
C319 C317 C316 113.2(16) . .
C319 C317 C320 111.4(19) . .
C316 C317 C320 112.6(16) . .
C319 C317 C318 109.0(19) . .
C316 C317 C318 107.4(16) . .
C320 C317 C318 102.5(17) . .
C317 C318 H31M 109.5 . .
C317 C318 H31N 109.5 . .
H31M C318 H31N 109.5 . .
C317 C318 H31O 109.5 . .
H31M C318 H31O 109.5 . .
H31N C318 H31O 109.5 . .
C317 C319 H31P 109.5 . .
C317 C319 H31Q 109.5 . .
H31P C319 H31Q 109.5 . .
C317 C319 H31R 109.5 . .
H31P C319 H31R 109.5 . .
H31Q C319 H31R 109.5 . .
C317 C320 H32A 109.5 . .
C317 C320 H32B 109.5 . .
H32A C320 H32B 109.5 . .
C317 C320 H32C 109.5 . .
H32A C320 H32C 109.5 . .
H32B C320 H32C 109.5 . .
F8 Cr1 F1 87.6(3) . .
F8 Cr1 O1 178.3(4) . .
F1 Cr1 O1 92.9(4) . .
F8 Cr1 O30 91.6(4) . .
F1 Cr1 O30 179.2(4) . .
O1 Cr1 O30 87.9(4) . .
F8 Cr1 O3 88.3(4) . .
F1 Cr1 O3 90.8(4) . .
O1 Cr1 O3 93.2(5) . .
O30 Cr1 O3 89.4(5) . .
F8 Cr1 O32 91.2(4) . .
F1 Cr1 O32 89.5(4) . .
O1 Cr1 O32 87.3(5) . .
O30 Cr1 O32 90.3(5) . .
O3 Cr1 O32 179.4(4) . .
F2 Cr2 F1 87.8(3) . .
F2 Cr2 O2 177.9(4) . .
F1 Cr2 O2 92.2(4) . .
F2 Cr2 O5 93.4(4) . .
F1 Cr2 O5 177.3(4) . .
O2 Cr2 O5 86.7(4) . .
F2 Cr2 O7 90.0(3) . .
F1 Cr2 O7 91.1(4) . .
O2 Cr2 O7 87.8(4) . .
O5 Cr2 O7 91.2(4) . .
F2 Cr2 O4 89.0(4) . .
F1 Cr2 O4 91.6(4) . .
O2 Cr2 O4 93.2(4) . .
O5 Cr2 O4 86.0(4) . .
O7 Cr2 O4 177.0(4) . .
F3 Cr3 O9 94.1(4) . .
F3 Cr3 O8 89.2(4) . .
O9 Cr3 O8 85.5(5) . .
F3 Cr3 F2 86.4(3) . .
O9 Cr3 F2 178.6(4) . .
O8 Cr3 F2 93.2(4) . .
F3 Cr3 O6 177.1(4) . .
O9 Cr3 O6 88.8(4) . .
O8 Cr3 O6 91.2(4) . .
F2 Cr3 O6 90.7(3) . .
F3 Cr3 O11 91.0(4) . .
O9 Cr3 O11 90.9(4) . .
O8 Cr3 O11 176.4(4) . .
F2 Cr3 O11 90.4(3) . .
O6 Cr3 O11 88.8(4) . .
F3 Cr4 O15 91.6(4) . .
F3 Cr4 F4 87.8(3) . .
O15 Cr4 F4 91.2(4) . .
F3 Cr4 O10 90.2(4) . .
O15 Cr4 O10 91.1(5) . .
F4 Cr4 O10 177.0(4) . .
F3 Cr4 O12 92.7(4) . .
O15 Cr4 O12 175.4(5) . .
F4 Cr4 O12 87.1(4) . .
O10 Cr4 O12 90.8(5) . .
F3 Cr4 O13 178.5(5) . .
O15 Cr4 O13 89.9(5) . .
F4 Cr4 O13 92.7(4) . .
O10 Cr4 O13 89.3(4) . .
O12 Cr4 O13 85.8(5) . .
F4 Cr5 O14 91.6(4) . .
F4 Cr5 O16 92.6(4) . .
O14 Cr5 O16 91.4(4) . .
F4 Cr5 F5 86.9(3) . .
O14 Cr5 F5 177.4(4) . .
O16 Cr5 F5 90.8(4) . .
F4 Cr5 O17 178.6(4) . .
O14 Cr5 O17 87.9(5) . .
O16 Cr5 O17 88.7(5) . .
F5 Cr5 O17 93.6(4) . .
F4 Cr5 O19 88.3(4) . .
O14 Cr5 O19 88.6(5) . .
O16 Cr5 O19 179.1(5) . .
F5 Cr5 O19 89.2(4) . .
O17 Cr5 O19 90.4(5) . .
F6 Cr6 F5 90.9(3) . .
F6 Cr6 O20 89.7(4) . .
F5 Cr6 O20 91.4(4) . .
F6 Cr6 O18 176.9(5) . .
F5 Cr6 O18 90.6(4) . .
O20 Cr6 O18 93.0(5) . .
F6 Cr6 O21 91.5(4) . .
F5 Cr6 O21 177.6(4) . .
O20 Cr6 O21 88.1(5) . .
O18 Cr6 O21 87.1(5) . .
F6 Cr6 O23 89.6(5) . .
F5 Cr6 O23 91.1(4) . .
O20 Cr6 O23 177.4(5) . .
O18 Cr6 O23 87.7(6) . .
O21 Cr6 O23 89.4(5) . .
O24 Cr7 F6 92.1(5) . .
O24 Cr7 F7 91.1(5) . .
F6 Cr7 F7 89.2(3) . .
O24 Cr7 O22 89.1(7) . .
F6 Cr7 O22 91.9(4) . .
F7 Cr7 O22 178.9(5) . .
O24 Cr7 O25 89.4(7) . .
F6 Cr7 O25 178.2(6) . .
F7 Cr7 O25 91.8(5) . .
O22 Cr7 O25 87.1(5) . .
O24 Cr7 O27 177.0(6) . .
F6 Cr7 O27 90.2(4) . .
F7 Cr7 O27 90.8(4) . .
O22 Cr7 O27 89.0(7) . .
O25 Cr7 O27 88.3(7) . .
F7 Cr8 O29 179.2(5) . .
F7 Cr8 F8 88.1(3) . .
O29 Cr8 F8 92.6(4) . .
F7 Cr8 O31 90.8(4) . .
O29 Cr8 O31 89.5(5) . .
F8 Cr8 O31 91.2(4) . .
F7 Cr8 O26 91.8(4) . .
O29 Cr8 O26 87.5(5) . .
F8 Cr8 O26 179.3(5) . .
O31 Cr8 O26 88.1(5) . .
F7 Cr8 O28 91.1(4) . .
O29 Cr8 O28 88.6(5) . .
F8 Cr8 O28 90.4(4) . .
O31 Cr8 O28 177.6(5) . .
O26 Cr8 O28 90.3(5) . .
F18 Cr11 F11 86.2(3) . .
F18 Cr11 O130 93.0(3) . .
F11 Cr11 O130 178.6(3) . .
F18 Cr11 O103 89.3(3) . .
F11 Cr11 O103 91.5(3) . .
O130 Cr11 O103 87.3(4) . .
F18 Cr11 O132 91.4(4) . .
F11 Cr11 O132 90.2(3) . .
O130 Cr11 O132 91.0(4) . .
O103 Cr11 O132 178.2(4) . .
F18 Cr11 O101 176.6(4) . .
F11 Cr11 O101 90.5(3) . .
O130 Cr11 O101 90.3(4) . .
O103 Cr11 O101 91.7(4) . .
O132 Cr11 O101 87.7(4) . .
F12 Cr12 F11 87.0(3) . .
F12 Cr12 O105 91.4(3) . .
F11 Cr12 O105 178.4(4) . .
F12 Cr12 O102 177.8(4) . .
F11 Cr12 O102 93.8(3) . .
O105 Cr12 O102 87.8(4) . .
F12 Cr12 O104 91.7(3) . .
F11 Cr12 O104 90.1(3) . .
O105 Cr12 O104 90.1(4) . .
O102 Cr12 O104 90.4(4) . .
F12 Cr12 O107 91.7(3) . .
F11 Cr12 O107 86.7(3) . .
O105 Cr12 O107 93.2(4) . .
O102 Cr12 O107 86.3(4) . .
O104 Cr12 O107 175.3(4) . .
F13 Cr13 F12 89.2(3) . .
F13 Cr13 O109 90.6(4) . .
F12 Cr13 O109 177.7(4) . .
F13 Cr13 O106 177.2(4) . .
F12 Cr13 O106 92.8(4) . .
O109 Cr13 O106 87.4(4) . .
F13 Cr13 O108 87.7(3) . .
F12 Cr13 O108 90.2(3) . .
O109 Cr13 O108 87.5(4) . .
O106 Cr13 O108 94.1(4) . .
F13 Cr13 O111 91.0(3) . .
F12 Cr13 O111 91.2(3) . .
O109 Cr13 O111 91.1(4) . .
O106 Cr13 O111 87.2(4) . .
O108 Cr13 O111 178.1(4) . .
F13 Cr14 F14 88.2(3) . .
F13 Cr14 O115 89.8(4) . .
F14 Cr14 O115 91.8(4) . .
F13 Cr14 O112 91.5(4) . .
F14 Cr14 O112 91.9(4) . .
O115 Cr14 O112 176.1(5) . .
F13 Cr14 O113 178.6(5) . .
F14 Cr14 O113 91.1(5) . .
O115 Cr14 O113 91.4(5) . .
O112 Cr14 O113 87.3(5) . .
F13 Cr14 O110 91.8(4) . .
F14 Cr14 O110 178.1(4) . .
O115 Cr14 O110 86.4(5) . .
O112 Cr14 O110 90.0(5) . .
O113 Cr14 O110 89.0(5) . .
F15 Cr15 O119 93.0(5) . .
F15 Cr15 F14 90.3(3) . .
O119 Cr15 F14 88.7(4) . .
F15 Cr15 O117 91.2(4) . .
O119 Cr15 O117 91.4(5) . .
F14 Cr15 O117 178.5(4) . .
F15 Cr15 O116 89.5(4) . .
O119 Cr15 O116 177.4(6) . .
F14 Cr15 O116 91.7(4) . .
O117 Cr15 O116 88.2(4) . .
F15 Cr15 O114 178.8(4) . .
O119 Cr15 O114 86.7(6) . .
F14 Cr15 O114 90.9(4) . .
O117 Cr15 O114 87.6(5) . .
O116 Cr15 O114 90.7(5) . .
F16 Cr16 F15 88.7(3) . .
F16 Cr16 O121 90.9(5) . .
F15 Cr16 O121 179.3(6) . .
F16 Cr16 O123 91.8(4) . .
F15 Cr16 O123 87.8(4) . .
O121 Cr16 O123 91.6(6) . .
F16 Cr16 O118 177.6(5) . .
F15 Cr16 O118 92.9(4) . .
O121 Cr16 O118 87.5(5) . .
O123 Cr16 O118 86.6(4) . .
F16 Cr16 O120 91.3(5) . .
F15 Cr16 O120 89.3(5) . .
O121 Cr16 O120 91.3(7) . .
O123 Cr16 O120 175.7(6) . .
O118 Cr16 O120 90.4(5) . .
O125 Cr17 F17 92.1(4) . .
O125 Cr17 F16 90.0(5) . .
F17 Cr17 F16 87.3(3) . .
O125 Cr17 O127 93.0(6) . .
F17 Cr17 O127 91.1(4) . .
F16 Cr17 O127 176.6(5) . .
O125 Cr17 O122 87.6(5) . .
F17 Cr17 O122 179.6(6) . .
F16 Cr17 O122 92.5(6) . .
O127 Cr17 O122 89.1(6) . .
O125 Cr17 O124 177.9(5) . .
F17 Cr17 O124 90.0(4) . .
F16 Cr17 O124 89.8(4) . .
O127 Cr17 O124 87.3(5) . .
O122 Cr17 O124 90.3(5) . .
F17 Cr18 F18 88.9(3) . .
F17 Cr18 O129 178.6(4) . .
F18 Cr18 O129 90.4(4) . .
F17 Cr18 O126 90.2(4) . .
F18 Cr18 O126 89.9(4) . .
O129 Cr18 O126 88.5(4) . .
F17 Cr18 O128 92.2(4) . .
F18 Cr18 O128 178.4(4) . .
O129 Cr18 O128 88.6(4) . .
O126 Cr18 O128 91.3(5) . .
F17 Cr18 O131 90.8(4) . .
F18 Cr18 O131 91.9(4) . .
O129 Cr18 O131 90.4(4) . .
O126 Cr18 O131 177.9(4) . .
O128 Cr18 O131 86.8(5) . .
O202 Cu1 O204 169.6(4) . .
O202 Cu1 O201 88.6(5) . .
O204 Cu1 O201 90.5(5) . .
O202 Cu1 O203 90.9(5) . .
O204 Cu1 O203 87.9(5) . .
O201 Cu1 O203 168.2(4) . .
O202 Cu1 N226 96.2(5) . .
O204 Cu1 N226 94.3(5) . .
O201 Cu1 N226 95.2(5) . .
O203 Cu1 N226 96.5(5) . .
O202 Cu1 Cu1 84.8(3) . 2_657
O204 Cu1 Cu1 84.8(3) . 2_657
O201 Cu1 Cu1 83.8(3) . 2_657
O203 Cu1 Cu1 84.4(3) . 2_657
N226 Cu1 Cu1 178.7(4) . 2_657
O208 Cu2 O206 167.8(4) . .
O208 Cu2 O205 89.2(5) . .
O206 Cu2 O205 88.9(5) . .
O208 Cu2 O207 90.1(5) . .
O206 Cu2 O207 89.5(5) . .
O205 Cu2 O207 168.9(4) . .
O208 Cu2 N201 95.6(5) . .
O206 Cu2 N201 96.5(5) . .
O205 Cu2 N201 94.8(5) . .
O207 Cu2 N201 96.3(5) . .
O208 Cu2 Cu2 83.4(3) . 2_666
O206 Cu2 Cu2 84.4(3) . 2_666
O205 Cu2 Cu2 83.1(3) . 2_666
O207 Cu2 Cu2 85.7(3) . 2_666
N201 Cu2 Cu2 177.8(4) . 2_666
Cr1 F1 Cr2 122.1(4) . .
Cr2 F2 Cr3 120.9(3) . .
Cr4 F3 Cr3 122.6(4) . .
Cr5 F4 Cr4 121.8(4) . .
Cr6 F5 Cr5 122.2(4) . .
Cr6 F6 Cr7 123.0(4) . .
Cr8 F7 Cr7 124.5(4) . .
Cr1 F8 Cr8 124.3(4) . .
Cr11 F11 Cr12 121.1(3) . .
Cr13 F12 Cr12 121.2(3) . .
Cr14 F13 Cr13 125.0(4) . .
Cr15 F14 Cr14 124.1(5) . .
Cr15 F15 Cr16 122.6(4) . .
Cr16 F16 Cr17 121.9(5) . .
Cr18 F17 Cr17 122.8(4) . .
Cr18 F18 Cr11 122.9(4) . .
C1 O1 Cr1 136.3(11) . .
C1 O2 Cr2 133.9(10) . .
C6 O3 Cr1 131.2(10) . .
C6 O4 Cr2 134.8(10) . .
C11 O5 Cr2 133.4(10) . .
C11 O6 Cr3 128.1(10) . .
C16 O7 Cr2 124.5(10) . .
C16 O8 Cr3 133.3(11) . .
C21 O9 Cr3 133.6(11) . .
C21 O10 Cr4 127.1(11) . .
C26 O11 Cr3 124.7(11) . .
C26 O12 Cr4 134.0(10) . .
C31 O13 Cr4 134.9(10) . .
C31 O14 Cr5 131.9(11) . .
C36 O15 Cr4 128.6(11) . .
C36 O16 Cr5 136.9(12) . .
C41 O17 Cr5 135.2(11) . .
C41 O18 Cr6 133.6(12) . .
C46 O19 Cr5 132.2(10) . .
C46 O20 Cr6 137.7(10) . .
C51 O21 Cr6 137.6(11) . .
C51 O22 Cr7 135.3(14) . .
C56 O23 Cr6 133.4(14) . .
C56 O24 Cr7 137.6(14) . .
C61 O25 Cr7 136.6(13) . .
C61 O26 Cr8 133.2(11) . .
C66 O27 Cr7 133.2(14) . .
C66 O28 Cr8 136.9(13) . .
C71 O29 Cr8 135.9(11) . .
C71 O30 Cr1 135.0(11) . .
C76 O31 Cr8 134.4(11) . .
C76 O32 Cr1 131.7(10) . .
C101 O101 Cr11 130.2(9) . .
C101 O102 Cr12 133.6(9) . .
C106 O103 Cr11 137.0(9) . .
C106 O104 Cr12 127.8(9) . .
C111 O105 Cr12 127.2(10) . .
C111 O106 Cr13 134.9(9) . .
C116 O107 Cr12 131.7(9) . .
C116 O108 Cr13 126.4(10) . .
C121 O109 Cr13 134.6(12) . .
C121 O110 Cr14 134.4(11) . .
C126 O111 Cr13 135.9(10) . .
C126 O112 Cr14 131.6(10) . .
C131 O113 Cr14 131.8(12) . .
C131 O114 Cr15 135.7(11) . .
C136 O115 Cr14 134.6(11) . .
C136 O116 Cr15 131.3(10) . .
C141 O117 Cr15 129.8(12) . .
C141 O118 Cr16 132.7(10) . .
C146 O119 Cr15 135.7(17) . .
C146 O120 Cr16 126.5(16) . .
C151 O121 Cr16 130.4(16) . .
C151 O122 Cr17 136.3(18) . .
C156 O123 Cr16 135.4(10) . .
C156 O124 Cr17 127.4(11) . .
C166 O125 Cr17 136.7(12) . .
C166 O126 Cr18 132.0(11) . .
C161 O127 Cr17 129.0(11) . .
C161 O128 Cr18 134.1(11) . .
C176 O129 Cr18 133.1(9) . .
C176 O130 Cr11 134.5(9) . .
C171 O131 Cr18 136.4(10) . .
C171 O132 Cr11 128.2(9) . .
C316 O201 Cu1 125.0(10) 2_657 .
C311 O202 Cu1 122.3(10) . .
C316 O203 Cu1 125.0(11) . .
C311 O204 Cu1 120.9(11) 2_657 .
C306 O205 Cu2 123.9(11) 2_666 .
C301 O206 Cu2 123.5(10) . .
C306 O207 Cu2 120.2(11) . .
C301 O208 Cu2 125.5(11) 2_666 .

loop_
_geom_bond_atom_site_label_1
_geom_bond_atom_site_label_2
_geom_bond_distance
_geom_bond_site_symmetry_2
C1 O2 1.242(17) .
C1 O1 1.274(16) .
C1 C2 1.51(2) .
C2 C5 1.502(12) .
C2 C3 1.510(12) .
C2 C4 1.515(12) .
C3 H3A 0.9600 .
C3 H3B 0.9600 .
C3 H3C 0.9600 .
C4 H4A 0.9600 .
C4 H4B 0.9600 .
C4 H4C 0.9600 .
C5 H5A 0.9600 .
C5 H5B 0.9600 .
C5 H5C 0.9600 .
C6 O3 1.231(16) .
C6 O4 1.242(16) .
C6 C7 1.52(2) .
C7 C9 1.510(12) .
C7 C10 1.522(12) .
C7 C8 1.528(12) .
C8 H8A 0.9600 .
C8 H8B 0.9600 .
C8 H8C 0.9600 .
C9 H9A 0.9600 .
C9 H9B 0.9600 .
C9 H9C 0.9600 .
C10 H10A 0.9600 .
C10 H10B 0.9600 .
C10 H10C 0.9600 .
C11 O5 1.236(17) .
C11 O6 1.247(17) .
C11 C12 1.536(19) .
C12 C15 1.491(12) .
C12 C13 1.501(12) .
C12 C14 1.537(12) .
C13 H13A 0.9600 .
C13 H13B 0.9600 .
C13 H13C 0.9600 .
C14 H14A 0.9600 .
C14 H14B 0.9600 .
C14 H14C 0.9600 .
C15 H15A 0.9600 .
C15 H15B 0.9600 .
C15 H15C 0.9600 .
C16 O8 1.204(18) .
C16 O7 1.287(19) .
C16 C17 1.58(2) .
C17 C18 1.498(13) .
C17 C20 1.508(13) .
C17 C19 1.529(13) .
C18 H18A 0.9600 .
C18 H18B 0.9600 .
C18 H18C 0.9600 .
C19 H19A 0.9600 .
C19 H19B 0.9600 .
C19 H19C 0.9600 .
C20 H20A 0.9600 .
C20 H20B 0.9600 .
C20 H20C 0.9600 .
C21 O9 1.214(18) .
C21 O10 1.272(19) .
C21 C22 1.56(2) .
C22 C25 1.502(12) .
C22 C24 1.503(12) .
C22 C23 1.524(13) .
C23 H23A 0.9600 .
C23 H23B 0.9600 .
C23 H23C 0.9600 .
C24 H24A 0.9600 .
C24 H24B 0.9600 .
C24 H24C 0.9600 .
C25 H25A 0.9600 .
C25 H25B 0.9600 .
C25 H25C 0.9600 .
C26 O12 1.239(18) .
C26 O11 1.262(17) .
C26 C27 1.54(2) .
C27 C29 1.507(12) .
C27 C30 1.513(12) .
C27 C28 1.524(12) .
C28 H28A 0.9600 .
C28 H28B 0.9600 .
C28 H28C 0.9600 .
C29 H29A 0.9600 .
C29 H29B 0.9600 .
C29 H29C 0.9600 .
C30 H30A 0.9600 .
C30 H30B 0.9600 .
C30 H30C 0.9600 .
C31 O13 1.226(17) .
C31 O14 1.265(18) .
C31 C32 1.54(2) .
C32 C33 1.494(12) .
C32 C35 1.515(12) .
C32 C34 1.517(12) .
C33 H33A 0.9600 .
C33 H33B 0.9600 .
C33 H33C 0.9600 .
C34 H34A 0.9600 .
C34 H34B 0.9600 .
C34 H34C 0.9600 .
C35 H35A 0.9600 .
C35 H35B 0.9600 .
C35 H35C 0.9600 .
C36 O16 1.220(19) .
C36 O15 1.28(2) .
C36 C37 1.54(2) .
C37 C39 1.514(12) .
C37 C40 1.522(12) .
C37 C38 1.529(13) .
C38 H38A 0.9600 .
C38 H38B 0.9600 .
C38 H38C 0.9600 .
C39 H39A 0.9600 .
C39 H39B 0.9600 .
C39 H39C 0.9600 .
C40 H40A 0.9600 .
C40 H40B 0.9600 .
C40 H40C 0.9600 .
C41 O17 1.230(18) .
C41 O18 1.246(19) .
C41 C42 1.50(2) .
C42 C45 1.504(12) .
C42 C43 1.506(12) .
C42 C44 1.527(12) .
C43 H43A 0.9600 .
C43 H43B 0.9600 .
C43 H43C 0.9600 .
C44 H44A 0.9600 .
C44 H44B 0.9600 .
C44 H44C 0.9600 .
C45 H45A 0.9600 .
C45 H45B 0.9600 .
C45 H45C 0.9600 .
C46 O19 1.236(18) .
C46 O20 1.241(17) .
C46 C47 1.50(2) .
C47 C49 1.503(12) .
C47 C48 1.514(12) .
C47 C50 1.526(12) .
C48 H48A 0.9600 .
C48 H48B 0.9600 .
C48 H48C 0.9600 .
C49 H49A 0.9600 .
C49 H49B 0.9600 .
C49 H49C 0.9600 .
C50 H50A 0.9600 .
C50 H50B 0.9600 .
C50 H50C 0.9600 .
C51 O22 1.166(19) .
C51 O21 1.26(2) .
C51 C52 1.50(2) .
C52 C53 1.508(12) .
C52 C54 1.512(12) .
C52 C55 1.511(12) .
C53 H53A 0.9600 .
C53 H53B 0.9600 .
C53 H53C 0.9600 .
C54 H54A 0.9600 .
C54 H54B 0.9600 .
C54 H54C 0.9600 .
C55 H55A 0.9600 .
C55 H55B 0.9600 .
C55 H55C 0.9600 .
C56 O23 1.23(3) .
C56 O24 1.26(3) .
C56 C57 1.52(3) .
C57 C59 1.501(13) .
C57 C60 1.502(13) .
C57 C58 1.510(13) .
C58 H58A 0.9600 .
C58 H58B 0.9600 .
C58 H58C 0.9600 .
C59 H59A 0.9600 .
C59 H59B 0.9600 .
C59 H59C 0.9600 .
C60 H60A 0.9600 .
C60 H60B 0.9600 .
C60 H60C 0.9600 .
C61 O25 1.208(19) .
C61 O26 1.251(19) .
C61 C62 1.59(3) .
C62 C65 1.497(13) .
C62 C63 1.502(13) .
C62 C64 1.522(13) .
C63 H63A 0.9600 .
C63 H63B 0.9600 .
C63 H63C 0.9600 .
C64 H64A 0.9600 .
C64 H64B 0.9600 .
C64 H64C 0.9600 .
C65 H65A 0.9600 .
C65 H65B 0.9600 .
C65 H65C 0.9600 .
C66 O27 1.20(2) .
C66 O28 1.26(2) .
C66 C67 1.55(3) .
C67 C69 1.501(12) .
C67 C70 1.508(13) .
C67 C68 1.514(13) .
C68 H68A 0.9600 .
C68 H68B 0.9600 .
C68 H68C 0.9600 .
C69 H69A 0.9600 .
C69 H69B 0.9600 .
C69 H69C 0.9600 .
C70 H70A 0.9600 .
C70 H70B 0.9600 .
C70 H70C 0.9600 .
C71 O29 1.224(18) .
C71 O30 1.232(17) .
C71 C72 1.53(2) .
C72 C74 1.502(12) .
C72 C73 1.525(12) .
C72 C75 1.527(12) .
C73 H73A 0.9600 .
C73 H73B 0.9600 .
C73 H73C 0.9600 .
C74 H74A 0.9600 .
C74 H74B 0.9600 .
C74 H74C 0.9600 .
C75 H75A 0.9600 .
C75 H75B 0.9600 .
C75 H75C 0.9600 .
C76 O31 1.237(17) .
C76 O32 1.250(17) .
C76 C77 1.59(2) .
C77 C80 1.501(12) .
C77 C78 1.504(12) .
C77 C79 1.517(12) .
C78 H78A 0.9600 .
C78 H78B 0.9600 .
C78 H78C 0.9600 .
C79 H79A 0.9600 .
C79 H79B 0.9600 .
C79 H79C 0.9600 .
C80 H80A 0.9600 .
C80 H80B 0.9600 .
C80 H80C 0.9600 .
C101 O102 1.263(15) .
C101 O101 1.264(14) .
C101 C102 1.498(18) .
C102 C105 1.495(11) .
C102 C103 1.505(11) .
C102 C104 1.515(11) .
C103 H10D 0.9600 .
C103 H10E 0.9600 .
C103 H10F 0.9600 .
C104 H10G 0.9600 .
C104 H10H 0.9600 .
C104 H10I 0.9600 .
C105 H10J 0.9600 .
C105 H10K 0.9600 .
C105 H10L 0.9600 .
C106 O103 1.243(15) .
C106 O104 1.257(15) .
C106 C107 1.484(19) .
C107 C110 1.480(12) .
C107 C109 1.481(12) .
C107 C108 1.536(13) .
C108 H10M 0.9600 .
C108 H10N 0.9600 .
C108 H10O 0.9600 .
C109 H10P 0.9600 .
C109 H10Q 0.9600 .
C109 H10R 0.9600 .
C110 H11A 0.9600 .
C110 H11B 0.9600 .
C110 H11C 0.9600 .
C111 O105 1.254(17) .
C111 O106 1.263(17) .
C111 C112 1.517(19) .
C112 C114 1.492(12) .
C112 C113 1.493(12) .
C112 C115 1.502(12) .
C113 H11D 0.9600 .
C113 H11E 0.9600 .
C113 H11F 0.9600 .
C114 H11G 0.9600 .
C114 H11H 0.9600 .
C114 H11I 0.9600 .
C115 H11J 0.9600 .
C115 H11K 0.9600 .
C115 H11L 0.9600 .
C116 O108 1.226(16) .
C116 O107 1.242(16) .
C116 C117 1.57(2) .
C117 C120 1.492(12) .
C117 C118 1.492(12) .
C117 C119 1.503(12) .
C118 H11M 0.9600 .
C118 H11N 0.9600 .
C118 H11O 0.9600 .
C119 H11P 0.9600 .
C119 H11Q 0.9600 .
C119 H11R 0.9600 .
C120 H12A 0.9600 .
C120 H12B 0.9600 .
C120 H12C 0.9600 .
C121 O110 1.24(2) .
C121 O109 1.25(2) .
C121 C122 1.53(2) .
C122 C125 1.474(13) .
C122 C123 1.487(13) .
C122 C124 1.488(13) .
C123 H12D 0.9600 .
C123 H12E 0.9600 .
C123 H12F 0.9600 .
C124 H12G 0.9600 .
C124 H12H 0.9600 .
C124 H12I 0.9600 .
C125 H12J 0.9600 .
C125 H12K 0.9600 .
C125 H12L 0.9600 .
C126 O111 1.249(17) .
C126 O112 1.252(17) .
C126 C127 1.532(19) .
C127 C128 1.494(12) .
C127 C129 1.495(12) .
C127 C130 1.504(12) .
C128 H12M 0.9600 .
C128 H12N 0.9600 .
C128 H12O 0.9600 .
C129 H12P 0.9600 .
C129 H12Q 0.9600 .
C129 H12R 0.9600 .
C130 H13D 0.9600 .
C130 H13E 0.9600 .
C130 H13F 0.9600 .
C131 O114 1.220(19) .
C131 O113 1.255(19) .
C131 C132 1.53(2) .
C132 C135 1.493(12) .
C132 C134 1.500(12) .
C132 C133 1.508(12) .
C133 H13G 0.9600 .
C133 H13H 0.9600 .
C133 H13I 0.9600 .
C134 H13J 0.9600 .
C134 H13K 0.9600 .
C134 H13L 0.9600 .
C135 H13M 0.9600 .
C135 H13N 0.9600 .
C135 H13O 0.9600 .
C136 O116 1.217(17) .
C136 O115 1.236(16) .
C136 C137 1.53(2) .
C137 C140 1.488(12) .
C137 C139 1.495(12) .
C137 C138 1.500(12) .
C138 H13P 0.9600 .
C138 H13Q 0.9600 .
C138 H13R 0.9600 .
C139 H13S 0.9600 .
C139 H13T 0.9600 .
C139 H13U 0.9600 .
C140 H14D 0.9600 .
C140 H14E 0.9600 .
C140 H14F 0.9600 .
C141 O117 1.226(19) .
C141 O118 1.257(19) .
C141 C142 1.52(2) .
C142 C145 1.496(12) .
C142 C143 1.499(12) .
C142 C144 1.508(12) .
C143 H14G 0.9600 .
C143 H14H 0.9600 .
C143 H14I 0.9600 .
C144 H14J 0.9600 .
C144 H14K 0.9600 .
C144 H14L 0.9600 .
C145 H14M 0.9600 .
C145 H14N 0.9600 .
C145 H14O 0.9600 .
C146 O119 1.24(3) .
C146 O120 1.25(3) .
C146 C147 1.50(3) .
C147 C149 1.486(13) .
C147 C150 1.488(13) .
C147 C148 1.495(13) .
C148 H14P 0.9600 .
C148 H14Q 0.9600 .
C148 H14R 0.9600 .
C149 H14S 0.9600 .
C149 H14T 0.9600 .
C149 H14U 0.9600 .
C150 H15D 0.9600 .
C150 H15E 0.9600 .
C150 H15F 0.9600 .
C151 O122 1.22(3) .
C151 O121 1.26(3) .
C151 C152 1.50(3) .
C152 C154 1.483(13) .
C152 C153 1.496(13) .
C152 C155 1.499(13) .
C153 H15G 0.9600 .
C153 H15H 0.9600 .
C153 H15I 0.9600 .
C154 H15J 0.9600 .
C154 H15K 0.9600 .
C154 H15L 0.9600 .
C155 H15M 0.9600 .
C155 H15N 0.9600 .
C155 H15O 0.9600 .
C156 O124 1.226(17) .
C156 O123 1.251(17) .
C156 C157 1.53(2) .
C157 C160 1.501(12) .
C157 C159 1.510(12) .
C157 C158 1.515(12) .
C158 H15P 0.9600 .
C158 H15Q 0.9600 .
C158 H15R 0.9600 .
C159 H15S 0.9600 .
C159 H15T 0.9600 .
C159 H15U 0.9600 .
C160 H16A 0.9600 .
C160 H16B 0.9600 .
C160 H16C 0.9600 .
C161 O128 1.238(18) .
C161 O127 1.25(2) .
C161 C162 1.52(2) .
C162 C165 1.496(13) .
C162 C164 1.508(13) .
C162 C163 1.509(13) .
C163 H16D 0.9600 .
C163 H16E 0.9600 .
C163 H16F 0.9600 .
C164 H16G 0.9600 .
C164 H16H 0.9600 .
C164 H16I 0.9600 .
C165 H16J 0.9600 .
C165 H16K 0.9600 .
C165 H16L 0.9600 .
C166 O126 1.234(18) .
C166 O125 1.288(19) .
C166 C167 1.49(2) .
C167 C168 1.500(12) .
C167 C169 1.508(12) .
C167 C170 1.518(12) .
C168 H16M 0.9600 .
C168 H16N 0.9600 .
C168 H16O 0.9600 .
C169 H16P 0.9600 .
C169 H16Q 0.9600 .
C169 H16R 0.9600 .
C170 H17A 0.9600 .
C170 H17B 0.9600 .
C170 H17C 0.9600 .
C171 O132 1.251(16) .
C171 O131 1.256(16) .
C171 C172 1.54(2) .
C172 C173 1.500(12) .
C172 C175 1.503(12) .
C172 C174 1.513(12) .
C173 H17D 0.9600 .
C173 H17E 0.9600 .
C173 H17F 0.9600 .
C174 H17G 0.9600 .
C174 H17H 0.9600 .
C174 H17I 0.9600 .
C175 H17J 0.9600 .
C175 H17K 0.9600 .
C175 H17L 0.9600 .
C176 O129 1.256(15) .
C176 O130 1.260(16) .
C176 C177 1.507(19) .
C177 C180 1.502(11) .
C177 C179 1.512(12) .
C177 C178 1.514(12) .
C178 H17M 0.9600 .
C178 H17N 0.9600 .
C178 H17O 0.9600 .
C179 H17P 0.9600 .
C179 H17Q 0.9600 .
C179 H17R 0.9600 .
C180 H18D 0.9600 .
C180 H18E 0.9600 .
C180 H18F 0.9600 .
N201 C202 1.25(3) .
N201 C402 1.36(4) .
N201 C206 1.38(3) .
N201 C406 1.38(4) .
N201 Cu2 2.164(11) .
C202 C203 1.42(3) .
C202 H202 0.9300 .
C203 C204 1.31(3) .
C203 H204 0.9300 .
C204 C403 1.22(4) .
C204 C405 1.31(4) .
C204 C205 1.38(3) .
C204 C207 1.48(2) .
C205 C206 1.37(3) .
C205 H205 0.9300 .
C206 H203 0.9300 .
C402 C403 1.41(5) .
C402 H402 0.9300 .
C403 H403 0.9300 .
C405 C406 1.39(4) .
C405 H405 0.9300 .
C406 H406 0.9300 .
C207 N208 1.246(19) .
C207 H20D 0.9700 .
C207 H20E 0.9700 .
N208 C209 1.428(18) .
N208 H20F 0.9000 .
N208 H20G 0.9000 .
C209 C210 1.39(2) .
C209 H20H 0.9700 .
C209 H20I 0.9700 .
C210 C211 1.45(2) .
C210 H21A 0.9700 .
C210 H21B 0.9700 .
C211 C212 1.47(2) .
C211 H21C 0.9700 .
C211 H21D 0.9700 .
C212 C213 1.43(2) .
C212 H21E 0.9700 .
C212 H21F 0.9700 .
C213 C213 1.34(3) 2_756
C213 H21G 0.9700 .
C213 H21H 0.9700 .
C214 C214 1.48(5) 2_567
C214 C215 1.51(3) .
C214 H21I 0.9700 .
C214 H21J 0.9700 .
C215 C216 1.29(4) .
C215 H21K 0.9700 .
C215 H21L 0.9700 .
C216 C217 1.45(3) .
C216 H21M 0.9700 .
C216 H21N 0.9700 .
C217 C218 1.06(3) .
C217 H21O 0.9700 .
C217 H21P 0.9700 .
C218 N219 1.44(2) .
C218 H21Q 0.9700 .
C218 H21R 0.9700 .
N219 C220 1.21(2) .
N219 H21S 0.9000 .
N219 H21T 0.9000 .
C220 C221 1.42(2) .
C220 H22A 0.9700 .
C220 H22B 0.9700 .
C221 C223 1.28(2) .
C221 C222 1.33(2) .
C222 C224 1.34(2) .
C222 H222 0.9300 .
C223 C225 1.37(2) .
C223 H223 0.9300 .
C224 N226 1.271(19) .
C224 H224 0.9300 .
C225 N226 1.305(18) .
C225 H225 0.9300 .
N226 Cu1 2.174(12) .
C301 O208 1.247(17) 2_666
C301 O206 1.256(17) .
C301 C302 1.53(2) .
C302 C305 1.47(2) .
C302 C304 1.49(2) .
C302 C303 1.52(2) .
C303 H30D 0.9600 .
C303 H30E 0.9600 .
C303 H30F 0.9600 .
C304 H30G 0.9600 .
C304 H30H 0.9600 .
C304 H30I 0.9600 .
C305 H30J 0.9600 .
C305 H30K 0.9600 .
C305 H30L 0.9600 .
C306 O205 1.237(17) 2_666
C306 O207 1.255(18) .
C306 C307 1.51(2) .
C307 C309 1.53(2) .
C307 C310 1.54(2) .
C307 C308 1.55(2) .
C308 H30M 0.9600 .
C308 H30N 0.9600 .
C308 H30O 0.9600 .
C309 H30P 0.9600 .
C309 H30Q 0.9600 .
C309 H30R 0.9600 .
C310 H31A 0.9600 .
C310 H31B 0.9600 .
C310 H31C 0.9600 .
C311 O202 1.248(18) .
C311 O204 1.265(17) 2_657
C311 C312 1.52(2) .
C312 C313 1.43(3) .
C312 C315 1.48(3) .
C312 C314 1.48(3) .
C313 H31D 0.9600 .
C313 H31E 0.9600 .
C313 H31F 0.9600 .
C314 H31G 0.9600 .
C314 H31H 0.9600 .
C314 H31I 0.9600 .
C315 H31J 0.9600 .
C315 H31K 0.9600 .
C315 H31L 0.9600 .
C316 O203 1.243(18) .
C316 O201 1.279(18) 2_657
C316 C317 1.47(2) .
C317 C319 1.47(2) .
C317 C320 1.48(2) .
C317 C318 1.52(2) .
C318 H31M 0.9600 .
C318 H31N 0.9600 .
C318 H31O 0.9600 .
C319 H31P 0.9600 .
C319 H31Q 0.9600 .
C319 H31R 0.9600 .
C320 H32A 0.9600 .
C320 H32B 0.9600 .
C320 H32C 0.9600 .
Cr1 F8 1.916(7) .
Cr1 F1 1.925(7) .
Cr1 O1 1.947(10) .
Cr1 O30 1.954(11) .
Cr1 O3 1.964(10) .
Cr1 O32 1.970(11) .
Cr2 F2 1.909(7) .
Cr2 F1 1.925(7) .
Cr2 O2 1.938(10) .
Cr2 O5 1.948(9) .
Cr2 O7 1.958(10) .
Cr2 O4 1.957(10) .
Cr3 F3 1.916(8) .
Cr3 O9 1.938(10) .
Cr3 O8 1.948(11) .
Cr3 F2 1.955(7) .
Cr3 O6 1.957(10) .
Cr3 O11 1.972(10) .
Cr4 F3 1.914(8) .
Cr4 O15 1.945(12) .
Cr4 F4 1.957(7) .
Cr4 O10 1.961(11) .
Cr4 O12 1.974(12) .
Cr4 O13 1.977(11) .
Cr5 F4 1.919(8) .
Cr5 O14 1.923(10) .
Cr5 O16 1.941(11) .
Cr5 F5 1.946(8) .
Cr5 O17 1.965(11) .
Cr5 O19 1.984(11) .
Cr6 F6 1.907(8) .
Cr6 F5 1.914(7) .
Cr6 O20 1.929(11) .
Cr6 O18 1.935(12) .
Cr6 O21 1.959(11) .
Cr6 O23 1.977(13) .
Cr7 O24 1.883(17) .
Cr7 F6 1.914(7) .
Cr7 F7 1.923(8) .
Cr7 O22 1.926(12) .
Cr7 O25 1.933(12) .
Cr7 O27 1.994(14) .
Cr8 F7 1.895(8) .
Cr8 O29 1.909(12) .
Cr8 F8 1.921(7) .
Cr8 O31 1.929(12) .
Cr8 O26 1.937(11) .
Cr8 O28 1.953(11) .
Cr11 F18 1.925(7) .
Cr11 F11 1.929(7) .
Cr11 O130 1.943(10) .
Cr11 O103 1.950(9) .
Cr11 O132 1.961(9) .
Cr11 O101 1.966(9) .
Cr12 F12 1.939(7) .
Cr12 F11 1.945(6) .
Cr12 O105 1.949(9) .
Cr12 O102 1.953(10) .
Cr12 O104 1.966(9) .
Cr12 O107 1.992(9) .
Cr13 F13 1.926(7) .
Cr13 F12 1.928(7) .
Cr13 O109 1.932(11) .
Cr13 O106 1.936(10) .
Cr13 O108 1.958(9) .
Cr13 O111 1.960(10) .
Cr14 F13 1.915(8) .
Cr14 F14 1.926(9) .
Cr14 O115 1.949(10) .
Cr14 O112 1.957(10) .
Cr14 O113 1.966(11) .
Cr14 O110 1.971(12) .
Cr15 F15 1.909(8) .
Cr15 O119 1.920(13) .
Cr15 F14 1.921(8) .
Cr15 O117 1.947(10) .
Cr15 O116 1.953(10) .
Cr15 O114 1.956(12) .
Cr16 F16 1.907(9) .
Cr16 F15 1.926(8) .
Cr16 O121 1.944(14) .
Cr16 O123 1.972(11) .
Cr16 O118 1.978(12) .
Cr16 O120 2.005(14) .
Cr17 O125 1.942(12) .
Cr17 F17 1.945(8) .
Cr17 F16 1.948(10) .
Cr17 O127 1.955(12) .
Cr17 O122 1.960(13) .
Cr17 O124 1.989(10) .
Cr18 F17 1.920(8) .
Cr18 F18 1.921(7) .
Cr18 O129 1.934(10) .
Cr18 O126 1.957(11) .
Cr18 O128 1.974(10) .
Cr18 O131 1.975(11) .
Cu1 O202 1.915(12) .
Cu1 O204 1.938(12) .
Cu1 O201 1.948(12) .
Cu1 O203 1.955(11) .
Cu1 Cu1 2.600(4) 2_657
Cu2 O208 1.915(11) .
Cu2 O206 1.929(11) .
Cu2 O205 1.958(13) .
Cu2 O207 1.962(12) .
Cu2 Cu2 2.610(3) 2_666
O201 C316 1.279(18) 2_657
O204 C311 1.265(17) 2_657
O205 C306 1.237(17) 2_666
O208 C301 1.247(17) 2_666
